data_1550170
loop_
_publ_author_name
'Banh, Hung'
'Hornung, Julius'
'Kratz, Thilo'
'Gemel, Christian'
'P\"othig, Alexander'
'Gam, Franck'
'Kahlal, Samia'
'Saillard, Jean-Yves'
'Fischer, Roland A.'

_publ_section_title
;
 Embryonic brass: pseudo two electron Cu/Zn clusters.
;
_journal_issue 48
_journal_name_full 'Chemical science'
_journal_page_first 8906
_journal_page_last 8913
_journal_paper_doi 10.1039/c8sc03902j
_journal_volume 9
_journal_year 2018
_chemical_absolute_configuration unk
_chemical_compound_source 'see text'
_chemical_formula_moiety 'C32 H12 B F24, C30 H45 Cu2 Zn3, 2(C10 H15 Zn), 0.5(C6 H5 F)'
_chemical_formula_sum 'C85 H89.5 B Cu2 F24.5 Zn5'
_chemical_formula_weight 2041.42
_space_group_IT_number 9
_space_group_name_Hall 'C -2yc'
_space_group_name_H-M_alt 'C 1 c 1'
_symmetry_cell_setting monoclinic
_symmetry_Int_Tables_number 9
_symmetry_space_group_name_Hall 'C -2yc'
_symmetry_space_group_name_H-M 'C 1 c 1'
_atom_sites_solution_hydrogens geom
_audit_update_record
;
2018-07-10 deposited with the CCDC.
2018-10-29 downloaded from the CCDC.
;
_cell_angle_alpha 90
_cell_angle_beta 90.573(4)
_cell_angle_gamma 90
_cell_formula_units_Z 8
_cell_length_a 23.729(3)
_cell_length_b 22.495(3)
_cell_length_c 36.442(5)
_cell_measurement_reflns_used 9372
_cell_measurement_temperature 100
_cell_measurement_theta_max 24.8938
_cell_measurement_theta_min 2.4679
_cell_volume 19451(4)
_computing_cell_refinement 'SAINT (Bruker, 2015)'
_computing_data_collection 'APEX III Control Software (Bruker, 2015)'
_computing_data_reduction 'SAINT (Bruker, 2015)'
_computing_molecular_graphics 'PLATON (Spek, 2011)'
_computing_publication_material 'PLATON (Spek, 2011), enCIFer (Allen, 2014)'
_computing_structure_refinement 'SHELXL2014 (Sheldrick, 2014), SHELXLE (Huebschle, 2011)'
_computing_structure_solution 'SHELXS97 (Sheldrick, 1997)'
_diffrn_ambient_temperature 100
_diffrn_detector ' CMOS plate '
_diffrn_detector_area_resol_mean 16
_diffrn_measured_fraction_theta_full 0.999
_diffrn_measured_fraction_theta_max 0.999
_diffrn_measurement_device ' \k-geometry diffractometer '
_diffrn_measurement_device_type ' Bruker Photon CMOS '
_diffrn_measurement_method ' phi- and omega-rotation '
_diffrn_radiation_monochromator 'HELIOS optic'
_diffrn_radiation_probe x-ray
_diffrn_radiation_source 'IMS microsource'
_diffrn_radiation_type MoK\a
_diffrn_radiation_wavelength 0.71073
_diffrn_reflns_av_R_equivalents 0.0665
_diffrn_reflns_av_unetI/netI 0.0946
_diffrn_reflns_limit_h_max 28
_diffrn_reflns_limit_h_min -28
_diffrn_reflns_limit_k_max 23
_diffrn_reflns_limit_k_min -26
_diffrn_reflns_limit_l_max 43
_diffrn_reflns_limit_l_min -43
_diffrn_reflns_number 104015
_diffrn_reflns_reduction_process
;
;
_diffrn_reflns_theta_full 25.03
_diffrn_reflns_theta_max 25.03
_diffrn_reflns_theta_min 2.24
_exptl_absorpt_coefficient_mu 1.726
_exptl_absorpt_correction_T_max 0.7453
_exptl_absorpt_correction_T_min 0.6702
_exptl_absorpt_correction_type multi-scan
_exptl_absorpt_process_details 'SADABS 2014/5, Bruker, 2014'
_exptl_crystal_colour 'clear red'
_exptl_crystal_density_diffrn 1.394
_exptl_crystal_density_method 'Not Measured'
_exptl_crystal_description block
_exptl_crystal_F_000 8264
_exptl_crystal_size_max 0.206
_exptl_crystal_size_mid 0.111
_exptl_crystal_size_min 0.051
_refine_diff_density_max 1.736
_refine_diff_density_min -0.595
_refine_diff_density_rms 0.099
_refine_ls_abs_structure_details 'Flack (1983)'
_refine_ls_abs_structure_Flack 0.174(15)
_refine_ls_extinction_method none
_refine_ls_goodness_of_fit_ref 1.024
_refine_ls_hydrogen_treatment constr
_refine_ls_matrix_type full
_refine_ls_number_parameters 2455
_refine_ls_number_reflns 32525
_refine_ls_number_restraints 1364
_refine_ls_restrained_S_all 1.033
_refine_ls_R_factor_all 0.1143
_refine_ls_R_factor_gt 0.0663
_refine_ls_shift/su_max 0.003
_refine_ls_shift/su_mean 0.000
_refine_ls_structure_factor_coef Fsqd
_refine_ls_weighting_details 'W=1/[\S^2^(FO^2^)+(0.0869P)^2^+40.1951P] WHERE P=(FO^2^+2FC^2^)/3'
_refine_ls_weighting_scheme calc
_refine_ls_wR_factor_gt 0.1475
_refine_ls_wR_factor_ref 0.1685
_reflns_number_gt 21607
_reflns_number_total 32525
_reflns_threshold_expression I>2\s(I)
_cod_data_source_file c8sc03902j2.cif
_cod_data_source_block banhu13_1_pl_sq
_cod_depositor_comments
;

2019-07-22
Z value and formula fixed to values more according to usual
chemical conventions.                 miguel

 Adding full bibliography for 1550170--1550171.cif.
;
_cod_original_sg_symbol_H-M 'C c'
_cod_original_formula_moiety '2(C32 H12 B F24), 2(C30 H45 Cu2 Zn3), 4(C10 H15 Zn), C6 H5 F'
_cod_original_formula_sum 'C170 H179 B2 Cu4 F49 Zn10'
_cod_original_formula_units_Z 4
_cod_original_formula_weight 4082.85
_cod_database_code 1550170

loop_
_space_group_symop_id
_space_group_symop_operation_xyz
1 x,y,z
2 x,-y,1/2+z
3 1/2+x,1/2+y,z
4 1/2+x,1/2-y,1/2+z

loop_
_atom_site_aniso_label
_atom_site_aniso_U_11
_atom_site_aniso_U_22
_atom_site_aniso_U_33
_atom_site_aniso_U_23
_atom_site_aniso_U_13
_atom_site_aniso_U_12
Zn2 0.042(2) 0.026(2) 0.048(3) -0.009(3) 0.011(3) -0.0194(15)
Zn3 0.0292(14) 0.0171(13) 0.0197(17) -0.0048(10) 0.0026(11) -0.0030(10)
Zn4 0.063(3) 0.036(2) 0.058(4) 0.021(3) -0.020(3) -0.0335(18)
Cu1 0.0183(12) 0.0113(12) 0.0134(15) 0.0000(9) -0.0022(10) -0.0051(9)
Cu2 0.0185(12) 0.0103(12) 0.0146(18) 0.0002(10) -0.0025(10) -0.0015(9)
Zn7 0.0537(12) 0.0390(11) 0.142(2) 0.0117(12) 0.0070(13) 0.0345(9)
Zn8 0.0529(10) 0.0329(9) 0.0300(9) 0.0014(7) 0.0045(8) 0.0101(7)
Zn9 0.0491(11) 0.0389(11) 0.138(2) 0.0019(12) 0.0011(12) 0.0298(9)
Cu3 0.0370(9) 0.0244(8) 0.0342(9) -0.0022(7) -0.0052(7) 0.0104(7)
Cu4 0.0346(8) 0.0276(8) 0.0248(8) -0.0009(7) -0.0027(7) 0.0082(7)
Zn2A 0.058(3) 0.030(3) 0.028(3) -0.021(3) 0.020(3) -0.030(2)
Zn3A 0.0287(17) 0.0198(16) 0.026(3) 0.0017(15) -0.0041(14) -0.0072(13)
Zn4A 0.048(3) 0.024(2) 0.029(3) 0.008(3) -0.014(3) -0.0175(19)
Cu1A 0.0256(17) 0.0156(16) 0.024(2) 0.0029(13) -0.0053(14) -0.0077(13)
Cu2A 0.046(2) 0.0149(17) 0.022(2) 0.0009(14) -0.0135(17) -0.0023(15)
Zn10 0.0268(8) 0.0234(8) 0.0506(10) -0.0009(7) -0.0023(7) 0.0098(6)
Zn6 0.0365(9) 0.0260(8) 0.0549(11) 0.0005(8) -0.0009(8) 0.0174(7)
Zn1 0.0345(8) 0.0222(8) 0.0487(10) 0.0049(7) -0.0009(7) -0.0137(7)
Zn5 0.0535(10) 0.0295(9) 0.0605(11) -0.0092(8) 0.0112(9) -0.0271(8)
F1 0.059(5) 0.062(6) 0.090(7) 0.035(5) 0.036(5) -0.007(5)
F2 0.035(4) 0.084(6) 0.049(5) 0.008(5) 0.007(4) 0.005(4)
F3 0.061(6) 0.098(7) 0.051(5) -0.034(5) 0.015(5) 0.009(5)
F4 0.099(6) 0.044(5) 0.133(7) 0.019(5) -0.050(6) 0.019(5)
F5 0.140(7) 0.033(5) 0.087(6) -0.014(4) -0.022(5) 0.039(5)
F6 0.141(7) 0.074(6) 0.095(7) 0.052(5) 0.026(6) 0.050(6)
F7 0.122(9) 0.068(7) 0.129(10) -0.027(7) -0.090(8) -0.020(6)
F8 0.039(5) 0.226(14) 0.058(6) 0.067(8) -0.015(5) -0.045(7)
F9 0.067(6) 0.060(6) 0.058(6) 0.015(5) -0.005(5) -0.006(5)
F10 0.107(8) 0.149(10) 0.147(7) -0.090(6) 0.040(6) -0.040(7)
F11 0.071(5) 0.082(6) 0.091(7) -0.041(5) 0.014(5) -0.006(5)
F12 0.174(12) 0.085(6) 0.213(10) -0.037(7) 0.075(9) 0.023(6)
F13 0.101(6) 0.030(5) 0.108(7) 0.030(5) 0.010(5) 0.011(4)
F14 0.110(7) 0.057(5) 0.088(6) 0.047(5) -0.010(5) 0.017(5)
F15 0.163(8) 0.032(5) 0.096(6) 0.018(4) 0.049(6) 0.027(5)
F16 0.100(8) 0.060(7) 0.096(8) -0.014(5) -0.060(6) -0.010(6)
F17 0.059(7) 0.095(9) 0.164(12) 0.022(8) -0.031(8) -0.018(6)
F18 0.154(11) 0.097(8) 0.116(9) 0.039(7) -0.109(9) -0.037(8)
F19 0.039(4) 0.041(5) 0.074(6) 0.027(4) 0.000(4) -0.008(4)
F20 0.038(4) 0.048(5) 0.065(5) -0.005(4) -0.016(4) -0.008(4)
F21 0.054(5) 0.102(7) 0.032(5) -0.008(5) 0.021(4) -0.033(5)
F22 0.096(8) 0.065(6) 0.117(9) -0.061(6) 0.054(7) -0.031(6)
F23 0.173(11) 0.021(5) 0.113(9) -0.021(5) 0.085(8) -0.014(6)
F24 0.079(7) 0.094(8) 0.135(10) -0.077(7) -0.020(7) -0.020(6)
F25 0.062(6) 0.060(6) 0.104(8) -0.005(5) 0.031(5) 0.018(5)
F26 0.055(5) 0.109(8) 0.054(6) 0.049(6) 0.005(5) -0.012(5)
F27 0.054(5) 0.102(8) 0.048(5) -0.017(5) -0.002(4) -0.020(5)
F28 0.109(6) 0.052(5) 0.076(6) -0.048(4) 0.018(5) -0.025(5)
F29 0.140(7) 0.044(5) 0.042(4) 0.009(4) -0.010(5) -0.048(5)
F30 0.105(6) 0.047(5) 0.077(6) -0.014(4) -0.042(5) -0.016(4)
F31 0.058(5) 0.071(6) 0.065(6) 0.007(5) 0.019(5) 0.039(5)
F32 0.046(5) 0.055(5) 0.062(5) 0.002(4) -0.012(4) 0.021(4)
F33 0.051(5) 0.037(5) 0.103(7) -0.026(5) -0.006(5) 0.013(4)
F34 0.058(5) 0.037(5) 0.095(7) 0.037(5) 0.002(5) 0.015(4)
F35 0.073(6) 0.043(5) 0.060(6) 0.023(4) 0.019(5) 0.003(4)
F36 0.126(8) 0.019(4) 0.072(6) -0.010(4) -0.031(6) 0.002(5)
F37 0.075(6) 0.031(5) 0.072(6) -0.014(4) -0.014(5) 0.003(4)
F38 0.093(7) 0.057(6) 0.057(6) -0.019(4) 0.018(5) 0.018(5)
F39 0.115(8) 0.049(5) 0.084(7) -0.051(5) -0.044(6) 0.022(5)
F40 0.044(5) 0.053(6) 0.148(10) 0.050(6) 0.014(6) 0.015(4)
F41 0.044(5) 0.065(6) 0.063(6) 0.002(5) 0.024(4) 0.017(4)
F42 0.084(7) 0.110(8) 0.067(6) -0.029(6) -0.037(5) 0.058(6)
F43 0.089(7) 0.076(7) 0.100(8) 0.050(6) -0.044(6) 0.008(6)
F44 0.064(6) 0.058(6) 0.074(6) -0.019(5) -0.027(5) 0.009(5)
F45 0.053(6) 0.167(11) 0.052(6) -0.030(6) 0.019(5) 0.028(6)
F46 0.155(8) 0.120(8) 0.121(8) 0.026(6) 0.019(6) -0.091(7)
F47 0.083(6) 0.111(7) 0.144(8) 0.085(6) 0.024(6) -0.001(6)
F48 0.074(5) 0.046(5) 0.098(6) 0.037(4) 0.014(5) -0.013(4)
C101 0.029(6) 0.010(5) 0.015(6) -0.003(4) -0.002(5) 0.003(5)
C102 0.028(7) 0.023(6) 0.030(7) 0.002(5) -0.010(6) -0.002(5)
C103 0.036(7) 0.032(7) 0.018(6) -0.003(5) -0.009(6) -0.012(6)
C104 0.052(8) 0.021(7) 0.010(6) 0.000(5) -0.005(6) -0.009(6)
C105 0.057(9) 0.010(6) 0.024(7) 0.000(5) -0.004(6) 0.001(6)
C106 0.036(7) 0.018(6) 0.024(6) -0.003(5) -0.017(6) 0.007(5)
C107 0.037(8) 0.043(8) 0.037(8) -0.014(7) -0.002(7) 0.000(7)
C108 0.103(7) 0.033(5) 0.071(6) 0.015(5) -0.014(6) 0.028(5)
C109 0.025(6) 0.019(6) 0.030(7) 0.000(5) 0.009(6) -0.004(5)
C110 0.050(8) 0.019(6) 0.008(6) 0.002(5) 0.001(6) -0.006(6)
C111 0.045(8) 0.049(9) 0.018(7) 0.005(6) -0.004(6) -0.031(7)
C112 0.080(12) 0.044(9) 0.028(8) -0.008(7) 0.020(8) -0.039(9)
C113 0.057(10) 0.050(9) 0.049(9) -0.028(8) 0.024(8) -0.026(8)
C114 0.037(7) 0.014(6) 0.042(8) -0.008(6) 0.012(6) -0.005(5)
C115 0.087(12) 0.056(10) 0.016(7) 0.005(7) -0.008(8) -0.023(9)
C116 0.077(6) 0.067(6) 0.142(7) -0.073(5) 0.036(5) -0.005(5)
C117 0.026(6) 0.017(6) 0.019(6) -0.001(5) 0.012(5) -0.004(5)
C118 0.034(7) 0.019(6) 0.031(7) 0.010(5) 0.008(6) -0.001(5)
C119 0.052(9) 0.039(8) 0.021(7) 0.015(6) 0.014(7) 0.011(7)
C120 0.030(7) 0.060(10) 0.023(7) 0.008(7) -0.001(6) 0.027(7)
C121 0.033(7) 0.051(9) 0.029(7) 0.009(7) -0.007(6) 0.001(7)
C122 0.031(7) 0.021(6) 0.026(7) 0.000(5) 0.003(6) 0.006(5)
C123 0.104(7) 0.030(5) 0.075(6) 0.032(5) 0.010(6) 0.022(5)
C124 0.045(10) 0.064(12) 0.075(13) 0.008(9) -0.031(10) 0.011(9)
C125 0.030(7) 0.013(6) 0.019(6) 0.004(5) -0.005(5) -0.007(5)
C126 0.032(7) 0.027(7) 0.013(6) -0.004(5) 0.002(5) 0.006(5)
C127 0.059(9) 0.022(7) 0.030(7) -0.001(6) -0.014(7) 0.004(6)
C128 0.024(6) 0.034(7) 0.023(7) 0.007(6) 0.003(5) -0.009(5)
C129 0.022(6) 0.036(7) 0.010(6) 0.005(5) -0.009(5) -0.010(5)
C130 0.027(6) 0.016(6) 0.023(7) -0.002(5) -0.010(5) -0.002(5)
C131 0.065(11) 0.057(11) 0.048(10) -0.041(9) 0.038(9) -0.034(9)
C132 0.039(8) 0.033(8) 0.037(8) -0.004(6) 0.005(7) 0.000(6)
B1 0.029(7) 0.007(6) 0.023(7) -0.003(5) 0.004(6) 0.009(5)
C133 0.044(4) 0.018(4) 0.017(4) 0.006(4) -0.007(4) -0.003(4)
C134 0.047(4) 0.018(4) 0.014(4) 0.008(3) -0.005(4) -0.004(4)
C135 0.048(5) 0.021(4) 0.012(4) 0.007(3) -0.008(4) -0.007(4)
C136 0.052(5) 0.024(4) 0.014(4) 0.002(4) -0.001(4) -0.008(4)
C137 0.048(5) 0.021(4) 0.022(4) 0.001(4) -0.001(4) -0.005(4)
C138 0.045(5) 0.019(4) 0.019(4) 0.001(4) -0.005(4) -0.005(4)
C139 0.097(6) 0.029(5) 0.034(5) -0.011(4) -0.012(5) -0.017(5)
C140 0.039(8) 0.036(8) 0.042(8) -0.009(7) -0.001(7) 0.010(7)
C141 0.039(7) 0.020(6) 0.017(6) 0.000(5) -0.012(5) 0.008(5)
C142 0.041(8) 0.034(7) 0.030(7) 0.001(6) -0.019(7) 0.013(6)
C143 0.023(6) 0.052(9) 0.020(7) 0.006(6) -0.009(6) 0.009(6)
C144 0.029(7) 0.026(7) 0.027(7) 0.000(5) 0.006(5) 0.002(5)
C145 0.042(7) 0.021(6) 0.011(6) 0.001(5) -0.012(6) 0.009(6)
C146 0.035(7) 0.020(6) 0.015(6) 0.001(5) -0.002(5) 0.007(5)
C147 0.063(10) 0.041(9) 0.040(9) -0.011(7) 0.000(8) 0.008(8)
C148 0.048(9) 0.033(8) 0.035(8) 0.004(7) 0.006(7) -0.003(7)
C149 0.050(8) 0.018(6) 0.028(7) -0.015(5) 0.006(6) -0.003(6)
C150 0.055(8) 0.012(6) 0.023(6) -0.001(5) -0.020(6) 0.008(5)
C151 0.040(7) 0.023(7) 0.035(7) -0.008(6) -0.010(6) -0.002(6)
C152 0.040(8) 0.028(7) 0.032(7) -0.019(6) 0.006(6) -0.004(6)
C153 0.040(7) 0.024(7) 0.034(7) 0.018(6) 0.007(6) -0.002(6)
C154 0.030(6) 0.024(6) 0.016(6) 0.004(5) -0.003(5) -0.005(5)
C155 0.065(10) 0.022(7) 0.048(9) -0.016(7) -0.026(9) 0.003(7)
C156 0.047(8) 0.034(8) 0.031(8) -0.011(6) -0.003(7) 0.000(6)
C157 0.062(9) 0.006(6) 0.020(6) -0.004(5) 0.001(6) -0.004(6)
C158 0.038(7) 0.020(6) 0.019(6) -0.008(5) -0.001(6) 0.002(5)
C159 0.060(9) 0.025(7) 0.013(6) 0.003(5) 0.004(6) 0.014(6)
C160 0.051(9) 0.016(6) 0.032(7) 0.008(6) 0.014(7) 0.016(6)
C161 0.042(8) 0.032(7) 0.038(8) 0.003(6) 0.008(7) 0.003(6)
C162 0.048(8) 0.035(7) 0.021(7) -0.005(6) 0.010(6) 0.000(6)
C163 0.058(10) 0.043(9) 0.034(8) 0.008(7) 0.002(8) 0.009(7)
C164 0.089(7) 0.082(7) 0.109(7) 0.047(6) 0.005(6) -0.027(6)
B2 0.047(9) 0.017(7) 0.027(8) -0.003(6) -0.015(7) -0.006(6)
C10' 0.025(4) 0.015(4) 0.038(5) 0.004(4) -0.006(4) 0.004(3)
C71 0.052(5) 0.057(5) 0.022(4) -0.014(4) 0.008(4) 0.010(4)
C72 0.051(5) 0.057(5) 0.021(4) -0.014(4) 0.008(4) 0.010(4)
C73 0.052(5) 0.057(5) 0.021(4) -0.014(4) 0.008(4) 0.010(4)
C74 0.051(5) 0.057(5) 0.022(4) -0.014(4) 0.008(4) 0.010(4)
C75 0.052(5) 0.057(5) 0.022(4) -0.014(4) 0.008(4) 0.010(4)
C76 0.054(5) 0.057(5) 0.024(5) -0.015(4) 0.010(4) 0.009(4)
C77 0.051(5) 0.058(6) 0.023(5) -0.015(5) 0.007(4) 0.009(4)
C78 0.053(5) 0.057(5) 0.022(5) -0.013(4) 0.008(4) 0.009(5)
C79 0.052(5) 0.059(6) 0.023(5) -0.014(5) 0.009(4) 0.009(4)
C80 0.053(5) 0.058(6) 0.022(5) -0.014(4) 0.008(4) 0.011(5)
C81 0.028(4) 0.029(4) 0.026(4) 0.004(3) -0.004(3) -0.005(3)
C82 0.028(4) 0.029(4) 0.025(4) 0.004(3) -0.004(3) -0.005(3)
C83 0.028(4) 0.029(4) 0.025(4) 0.004(3) -0.004(3) -0.006(3)
C84 0.028(4) 0.029(4) 0.025(4) 0.004(3) -0.004(3) -0.006(3)
C85 0.028(4) 0.029(4) 0.026(4) 0.003(3) -0.004(3) -0.006(3)
C86 0.028(4) 0.029(4) 0.026(5) 0.004(4) -0.005(4) -0.005(4)
C87 0.027(4) 0.030(5) 0.024(5) 0.005(4) -0.004(4) -0.005(4)
C88 0.028(5) 0.030(4) 0.025(4) 0.003(4) -0.005(4) -0.005(4)
C89 0.029(4) 0.029(4) 0.026(5) 0.003(4) -0.004(4) -0.007(4)
C90 0.029(4) 0.029(5) 0.027(5) 0.003(4) -0.004(4) -0.006(4)
C91 0.024(4) 0.016(3) 0.039(4) 0.003(3) -0.007(3) 0.004(3)
C92 0.024(4) 0.016(3) 0.039(4) 0.003(3) -0.007(3) 0.004(3)
C93 0.024(4) 0.016(3) 0.039(4) 0.004(3) -0.007(3) 0.004(3)
C94 0.024(4) 0.016(3) 0.038(4) 0.004(3) -0.007(3) 0.004(3)
C95 0.024(4) 0.016(3) 0.038(4) 0.003(3) -0.007(3) 0.004(3)
C96 0.025(4) 0.017(4) 0.039(4) 0.003(3) -0.007(4) 0.003(4)
C97 0.025(4) 0.017(4) 0.041(5) 0.004(4) -0.009(4) 0.003(3)
C98 0.025(4) 0.017(4) 0.040(4) 0.005(4) -0.006(4) 0.005(4)
C99 0.025(4) 0.017(4) 0.038(4) 0.003(4) -0.007(4) 0.005(4)
C21 0.032(7) 0.027(7) 0.055(9) -0.010(6) -0.017(7) 0.006(6)
C22 0.038(7) 0.049(9) 0.032(8) -0.007(6) -0.014(6) 0.009(7)
C23 0.050(8) 0.043(8) 0.027(7) -0.012(6) -0.006(7) -0.002(7)
C24 0.055(9) 0.062(10) 0.012(6) -0.010(6) 0.002(6) -0.014(8)
C25 0.041(8) 0.042(8) 0.035(8) -0.011(6) -0.006(6) 0.012(6)
C26 0.127(16) 0.036(9) 0.047(10) -0.007(7) 0.023(10) -0.019(9)
C27 0.044(9) 0.059(10) 0.064(10) -0.014(8) -0.017(8) 0.010(7)
C28 0.159(18) 0.026(8) 0.035(8) 0.007(7) -0.035(10) 0.003(9)
C29 0.054(10) 0.16(2) 0.040(9) -0.013(11) 0.018(8) -0.039(12)
C30 0.112(15) 0.085(13) 0.053(10) -0.050(10) -0.033(10) 0.055(11)
C31 0.055(5) 0.053(5) 0.059(5) -0.001(4) -0.022(4) 0.000(4)
C32 0.051(5) 0.050(5) 0.056(5) -0.006(4) -0.015(4) -0.001(4)
C33 0.052(5) 0.047(5) 0.054(5) -0.006(4) -0.015(4) -0.005(4)
C34 0.057(5) 0.046(5) 0.058(5) -0.011(4) -0.014(4) -0.005(4)
C35 0.064(5) 0.056(5) 0.055(5) -0.006(4) -0.019(4) -0.005(4)
C36 0.057(7) 0.071(8) 0.092(9) 0.010(7) -0.037(7) 0.003(6)
C37 0.072(12) 0.109(16) 0.049(10) -0.029(10) 0.015(9) -0.018(11)
C38 0.062(8) 0.057(7) 0.054(7) 0.000(6) -0.014(6) -0.006(6)
C39 0.062(8) 0.040(7) 0.094(9) -0.019(6) -0.008(7) -0.007(6)
C40 0.102(10) 0.101(10) 0.058(7) -0.005(7) -0.014(7) 0.001(9)
C41 0.088(7) 0.072(6) 0.058(8) 0.012(6) 0.029(6) 0.008(5)
C42 0.079(7) 0.069(6) 0.056(8) -0.002(6) 0.015(6) 0.003(5)
C43 0.073(6) 0.047(5) 0.043(7) 0.006(5) 0.022(5) 0.005(4)
C44 0.088(7) 0.048(5) 0.044(7) 0.005(5) 0.032(5) 0.000(4)
C45 0.092(7) 0.065(6) 0.055(8) 0.017(5) 0.032(6) 0.007(5)
C46 0.105(8) 0.17(2) 0.097(13) 0.066(13) 0.004(9) -0.022(9)
C47 0.162(19) 0.090(9) 0.080(12) -0.024(9) 0.029(12) -0.021(10)
C48 0.092(8) 0.094(13) 0.18(2) -0.005(14) 0.009(10) 0.037(9)
C49 0.102(8) 0.095(14) 0.131(17) -0.040(12) 0.012(9) -0.005(8)
C50 0.23(2) 0.068(7) 0.15(2) 0.015(7) 0.099(17) 0.028(8)
C10A 0.116(9) 0.053(7) 0.040(7) -0.010(6) -0.022(7) 0.019(7)
C71A 0.024(11) 0.026(10) 0.025(7) 0.005(6) 0.000(7) 0.007(8)
C72A 0.036(11) 0.021(9) 0.025(8) 0.012(6) -0.005(7) -0.001(8)
C73A 0.030(11) 0.020(9) 0.024(7) 0.010(6) -0.006(7) -0.006(8)
C74A 0.036(11) 0.034(10) 0.027(8) 0.002(7) -0.002(7) -0.009(9)
C75A 0.046(12) 0.043(11) 0.028(8) 0.001(7) -0.005(7) -0.012(10)
C76A 0.05(2) 0.07(3) 0.024(10) 0.012(10) 0.000(10) -0.004(18)
C77A 0.028(12) 0.017(9) 0.025(13) 0.017(8) -0.003(10) 0.005(8)
C78A 0.038(14) 0.015(11) 0.024(8) 0.014(7) -0.012(8) 0.004(10)
C79A 0.057(16) 0.046(16) 0.036(13) 0.002(12) 0.007(12) -0.030(14)
C80A 0.07(2) 0.08(2) 0.030(13) -0.004(13) -0.007(13) -0.038(18)
C81A 0.043(5) 0.038(5) 0.038(6) -0.004(5) 0.003(5) 0.001(4)
C82A 0.043(5) 0.038(5) 0.038(6) -0.004(5) 0.003(5) 0.001(4)
C83A 0.043(5) 0.038(5) 0.038(6) -0.004(5) 0.003(5) 0.001(4)
C84A 0.043(5) 0.037(5) 0.038(6) -0.004(5) 0.003(5) 0.001(4)
C85A 0.043(5) 0.038(5) 0.038(6) -0.004(5) 0.003(5) 0.001(4)
C86A 0.044(6) 0.038(6) 0.038(6) -0.005(5) 0.004(5) 0.000(5)
C87A 0.044(6) 0.038(6) 0.039(6) -0.004(5) 0.003(5) 0.002(5)
C88A 0.043(6) 0.039(6) 0.039(6) -0.004(5) 0.003(5) 0.001(5)
C89A 0.044(6) 0.037(6) 0.038(6) -0.004(5) 0.003(5) 0.000(5)
C90A 0.043(6) 0.038(6) 0.037(6) -0.005(5) 0.003(5) 0.001(5)
C91A 0.116(9) 0.053(7) 0.041(6) -0.011(5) -0.022(7) 0.019(6)
C92A 0.116(9) 0.053(7) 0.041(6) -0.010(5) -0.022(7) 0.019(6)
C93A 0.117(9) 0.053(7) 0.041(6) -0.010(5) -0.022(7) 0.019(6)
C94A 0.116(9) 0.053(7) 0.041(6) -0.010(5) -0.022(7) 0.019(6)
C95A 0.116(9) 0.053(7) 0.041(6) -0.010(5) -0.022(7) 0.019(6)
C96A 0.116(9) 0.053(7) 0.041(7) -0.011(6) -0.021(7) 0.019(7)
C97A 0.117(9) 0.054(7) 0.042(7) -0.010(6) -0.022(7) 0.018(7)
C98A 0.118(9) 0.053(7) 0.043(7) -0.011(6) -0.020(7) 0.019(7)
C99A 0.117(9) 0.053(7) 0.042(7) -0.010(6) -0.022(7) 0.018(7)
C1 0.023(6) 0.016(6) 0.038(8) 0.013(5) -0.006(6) 0.003(5)
C2 0.030(7) 0.015(6) 0.031(7) 0.007(5) 0.007(6) 0.007(5)
C3 0.019(6) 0.016(6) 0.034(7) 0.002(5) -0.002(5) 0.005(5)
C4 0.028(7) 0.035(7) 0.032(7) -0.005(6) 0.006(6) 0.010(6)
C5 0.016(6) 0.014(6) 0.043(8) 0.009(5) 0.006(6) -0.002(5)
C6 0.028(7) 0.025(7) 0.055(9) 0.011(6) 0.001(6) 0.004(6)
C7 0.051(9) 0.042(8) 0.036(8) 0.003(7) 0.003(7) -0.003(7)
C8 0.034(7) 0.031(7) 0.041(8) 0.007(6) 0.004(6) -0.001(6)
C9 0.034(7) 0.048(9) 0.034(8) 0.003(6) -0.002(6) -0.005(6)
C10 0.035(8) 0.045(8) 0.041(8) 0.013(7) 0.003(7) -0.007(6)
C11 0.031(7) 0.031(7) 0.039(8) 0.013(6) 0.025(6) 0.012(6)
C12 0.028(7) 0.039(8) 0.039(8) 0.002(7) 0.004(6) 0.012(6)
C13 0.034(7) 0.021(6) 0.021(6) -0.003(5) -0.015(6) 0.017(5)
C14 0.037(7) 0.017(6) 0.031(7) 0.006(5) 0.013(6) 0.016(6)
C15 0.033(7) 0.013(6) 0.042(8) 0.014(6) -0.005(6) -0.001(5)
C16 0.048(9) 0.046(10) 0.103(14) 0.027(9) 0.018(9) 0.003(8)
C17 0.075(11) 0.064(11) 0.045(9) 0.002(8) 0.006(9) 0.015(9)
C18 0.052(9) 0.036(8) 0.058(10) -0.008(7) -0.001(8) 0.013(7)
C19 0.050(9) 0.041(8) 0.037(8) 0.012(7) 0.003(7) 0.005(7)
C20 0.044(8) 0.034(8) 0.050(9) -0.004(7) -0.006(7) -0.013(6)
C51 0.020(6) 0.012(6) 0.034(7) 0.001(5) -0.008(5) -0.006(5)
C52 0.022(6) 0.011(6) 0.042(8) -0.004(5) 0.017(6) -0.005(5)
C53 0.041(7) 0.013(6) 0.031(7) -0.004(5) 0.006(6) -0.008(6)
C54 0.034(7) 0.008(6) 0.037(7) -0.006(5) -0.007(6) 0.006(5)
C55 0.021(6) 0.028(7) 0.029(7) 0.001(6) 0.004(5) -0.001(5)
C56 0.027(7) 0.026(7) 0.067(10) 0.013(7) -0.018(7) 0.005(6)
C57 0.042(8) 0.025(7) 0.047(8) 0.021(6) 0.008(7) 0.012(6)
C58 0.070(10) 0.028(7) 0.032(8) -0.001(6) 0.001(7) -0.007(7)
C59 0.033(7) 0.029(7) 0.057(9) 0.007(7) -0.009(7) 0.006(6)
C60 0.046(8) 0.028(7) 0.032(7) -0.002(6) 0.008(6) 0.008(6)
F49 0.198(13) 0.119(7) 0.163(12) -0.025(6) -0.017(11) 0.030(6)
C61 0.050(8) 0.028(7) 0.028(7) 0.003(6) -0.005(7) -0.028(7)
C62 0.032(7) 0.010(6) 0.069(10) 0.002(6) 0.008(7) -0.007(5)
C63 0.045(8) 0.017(6) 0.026(7) -0.005(5) -0.006(6) -0.011(6)
C64 0.021(6) 0.026(7) 0.046(8) 0.014(6) -0.002(6) -0.009(5)
C65 0.034(7) 0.015(6) 0.032(7) 0.003(5) 0.008(6) -0.014(5)
C66 0.083(12) 0.076(12) 0.022(8) -0.010(7) -0.006(8) -0.024(9)
C67 0.046(8) 0.036(8) 0.056(9) 0.003(7) -0.017(7) -0.007(7)
C68 0.041(8) 0.046(9) 0.056(10) -0.009(7) 0.016(7) -0.003(7)
C69 0.041(8) 0.051(9) 0.048(9) -0.006(7) -0.008(7) 0.001(7)
C70 0.055(9) 0.041(8) 0.048(9) -0.020(7) 0.015(7) -0.014(7)
C165 0.062(7) 0.082(7) 0.068(7) 0.009(5) -0.005(6) 0.012(6)
C166 0.062(7) 0.079(6) 0.070(7) 0.007(5) -0.009(6) 0.009(6)
C167 0.077(8) 0.077(6) 0.073(7) 0.011(5) 0.009(6) 0.005(6)
C168 0.077(8) 0.109(6) 0.079(7) -0.003(5) 0.006(6) 0.013(6)
C169 0.082(8) 0.106(7) 0.083(8) -0.008(6) -0.001(7) 0.015(6)
C170 0.067(9) 0.105(7) 0.074(7) -0.004(6) -0.009(6) 0.016(6)

loop_
_atom_site_label
_atom_site_type_symbol
_atom_site_thermal_displace_type
_atom_site_fract_x
_atom_site_fract_y
_atom_site_fract_z
_atom_site_occupancy
_atom_site_U_iso_or_equiv
_atom_site_calc_flag
_atom_site_refinement_flags
_atom_site_disorder_assembly
_atom_site_disorder_group
Zn2 Zn Uani 0.4863(3) 0.6191(3) 0.62441(13) 0.566(3) 0.0386(14) d P A 1
Zn3 Zn Uani 0.46568(10) 0.51633(10) 0.58587(7) 0.566(3) 0.0220(9) d P A 1
Zn4 Zn Uani 0.3789(3) 0.4680(3) 0.62213(14) 0.566(3) 0.0525(18) d P A 1
Cu1 Cu Uani 0.46268(9) 0.51905(9) 0.65166(6) 0.566(3) 0.0144(8) d P A 1
Cu2 Cu Uani 0.39502(9) 0.57484(9) 0.61553(6) 0.566(3) 0.0145(8) d P A 1
Zn7 Zn Uani 0.97006(8) 0.40225(8) 0.83575(7) 1.000 0.0782(9) d . . .
Zn8 Zn Uani 0.88463(7) 0.45318(7) 0.86254(4) 1.000 0.0386(5) d . . .
Zn9 Zn Uani 0.86156(8) 0.55172(8) 0.83230(7) 1.000 0.0753(8) d . . .
Cu3 Cu Uani 0.95813(6) 0.51190(7) 0.83637(4) 1.000 0.0319(5) d . . .
Cu4 Cu Uani 0.89392(6) 0.45687(6) 0.79737(4) 1.000 0.0290(5) d . . .
Zn2A Zn Uani 0.4902(4) 0.6142(4) 0.60893(15) 0.434(3) 0.0385(17) d UP A 2
Zn3A Zn Uani 0.46616(13) 0.51092(13) 0.61762(9) 0.434(3) 0.0249(13) d UP A 2
Zn4A Zn Uani 0.3725(3) 0.4736(3) 0.60630(14) 0.434(3) 0.0338(16) d UP A 2
Cu1A Cu Uani 0.39854(12) 0.56885(13) 0.64962(9) 0.434(3) 0.0218(10) d UP A 2
Cu2A Cu Uani 0.40212(14) 0.57235(14) 0.58349(9) 0.434(3) 0.0277(11) d UP A 2
Zn10 Zn Uani 0.79922(6) 0.62990(6) 0.82858(4) 1.000 0.0336(5) d . . .
Zn6 Zn Uani 1.02951(6) 0.32154(7) 0.83741(4) 1.000 0.0391(5) d . . .
Zn1 Zn Uani 0.54801(6) 0.69717(6) 0.61835(4) 1.000 0.0351(5) d . . .
Zn5 Zn Uani 0.31569(7) 0.39020(7) 0.61369(5) 1.000 0.0478(6) d . . .
F1 F Uani 0.7031(4) 0.8754(4) 0.9580(3) 1.000 0.070(3) d D . .
F2 F Uani 0.6981(3) 0.9475(4) 0.9193(2) 1.000 0.056(3) d D . .
F3 F Uani 0.7361(4) 0.9594(4) 0.9721(2) 1.000 0.070(3) d D . .
F4 F Uani 0.9515(5) 0.7982(4) 0.9526(3) 1.000 0.092(3) d U . .
F5 F Uani 0.9011(5) 0.7465(4) 0.9195(3) 1.000 0.087(3) d U . .
F6 F Uani 0.8755(5) 0.7644(5) 0.9721(3) 1.000 0.103(4) d U . .
F7 F Uani 1.0701(5) 1.1061(4) 0.9725(3) 1.000 0.107(5) d . . .
F8 F Uani 1.0933(4) 1.0662(6) 0.9229(3) 1.000 0.108(5) d . . .
F9 F Uani 1.0688(4) 1.0126(4) 0.9667(2) 1.000 0.062(3) d . . .
F10 F Uani 0.8828(5) 1.1652(6) 0.9883(4) 1.000 0.134(5) d DU . .
F11 F Uani 0.8155(4) 1.1236(5) 0.9591(3) 1.000 0.081(3) d DU . .
F12 F Uani 0.8650(7) 1.1975(6) 0.9382(5) 1.000 0.157(6) d DU . .
F13 F Uani 0.8785(4) 1.1761(4) 0.7849(3) 1.000 0.080(3) d U . .
F14 F Uani 0.8007(4) 1.1736(4) 0.7591(3) 1.000 0.085(3) d U . .
F15 F Uani 0.8062(5) 1.1927(4) 0.8150(3) 1.000 0.097(4) d U . .
F16 F Uani 0.7568(4) 0.9054(4) 0.7662(3) 1.000 0.086(4) d . . .
F17 F Uani 0.6929(5) 0.9481(5) 0.7958(4) 1.000 0.106(6) d . . .
F18 F Uani 0.7148(6) 0.9819(5) 0.7442(3) 1.000 0.123(5) d . . .
F19 F Uani 1.0729(3) 1.0538(3) 0.7907(2) 1.000 0.051(3) d . . .
F20 F Uani 1.1254(3) 0.9859(3) 0.8148(2) 1.000 0.050(3) d . . .
F21 F Uani 1.1025(3) 0.9811(4) 0.7585(2) 1.000 0.063(3) d . . .
F22 F Uani 1.0113(4) 0.7910(4) 0.7628(3) 1.000 0.092(4) d . . .
F23 F Uani 0.9600(5) 0.7707(4) 0.8070(3) 1.000 0.102(5) d . . .
F24 F Uani 0.9236(4) 0.8079(5) 0.7608(3) 1.000 0.103(5) d . . .
F25 F Uani 1.1420(4) 0.4430(4) 0.5011(3) 1.000 0.075(4) d . . .
F26 F Uani 1.1076(4) 0.5236(5) 0.4805(2) 1.000 0.073(4) d . . .
F27 F Uani 1.1391(4) 0.5166(4) 0.5353(2) 1.000 0.068(4) d . . .
F28 F Uani 0.9763(4) 0.3241(4) 0.4780(3) 1.000 0.079(3) d U . .
F29 F Uani 0.9303(5) 0.3161(4) 0.5265(2) 1.000 0.075(3) d U . .
F30 F Uani 0.8979(4) 0.3672(4) 0.4829(3) 1.000 0.077(3) d U . .
F31 F Uani 0.7248(4) 0.5365(4) 0.6852(3) 1.000 0.065(3) d . . .
F32 F Uani 0.7065(3) 0.5551(4) 0.6282(2) 1.000 0.054(3) d . . .
F33 F Uani 0.7639(3) 0.6107(4) 0.6591(3) 1.000 0.064(3) d . . .
F34 F Uani 0.8971(3) 0.3391(3) 0.6572(3) 1.000 0.063(3) d . . .
F35 F Uani 0.8177(4) 0.3467(4) 0.6817(2) 1.000 0.059(3) d . . .
F36 F Uani 0.8213(4) 0.3254(3) 0.6257(2) 1.000 0.073(4) d . . .
F37 F Uani 0.9705(4) 0.7372(3) 0.6562(2) 1.000 0.059(3) d . . .
F38 F Uani 0.9416(4) 0.6918(4) 0.7037(2) 1.000 0.069(4) d . . .
F39 F Uani 1.0276(4) 0.7195(4) 0.7000(3) 1.000 0.083(4) d . . .
F40 F Uani 1.0929(4) 0.4613(4) 0.6809(3) 1.000 0.082(4) d . . .
F41 F Uani 1.1455(3) 0.5150(4) 0.6478(2) 1.000 0.057(3) d . . .
F42 F Uani 1.1317(4) 0.5407(5) 0.7023(3) 1.000 0.087(4) d . . .
F43 F Uani 0.7874(4) 0.6733(4) 0.4694(3) 1.000 0.089(4) d . . .
F44 F Uani 0.7805(4) 0.5830(4) 0.4798(2) 1.000 0.066(3) d . . .
F45 F Uani 0.7533(4) 0.6459(6) 0.5193(3) 1.000 0.091(5) d . . .
F46 F Uani 0.9984(6) 0.7571(6) 0.5374(4) 1.000 0.132(5) d U . .
F47 F Uani 1.0332(5) 0.6961(6) 0.5042(4) 1.000 0.113(4) d U . .
F48 F Uani 0.9761(4) 0.7543(4) 0.4832(3) 1.000 0.073(3) d U . .
C101 C Uani 0.8673(4) 0.9308(4) 0.8907(3) 1.000 0.018(3) d . . .
C102 C Uani 0.8128(5) 0.9419(5) 0.9036(3) 1.000 0.027(4) d . . .
C103 C Uani 0.7869(5) 0.9051(5) 0.9300(3) 1.000 0.029(4) d . . .
C104 C Uani 0.8146(5) 0.8557(5) 0.9430(3) 1.000 0.028(4) d . . .
C105 C Uani 0.8675(6) 0.8438(5) 0.9311(3) 1.000 0.030(4) d . . .
C106 C Uani 0.8949(5) 0.8809(5) 0.9044(3) 1.000 0.026(4) d . . .
C107 C Uani 0.7323(5) 0.9224(6) 0.9451(3) 1.000 0.039(5) d D . .
C108 C Uani 0.8991(8) 0.7897(7) 0.9430(5) 1.000 0.069(3) d U . .
C109 C Uani 0.9250(5) 1.0278(5) 0.8944(3) 1.000 0.025(4) d . . .
C110 C Uani 0.9792(5) 1.0263(5) 0.9086(3) 1.000 0.026(4) d . . .
C111 C Uani 0.9972(6) 1.0657(6) 0.9362(3) 1.000 0.037(5) d . . .
C112 C Uani 0.9613(7) 1.1076(7) 0.9499(4) 1.000 0.051(6) d . . .
C113 C Uani 0.9072(7) 1.1092(7) 0.9380(4) 1.000 0.052(5) d . . .
C114 C Uani 0.8888(5) 1.0692(5) 0.9100(3) 1.000 0.031(4) d . . .
C115 C Uani 1.0566(7) 1.0629(7) 0.9494(4) 1.000 0.053(6) d . . .
C116 C Uani 0.8664(8) 1.1490(8) 0.9535(6) 1.000 0.095(4) d DU . .
C117 C Uani 0.8558(5) 1.0097(5) 0.8361(3) 1.000 0.021(3) d . . .
C118 C Uani 0.8591(5) 1.0709(5) 0.8255(3) 1.000 0.028(4) d . . .
C119 C Uani 0.8222(6) 1.0931(6) 0.7993(3) 1.000 0.037(5) d . . .
C120 C Uani 0.7826(5) 1.0603(6) 0.7823(3) 1.000 0.038(5) d . . .
C121 C Uani 0.7781(5) 1.0000(6) 0.7917(3) 1.000 0.038(4) d . . .
C122 C Uani 0.8141(5) 0.9764(5) 0.8187(3) 1.000 0.026(4) d . . .
C123 C Uani 0.8265(9) 1.1574(7) 0.7903(5) 1.000 0.070(3) d U . .
C124 C Uani 0.7369(7) 0.9616(8) 0.7749(5) 1.000 0.062(7) d . . .
C125 C Uani 0.9477(5) 0.9496(5) 0.8387(3) 1.000 0.021(4) d . . .
C126 C Uani 0.9413(5) 0.8942(5) 0.8228(3) 1.000 0.024(4) d . . .
C127 C Uani 0.9772(6) 0.8716(5) 0.7970(3) 1.000 0.037(4) d . . .
C128 C Uani 1.0248(5) 0.9031(5) 0.7858(3) 1.000 0.027(4) d . . .
C129 C Uani 1.0317(4) 0.9599(5) 0.8009(3) 1.000 0.023(4) d . . .
C130 C Uani 0.9931(5) 0.9816(5) 0.8263(3) 1.000 0.022(4) d . . .
C131 C Uani 0.9681(7) 0.8097(7) 0.7822(4) 1.000 0.056(6) d . . .
C132 C Uani 1.0828(5) 0.9951(6) 0.7905(4) 1.000 0.036(5) d . . .
B1 B Uani 0.8999(5) 0.9791(5) 0.8645(4) 1.000 0.020(4) d . . .
C133 C Uani 0.9686(5) 0.4921(5) 0.5587(3) 1.000 0.026(2) d U . .
C134 C Uani 0.9441(5) 0.4431(5) 0.5413(3) 1.000 0.026(2) d U . .
C135 C Uani 0.9730(5) 0.4078(5) 0.5160(3) 1.000 0.027(3) d U . .
C136 C Uani 1.0258(5) 0.4208(5) 0.5067(3) 1.000 0.030(3) d U . .
C137 C Uani 1.0529(6) 0.4697(5) 0.5220(3) 1.000 0.030(3) d U . .
C138 C Uani 1.0227(5) 0.5040(5) 0.5472(3) 1.000 0.028(3) d U . .
C139 C Uani 0.9450(7) 0.3535(6) 0.5009(4) 1.000 0.053(3) d U . .
C140 C Uani 1.1110(6) 0.4877(6) 0.5097(4) 1.000 0.039(5) d . . .
C141 C Uani 0.8842(5) 0.5074(5) 0.6078(3) 1.000 0.025(4) d . . .
C142 C Uani 0.8380(5) 0.5399(6) 0.6201(3) 1.000 0.035(4) d . . .
C143 C Uani 0.7966(5) 0.5169(6) 0.6418(3) 1.000 0.032(4) d . . .
C144 C Uani 0.7983(5) 0.4574(5) 0.6526(3) 1.000 0.027(4) d . . .
C145 C Uani 0.8440(5) 0.4241(5) 0.6417(3) 1.000 0.025(4) d . . .
C146 C Uani 0.8849(5) 0.4470(5) 0.6199(3) 1.000 0.023(4) d . . .
C147 C Uani 0.7474(6) 0.5543(6) 0.6533(4) 1.000 0.048(5) d . . .
C148 C Uani 0.8445(6) 0.3587(6) 0.6514(4) 1.000 0.039(5) d . . .
C149 C Uani 0.9778(5) 0.5635(5) 0.6181(3) 1.000 0.032(4) d . . .
C150 C Uani 0.9688(5) 0.6186(5) 0.6348(3) 1.000 0.030(4) d . . .
C151 C Uani 0.9991(5) 0.6381(5) 0.6634(3) 1.000 0.033(4) d . . .
C152 C Uani 1.0457(5) 0.6057(5) 0.6763(3) 1.000 0.033(4) d . . .
C153 C Uani 1.0562(5) 0.5526(5) 0.6601(3) 1.000 0.033(4) d . . .
C154 C Uani 1.0225(5) 0.5307(5) 0.6329(3) 1.000 0.023(3) d . . .
C155 C Uani 0.9850(7) 0.6964(6) 0.6812(4) 1.000 0.045(5) d . . .
C156 C Uani 1.1062(6) 0.5158(6) 0.6725(4) 1.000 0.037(5) d . . .
C157 C Uani 0.9147(6) 0.5910(5) 0.5580(3) 1.000 0.029(4) d . . .
C158 C Uani 0.8636(5) 0.5916(5) 0.5394(3) 1.000 0.026(4) d . . .
C159 C Uani 0.8503(6) 0.6353(5) 0.5135(3) 1.000 0.033(4) d . . .
C160 C Uani 0.8891(6) 0.6782(5) 0.5041(3) 1.000 0.033(4) d . . .
C161 C Uani 0.9404(6) 0.6774(6) 0.5214(4) 1.000 0.037(4) d . . .
C162 C Uani 0.9534(6) 0.6346(6) 0.5481(3) 1.000 0.035(4) d . . .
C163 C Uani 0.7927(6) 0.6358(7) 0.4959(4) 1.000 0.045(5) d . . .
C164 C Uani 0.9823(9) 0.7217(10) 0.5113(6) 1.000 0.093(4) d U . .
B2 B Uani 0.9350(6) 0.5369(6) 0.5857(4) 1.000 0.030(5) d . . .
C10' C Uani 0.3958(8) 0.7181(8) 0.5868(6) 0.566(3) 0.026(3) d UP A 1
C71 C Uani 0.4725(5) 0.4410(6) 0.5456(3) 0.566(3) 0.044(3) d GUP A 1
C72 C Uani 0.4479(6) 0.4913(6) 0.5283(4) 0.566(3) 0.043(3) d GUP A 1
C73 C Uani 0.4871(7) 0.5387(7) 0.5306(4) 0.566(3) 0.043(3) d GUP A 1
C74 C Uani 0.5358(7) 0.5177(7) 0.5492(4) 0.566(3) 0.043(3) d GUP A 1
C75 C Uani 0.5267(6) 0.4574(7) 0.5585(4) 0.566(3) 0.044(3) d GUP A 1
C76 C Uani 0.4455(9) 0.3808(9) 0.5495(5) 0.566(3) 0.045(3) d GUP A 1
C77 C Uani 0.3912(10) 0.4895(12) 0.5094(6) 0.566(3) 0.044(3) d UP A 1
C78 C Uani 0.4812(11) 0.5963(12) 0.5098(6) 0.566(3) 0.044(3) d UP A 1
C79 C Uani 0.5907(10) 0.5536(12) 0.5511(7) 0.566(3) 0.045(3) d UP A 1
C80 C Uani 0.5693(10) 0.4134(11) 0.5748(6) 0.566(3) 0.044(3) d UP A 1
C81 C Uani 0.4893(12) 0.4424(13) 0.6848(7) 0.566(3) 0.028(2) d UP A 1
C82 C Uani 0.4469(9) 0.4748(9) 0.7045(6) 0.566(3) 0.027(2) d UP A 1
C83 C Uani 0.4692(9) 0.5330(9) 0.7115(6) 0.566(3) 0.027(2) d UP A 1
C84 C Uani 0.5239(9) 0.5363(9) 0.6953(6) 0.566(3) 0.027(2) d UP A 1
C85 C Uani 0.5363(8) 0.4778(9) 0.6795(6) 0.566(3) 0.028(2) d UP A 1
C86 C Uani 0.4857(8) 0.3759(9) 0.6758(6) 0.566(3) 0.028(3) d UP A 1
C87 C Uani 0.3952(9) 0.4522(10) 0.7202(6) 0.566(3) 0.027(3) d UP A 1
C88 C Uani 0.4444(9) 0.5758(12) 0.7360(7) 0.566(3) 0.028(3) d UP A 1
C89 C Uani 0.5669(8) 0.5865(9) 0.6991(6) 0.566(3) 0.028(3) d UP A 1
C90 C Uani 0.5935(8) 0.4621(9) 0.6658(6) 0.566(3) 0.028(3) d UP A 1
C91 C Uani 0.3335(8) 0.6228(9) 0.5808(6) 0.566(3) 0.026(2) d UP A 1
C92 C Uani 0.3059(8) 0.5845(9) 0.6049(6) 0.566(3) 0.026(2) d UP A 1
C93 C Uani 0.3181(8) 0.6047(8) 0.6426(6) 0.566(3) 0.026(2) d UP A 1
C94 C Uani 0.3555(8) 0.6516(8) 0.6416(6) 0.566(3) 0.026(2) d UP A 1
C95 C Uani 0.3656(8) 0.6645(8) 0.6025(6) 0.566(3) 0.026(2) d UP A 1
C96 C Uani 0.3242(9) 0.6271(9) 0.5413(6) 0.566(3) 0.027(2) d UP A 1
C97 C Uani 0.2607(8) 0.5406(8) 0.5936(6) 0.566(3) 0.028(3) d UP A 1
C98 C Uani 0.2931(9) 0.5786(9) 0.6784(6) 0.566(3) 0.027(2) d UP A 1
C99 C Uani 0.3734(8) 0.6905(9) 0.6729(6) 0.566(3) 0.027(2) d UP A 1
C21 C Uani 0.8418(5) 0.3934(5) 0.7648(4) 1.000 0.038(4) d . . .
C22 C Uani 0.8190(5) 0.4511(6) 0.7612(3) 1.000 0.040(5) d . . .
C23 C Uani 0.8613(6) 0.4886(6) 0.7444(3) 1.000 0.040(4) d . . .
C24 C Uani 0.9081(6) 0.4527(7) 0.7380(3) 1.000 0.043(5) d . . .
C25 C Uani 0.8975(6) 0.3952(6) 0.7512(4) 1.000 0.039(5) d . . .
C26 C Uani 0.8137(8) 0.3374(6) 0.7759(4) 1.000 0.070(7) d . . .
C27 C Uani 0.7594(6) 0.4680(7) 0.7707(4) 1.000 0.056(6) d . . .
C28 C Uani 0.8533(9) 0.5522(6) 0.7310(4) 1.000 0.074(7) d . . .
C29 C Uani 0.9587(7) 0.4710(10) 0.7169(4) 1.000 0.085(8) d . . .
C30 C Uani 0.9341(8) 0.3404(8) 0.7471(4) 1.000 0.084(7) d . . .
C31 C Uani 1.0485(6) 0.5218(7) 0.8494(4) 1.000 0.056(3) d U . .
C32 C Uani 1.0384(6) 0.5389(7) 0.8134(4) 1.000 0.052(3) d U . .
C33 C Uani 1.0011(6) 0.5879(7) 0.8134(4) 1.000 0.051(3) d U . .
C34 C Uani 0.9865(6) 0.6024(7) 0.8500(4) 1.000 0.054(3) d U . .
C35 C Uani 1.0165(7) 0.5617(7) 0.8717(4) 1.000 0.059(3) d U . .
C36 C Uani 1.0913(7) 0.4795(8) 0.8626(5) 1.000 0.074(5) d U . .
C37 C Uani 1.0688(7) 0.5129(9) 0.7799(4) 1.000 0.077(7) d . . .
C38 C Uani 0.9849(7) 0.6275(7) 0.7792(4) 1.000 0.058(4) d U . .
C39 C Uani 0.9580(7) 0.6564(7) 0.8613(5) 1.000 0.065(5) d U . .
C40 C Uani 1.0206(9) 0.5657(9) 0.9129(5) 1.000 0.087(5) d U . .
C41 C Uani 0.8978(8) 0.4226(8) 0.9197(5) 1.000 0.073(4) d U . .
C42 C Uani 0.8624(8) 0.4711(8) 0.9202(5) 1.000 0.068(4) d U . .
C43 C Uani 0.8143(7) 0.4574(6) 0.9004(4) 1.000 0.054(3) d U . .
C44 C Uani 0.8167(7) 0.3984(7) 0.8864(4) 1.000 0.060(4) d U . .
C45 C Uani 0.8714(8) 0.3781(8) 0.8987(5) 1.000 0.071(4) d U . .
C46 C Uani 0.9529(9) 0.4233(12) 0.9412(6) 1.000 0.124(8) d U . .
C47 C Uani 0.8719(11) 0.5241(9) 0.9433(6) 1.000 0.111(8) d U . .
C48 C Uani 0.7601(9) 0.4940(10) 0.8982(7) 1.000 0.122(8) d U . .
C49 C Uani 0.7660(9) 0.3686(10) 0.8693(7) 1.000 0.109(8) d U . .
C50 C Uani 0.8848(13) 0.3120(9) 0.8913(8) 1.000 0.149(10) d U . .
C10A C Uani 0.4634(19) 0.5622(18) 0.4992(10) 0.434(3) 0.070(4) d UP A 2
C71A C Uani 0.5167(6) 0.4450(7) 0.6477(4) 0.434(3) 0.025(5) d GUP A 2
C72A C Uani 0.4945(7) 0.4185(7) 0.6156(4) 0.434(3) 0.027(5) d GUP A 2
C73A C Uani 0.5164(8) 0.4492(7) 0.5852(4) 0.434(3) 0.025(5) d GUP A 2
C74A C Uani 0.5521(8) 0.4946(8) 0.5985(5) 0.434(3) 0.032(6) d GUP A 2
C75A C Uani 0.5523(8) 0.4920(8) 0.6371(4) 0.434(3) 0.039(6) d GUP A 2
C76A C Uani 0.5046(11) 0.4264(12) 0.6863(6) 0.434(3) 0.048(12) d GUP A 2
C77A C Uani 0.4618(10) 0.3644(10) 0.6144(7) 0.434(3) 0.023(7) d UP A 2
C78A C Uani 0.5060(12) 0.4299(11) 0.5480(7) 0.434(3) 0.026(7) d UP A 2
C79A C Uani 0.5890(14) 0.5307(14) 0.5754(9) 0.434(3) 0.046(9) d UP A 2
C80A C Uani 0.5884(16) 0.5246(18) 0.6639(8) 0.434(3) 0.060(10) d UP A 2
C81A C Uani 0.3925(6) 0.6343(6) 0.6949(4) 0.434(3) 0.040(3) d GUP A 2
C82A C Uani 0.3383(7) 0.6263(7) 0.6784(6) 0.434(3) 0.040(3) d GUP A 2
C83A C Uani 0.3223(8) 0.5656(9) 0.6831(6) 0.434(3) 0.040(3) d GUP A 2
C84A C Uani 0.3667(8) 0.5361(8) 0.7026(6) 0.434(3) 0.039(3) d GUP A 2
C85A C Uani 0.4101(7) 0.5785(7) 0.7099(6) 0.434(3) 0.040(3) d GUP A 2
C86A C Uani 0.4257(10) 0.6919(10) 0.6964(7) 0.434(3) 0.040(3) d GUP A 2
C87A C Uani 0.3017(13) 0.6759(13) 0.6650(8) 0.434(3) 0.040(3) d UP A 2
C88A C Uani 0.2706(13) 0.5425(14) 0.6734(8) 0.434(3) 0.040(3) d UP A 2
C89A C Uani 0.3649(14) 0.4741(14) 0.7159(9) 0.434(3) 0.040(3) d UP A 2
C90A C Uani 0.4636(13) 0.5743(18) 0.7319(10) 0.434(3) 0.039(3) d UP A 2
C91A C Uani 0.3646(9) 0.5551(8) 0.5296(5) 0.434(3) 0.070(4) d GUP A 2
C92A C Uani 0.3312(10) 0.5958(10) 0.5497(7) 0.434(3) 0.070(4) d GUP A 2
C93A C Uani 0.3639(12) 0.6475(11) 0.5562(7) 0.434(3) 0.071(4) d GUP A 2
C94A C Uani 0.4175(12) 0.6389(11) 0.5401(7) 0.434(3) 0.070(4) d GUP A 2
C95A C Uani 0.4178(10) 0.5817(10) 0.5237(6) 0.434(3) 0.070(4) d GUP A 2
C96A C Uani 0.3465(15) 0.4943(12) 0.5168(8) 0.434(3) 0.070(4) d GUP A 2
C97A C Uani 0.2666(17) 0.5829(17) 0.5555(9) 0.434(3) 0.071(4) d UP A 2
C98A C Uani 0.3441(19) 0.7064(16) 0.5708(10) 0.434(3) 0.072(4) d UP A 2
C99A C Uani 0.4689(18) 0.6798(16) 0.5359(10) 0.434(3) 0.071(4) d UP A 2
C1 C Uani 0.7112(5) 0.6582(5) 0.8405(3) 1.000 0.026(4) d . . .
C2 C Uani 0.7485(5) 0.6960(5) 0.8595(3) 1.000 0.025(4) d . . .
C3 C Uani 0.7806(4) 0.7276(5) 0.8326(3) 1.000 0.023(4) d . . .
C4 C Uani 0.7647(5) 0.7066(5) 0.7972(3) 1.000 0.032(4) d . . .
C5 C Uani 0.7202(4) 0.6640(5) 0.8015(3) 1.000 0.024(4) d . . .
C6 C Uani 0.6654(5) 0.6220(5) 0.8568(4) 1.000 0.036(4) d . . .
C7 C Uani 0.7516(6) 0.7064(6) 0.8993(3) 1.000 0.043(5) d . . .
C8 C Uani 0.8226(5) 0.7771(5) 0.8410(4) 1.000 0.035(4) d . . .
C9 C Uani 0.7870(5) 0.7304(6) 0.7611(3) 1.000 0.039(5) d . . .
C10 C Uani 0.6877(5) 0.6357(6) 0.7725(4) 1.000 0.040(5) d . . .
C11 C Uani 1.0419(5) 0.2253(6) 0.8500(4) 1.000 0.034(4) d . . .
C12 C Uani 1.0778(5) 0.2577(6) 0.8719(4) 1.000 0.035(4) d . . .
C13 C Uani 1.1177(5) 0.2908(5) 0.8487(3) 1.000 0.025(4) d . . .
C14 C Uani 1.1034(5) 0.2767(5) 0.8122(3) 1.000 0.028(4) d . . .
C15 C Uani 1.0567(5) 0.2366(5) 0.8114(3) 1.000 0.029(4) d . . .
C16 C Uani 0.9971(6) 0.1817(7) 0.8610(5) 1.000 0.066(6) d . . .
C17 C Uani 1.0803(7) 0.2565(8) 0.9131(4) 1.000 0.061(6) d . . .
C18 C Uani 1.1631(6) 0.3282(6) 0.8626(4) 1.000 0.049(5) d . . .
C19 C Uani 1.1350(6) 0.2971(6) 0.7799(4) 1.000 0.043(5) d . . .
C20 C Uani 1.0321(6) 0.2069(6) 0.7788(4) 1.000 0.043(5) d . . .
C51 C Uani 0.6252(4) 0.7389(5) 0.6429(3) 1.000 0.022(4) d . . .
C52 C Uani 0.6353(5) 0.7309(5) 0.6062(3) 1.000 0.025(4) d . . .
C53 C Uani 0.5948(5) 0.7655(5) 0.5854(3) 1.000 0.028(4) d . . .
C54 C Uani 0.5607(5) 0.7943(5) 0.6098(3) 1.000 0.026(4) d . . .
C55 C Uani 0.5785(5) 0.7800(5) 0.6468(3) 1.000 0.026(4) d . . .
C56 C Uani 0.6589(5) 0.7119(5) 0.6750(4) 1.000 0.040(5) d . . .
C57 C Uani 0.6804(5) 0.6938(5) 0.5895(4) 1.000 0.038(4) d . . .
C58 C Uani 0.5927(6) 0.7720(6) 0.5442(3) 1.000 0.043(5) d . . .
C59 C Uani 0.5163(5) 0.8408(5) 0.6013(4) 1.000 0.040(4) d . . .
C60 C Uani 0.5570(6) 0.8038(5) 0.6814(3) 1.000 0.035(4) d . . .
F49 F Uani 0.7588(7) 0.2981(7) 0.4947(5) 1.000 0.160(6) d U . .
C61 C Uani 0.2639(6) 0.3263(6) 0.5807(3) 1.000 0.035(4) d . . .
C62 C Uani 0.2280(5) 0.3562(5) 0.6051(4) 1.000 0.037(5) d . . .
C63 C Uani 0.2449(5) 0.3430(5) 0.6414(3) 1.000 0.029(4) d . . .
C64 C Uani 0.2916(5) 0.3049(5) 0.6393(4) 1.000 0.031(4) d . . .
C65 C Uani 0.3039(5) 0.2931(5) 0.6021(3) 1.000 0.027(4) d . . .
C66 C Uani 0.2588(7) 0.3245(7) 0.5396(3) 1.000 0.060(6) d . . .
C67 C Uani 0.1761(6) 0.3941(6) 0.5951(4) 1.000 0.046(5) d . . .
C68 C Uani 0.2158(6) 0.3649(6) 0.6755(4) 1.000 0.048(5) d . . .
C69 C Uani 0.3227(6) 0.2764(6) 0.6719(4) 1.000 0.047(5) d . . .
C70 C Uani 0.3476(6) 0.2521(6) 0.5880(4) 1.000 0.048(5) d . . .
C165 C Uani 0.7314(7) 0.4694(8) 0.5325(5) 1.000 0.071(4) d U . .
C166 C Uani 0.7698(7) 0.4298(8) 0.5494(5) 1.000 0.070(4) d U . .
C167 C Uani 0.7820(8) 0.3760(8) 0.5355(5) 1.000 0.076(4) d U . .
C168 C Uani 0.7542(8) 0.3579(10) 0.5033(5) 1.000 0.088(4) d U . .
C169 C Uani 0.7147(8) 0.3929(10) 0.4874(6) 1.000 0.090(4) d U . .
C170 C Uani 0.7070(8) 0.4483(9) 0.5011(5) 1.000 0.082(4) d U . .
H102 H Uiso 0.79260 0.97510 0.89420 1.000 0.0320 c RU . .
H104 H Uiso 0.79700 0.83020 0.96020 1.000 0.0330 c RU . .
H106 H Uiso 0.93170 0.87130 0.89630 1.000 0.0310 c RU . .
H110 H Uiso 1.00500 0.99780 0.89940 1.000 0.0310 c RU . .
H112 H Uiso 0.97440 1.13550 0.96760 1.000 0.0610 c RU . .
H114 H Uiso 0.85080 1.07090 0.90170 1.000 0.0370 c RU . .
H118 H Uiso 0.88650 1.09620 0.83650 1.000 0.0330 c RU . .
H120 H Uiso 0.75830 1.07740 0.76430 1.000 0.0450 c RU . .
H122 H Uiso 0.80980 0.93590 0.82550 1.000 0.0310 c RU . .
H126 H Uiso 0.91030 0.87040 0.83010 1.000 0.0290 c RU . .
H128 H Uiso 1.05090 0.88700 0.76890 1.000 0.0320 c RU . .
H130 H Uiso 0.99850 1.02070 0.83560 1.000 0.0270 c RU . .
H134 H Uiso 0.90620 0.43340 0.54680 1.000 0.0320 c RU . .
H136 H Uiso 1.04500 0.39660 0.48950 1.000 0.0360 c RU . .
H138 H Uiso 1.04090 0.53810 0.55720 1.000 0.0330 c RU . .
H142 H Uiso 0.83520 0.58040 0.61300 1.000 0.0420 c RU . .
H144 H Uiso 0.76910 0.44040 0.66690 1.000 0.0320 c RU . .
H146 H Uiso 0.91500 0.42190 0.61250 1.000 0.0280 c RU . .
H150 H Uiso 0.93970 0.64330 0.62540 1.000 0.0360 c RU . .
H152 H Uiso 1.06900 0.62040 0.69560 1.000 0.0400 c RU . .
H154 H Uiso 1.02970 0.49200 0.62370 1.000 0.0280 c RU . .
H158 H Uiso 0.83670 0.56140 0.54430 1.000 0.0300 c RU . .
H160 H Uiso 0.88030 0.70750 0.48620 1.000 0.0400 c RU . .
H162 H Uiso 0.98950 0.63540 0.55960 1.000 0.0410 c RU . .
H10D H Uiso 0.36810 0.74850 0.57990 0.566(3) 0.0390 c RUP A 1
H10E H Uiso 0.41710 0.70610 0.56520 0.566(3) 0.0390 c RUP A 1
H10F H Uiso 0.42170 0.73440 0.60540 0.566(3) 0.0390 c RUP A 1
H76A H Uiso 0.46700 0.35150 0.53550 0.566(3) 0.0670 c RUP A 1
H76B H Uiso 0.40670 0.38240 0.54010 0.566(3) 0.0670 c RUP A 1
H76C H Uiso 0.44530 0.36940 0.57540 0.566(3) 0.0670 c RUP A 1
H77A H Uiso 0.39540 0.47300 0.48470 0.566(3) 0.0660 c RUP A 1
H77B H Uiso 0.37590 0.52980 0.50770 0.566(3) 0.0660 c RUP A 1
H77C H Uiso 0.36550 0.46440 0.52350 0.566(3) 0.0660 c RUP A 1
H78A H Uiso 0.50970 0.59800 0.49050 0.566(3) 0.0660 c RUP A 1
H78B H Uiso 0.48670 0.62970 0.52670 0.566(3) 0.0660 c RUP A 1
H78C H Uiso 0.44350 0.59860 0.49860 0.566(3) 0.0660 c RUP A 1
H79A H Uiso 0.59910 0.56940 0.52670 0.566(3) 0.0670 c RUP A 1
H79B H Uiso 0.62150 0.52770 0.55930 0.566(3) 0.0670 c RUP A 1
H79C H Uiso 0.58640 0.58650 0.56850 0.566(3) 0.0670 c RUP A 1
H80A H Uiso 0.58370 0.38780 0.55520 0.566(3) 0.0670 c RUP A 1
H80B H Uiso 0.55080 0.38890 0.59330 0.566(3) 0.0670 c RUP A 1
H80C H Uiso 0.60060 0.43530 0.58610 0.566(3) 0.0670 c RUP A 1
H86A H Uiso 0.49740 0.35270 0.69730 0.566(3) 0.0410 c RUP A 1
H86B H Uiso 0.51060 0.36690 0.65520 0.566(3) 0.0410 c RUP A 1
H86C H Uiso 0.44680 0.36570 0.66900 0.566(3) 0.0410 c RUP A 1
H87A H Uiso 0.40440 0.42490 0.74040 0.566(3) 0.0410 c RUP A 1
H87B H Uiso 0.37350 0.43090 0.70130 0.566(3) 0.0410 c RUP A 1
H87C H Uiso 0.37280 0.48540 0.72960 0.566(3) 0.0410 c RUP A 1
H88A H Uiso 0.45880 0.56920 0.76090 0.566(3) 0.0420 c RUP A 1
H88B H Uiso 0.40330 0.57120 0.73560 0.566(3) 0.0420 c RUP A 1
H88C H Uiso 0.45420 0.61610 0.72800 0.566(3) 0.0420 c RUP A 1
H89A H Uiso 0.59070 0.57950 0.72090 0.566(3) 0.0420 c RUP A 1
H89B H Uiso 0.54720 0.62450 0.70170 0.566(3) 0.0420 c RUP A 1
H89C H Uiso 0.59060 0.58770 0.67720 0.566(3) 0.0420 c RUP A 1
H90A H Uiso 0.61990 0.45920 0.68650 0.566(3) 0.0430 c RUP A 1
H90B H Uiso 0.60630 0.49290 0.64880 0.566(3) 0.0430 c RUP A 1
H90C H Uiso 0.59170 0.42380 0.65300 0.566(3) 0.0430 c RUP A 1
H96A H Uiso 0.29030 0.65080 0.53630 0.566(3) 0.0410 c RUP A 1
H96B H Uiso 0.31940 0.58720 0.53100 0.566(3) 0.0410 c RUP A 1
H96C H Uiso 0.35680 0.64630 0.53000 0.566(3) 0.0410 c RUP A 1
H97A H Uiso 0.22700 0.56220 0.58550 0.566(3) 0.0420 c RUP A 1
H97B H Uiso 0.25140 0.51520 0.61450 0.566(3) 0.0420 c RUP A 1
H97C H Uiso 0.27450 0.51590 0.57340 0.566(3) 0.0420 c RUP A 1
H98A H Uiso 0.25190 0.58140 0.67740 0.566(3) 0.0410 c RUP A 1
H98B H Uiso 0.30730 0.60120 0.69960 0.566(3) 0.0410 c RUP A 1
H98C H Uiso 0.30430 0.53690 0.68090 0.566(3) 0.0410 c RUP A 1
H99A H Uiso 0.34030 0.71010 0.68330 0.566(3) 0.0400 c RUP A 1
H99B H Uiso 0.39990 0.72060 0.66420 0.566(3) 0.0400 c RUP A 1
H99C H Uiso 0.39180 0.66620 0.69190 0.566(3) 0.0400 c RUP A 1
H26A H Uiso 0.80210 0.31520 0.75390 1.000 0.1050 c RU . .
H26B H Uiso 0.78050 0.34670 0.79060 1.000 0.1050 c RU . .
H26C H Uiso 0.84010 0.31320 0.79050 1.000 0.1050 c RU . .
H27A H Uiso 0.73770 0.47480 0.74810 1.000 0.0830 c RU . .
H27B H Uiso 0.75980 0.50440 0.78550 1.000 0.0830 c RU . .
H27C H Uiso 0.74210 0.43580 0.78470 1.000 0.0830 c RU . .
H28A H Uiso 0.83710 0.55180 0.70620 1.000 0.1100 c RU . .
H28B H Uiso 0.88980 0.57240 0.73080 1.000 0.1100 c RU . .
H28C H Uiso 0.82780 0.57320 0.74760 1.000 0.1100 c RU . .
H29A H Uiso 0.95310 0.46120 0.69090 1.000 0.1290 c RU . .
H29B H Uiso 0.99200 0.44990 0.72640 1.000 0.1290 c RU . .
H29C H Uiso 0.96450 0.51390 0.71950 1.000 0.1290 c RU . .
H30A H Uiso 0.92540 0.32090 0.72370 1.000 0.1250 c RU . .
H30B H Uiso 0.92660 0.31280 0.76730 1.000 0.1250 c RU . .
H30C H Uiso 0.97380 0.35210 0.74770 1.000 0.1250 c RU . .
H36A H Uiso 1.12830 0.49890 0.86300 1.000 0.1100 c RU . .
H36B H Uiso 1.09230 0.44510 0.84620 1.000 0.1100 c RU . .
H36C H Uiso 1.08180 0.46640 0.88740 1.000 0.1100 c RU . .
H37A H Uiso 1.10760 0.52780 0.77940 1.000 0.1150 c RU . .
H37B H Uiso 1.04890 0.52500 0.75740 1.000 0.1150 c RU . .
H37C H Uiso 1.06920 0.46940 0.78160 1.000 0.1150 c RU . .
H38A H Uiso 1.00910 0.66280 0.77870 1.000 0.0870 c RU . .
H38B H Uiso 0.94540 0.63990 0.78110 1.000 0.0870 c RU . .
H38C H Uiso 0.99000 0.60450 0.75670 1.000 0.0870 c RU . .
H39A H Uiso 0.98610 0.68710 0.86710 1.000 0.0980 c RU . .
H39B H Uiso 0.93550 0.64820 0.88320 1.000 0.0980 c RU . .
H39C H Uiso 0.93320 0.67030 0.84150 1.000 0.0980 c RU . .
H40A H Uiso 1.04870 0.59580 0.91980 1.000 0.1310 c RU . .
H40B H Uiso 1.03210 0.52700 0.92290 1.000 0.1310 c RU . .
H40C H Uiso 0.98390 0.57680 0.92280 1.000 0.1310 c RU . .
H46A H Uiso 0.94500 0.42180 0.96760 1.000 0.1850 c RU . .
H46B H Uiso 0.97360 0.45980 0.93560 1.000 0.1850 c RU . .
H46C H Uiso 0.97560 0.38870 0.93440 1.000 0.1850 c RU . .
H47A H Uiso 0.84840 0.52170 0.96520 1.000 0.1660 c RU . .
H47B H Uiso 0.86200 0.55990 0.92930 1.000 0.1660 c RU . .
H47C H Uiso 0.91170 0.52600 0.95070 1.000 0.1660 c RU . .
H48A H Uiso 0.73640 0.48460 0.91930 1.000 0.1830 c RU . .
H48B H Uiso 0.73980 0.48440 0.87540 1.000 0.1830 c RU . .
H48C H Uiso 0.76950 0.53640 0.89850 1.000 0.1830 c RU . .
H49A H Uiso 0.74710 0.34430 0.88780 1.000 0.1640 c RU . .
H49B H Uiso 0.77810 0.34320 0.84900 1.000 0.1640 c RU . .
H49C H Uiso 0.73980 0.39890 0.86000 1.000 0.1640 c RU . .
H50A H Uiso 0.86480 0.28710 0.90900 1.000 0.2240 c RU . .
H50B H Uiso 0.92550 0.30540 0.89390 1.000 0.2240 c RU . .
H50C H Uiso 0.87260 0.30160 0.86630 1.000 0.2240 c RU . .
H10G H Uiso 0.48930 0.59540 0.49490 0.434(3) 0.1050 c RUP A 2
H10H H Uiso 0.44720 0.54890 0.47580 0.434(3) 0.1050 c RUP A 2
H10I H Uiso 0.48410 0.52930 0.51070 0.434(3) 0.1050 c RUP A 2
H76D H Uiso 0.50610 0.38290 0.68800 0.434(3) 0.0730 c RUP A 2
H76E H Uiso 0.46700 0.44020 0.69310 0.434(3) 0.0730 c RUP A 2
H76F H Uiso 0.53280 0.44380 0.70290 0.434(3) 0.0730 c RUP A 2
H77D H Uiso 0.48500 0.33200 0.60480 0.434(3) 0.0350 c RUP A 2
H77E H Uiso 0.42880 0.37010 0.59840 0.434(3) 0.0350 c RUP A 2
H77F H Uiso 0.44940 0.35440 0.63920 0.434(3) 0.0350 c RUP A 2
H78D H Uiso 0.53320 0.44890 0.53160 0.434(3) 0.0390 c RUP A 2
H78E H Uiso 0.46770 0.44110 0.54050 0.434(3) 0.0390 c RUP A 2
H78F H Uiso 0.51020 0.38660 0.54650 0.434(3) 0.0390 c RUP A 2
H79D H Uiso 0.62260 0.50770 0.56920 0.434(3) 0.0690 c RUP A 2
H79E H Uiso 0.60030 0.56660 0.58880 0.434(3) 0.0690 c RUP A 2
H79F H Uiso 0.56890 0.54190 0.55290 0.434(3) 0.0690 c RUP A 2
H80D H Uiso 0.62030 0.49940 0.67120 0.434(3) 0.0910 c RUP A 2
H80E H Uiso 0.56630 0.53470 0.68560 0.434(3) 0.0910 c RUP A 2
H80F H Uiso 0.60250 0.56110 0.65260 0.434(3) 0.0910 c RUP A 2
H86D H Uiso 0.41670 0.71350 0.71890 0.434(3) 0.0600 c RUP A 2
H86E H Uiso 0.41580 0.71650 0.67500 0.434(3) 0.0600 c RUP A 2
H86F H Uiso 0.46620 0.68300 0.69600 0.434(3) 0.0600 c RUP A 2
H87D H Uiso 0.27710 0.68910 0.68490 0.434(3) 0.0600 c RUP A 2
H87E H Uiso 0.27850 0.66200 0.64430 0.434(3) 0.0600 c RUP A 2
H87F H Uiso 0.32530 0.70910 0.65710 0.434(3) 0.0600 c RUP A 2
H88D H Uiso 0.24090 0.56320 0.68680 0.434(3) 0.0600 c RUP A 2
H88E H Uiso 0.26960 0.50000 0.67940 0.434(3) 0.0600 c RUP A 2
H88F H Uiso 0.26440 0.54770 0.64690 0.434(3) 0.0600 c RUP A 2
H89D H Uiso 0.34490 0.47270 0.73930 0.434(3) 0.0590 c RUP A 2
H89E H Uiso 0.40340 0.45940 0.71950 0.434(3) 0.0590 c RUP A 2
H89F H Uiso 0.34520 0.44930 0.69780 0.434(3) 0.0590 c RUP A 2
H90D H Uiso 0.45470 0.57420 0.75810 0.434(3) 0.0590 c RUP A 2
H90E H Uiso 0.48770 0.60850 0.72640 0.434(3) 0.0590 c RUP A 2
H90F H Uiso 0.48340 0.53750 0.72560 0.434(3) 0.0590 c RUP A 2
H96D H Uiso 0.33990 0.49500 0.49020 0.434(3) 0.1050 c RUP A 2
H96E H Uiso 0.31170 0.48290 0.52920 0.434(3) 0.1050 c RUP A 2
H96F H Uiso 0.37620 0.46540 0.52270 0.434(3) 0.1050 c RUP A 2
H97D H Uiso 0.24600 0.58980 0.53250 0.434(3) 0.1060 c RUP A 2
H97E H Uiso 0.25200 0.60930 0.57460 0.434(3) 0.1060 c RUP A 2
H97F H Uiso 0.26160 0.54140 0.56310 0.434(3) 0.1060 c RUP A 2
H98D H Uiso 0.30440 0.70340 0.57760 0.434(3) 0.1070 c RUP A 2
H98E H Uiso 0.34820 0.73690 0.55180 0.434(3) 0.1070 c RUP A 2
H98F H Uiso 0.36670 0.71740 0.59240 0.434(3) 0.1070 c RUP A 2
H99D H Uiso 0.50350 0.65690 0.54010 0.434(3) 0.1060 c RUP A 2
H99E H Uiso 0.46680 0.71220 0.55380 0.434(3) 0.1060 c RUP A 2
H99F H Uiso 0.46920 0.69640 0.51100 0.434(3) 0.1060 c RUP A 2
H6AB H Uiso 0.67560 0.61150 0.88210 1.000 0.0540 c RU . .
H6AC H Uiso 0.66020 0.58560 0.84240 1.000 0.0540 c RU . .
H7AB H Uiso 0.78800 0.72440 0.90570 1.000 0.0650 c RU . .
H7AC H Uiso 0.74770 0.66850 0.91230 1.000 0.0650 c RU . .
H8AB H Uiso 0.83300 0.79700 0.81820 1.000 0.0530 c RU . .
H8AC H Uiso 0.85630 0.76030 0.85270 1.000 0.0530 c RU . .
H6A H Uiso 0.63030 0.64490 0.85660 1.000 0.0540 c RU . .
H9AB H Uiso 0.78540 0.69910 0.74250 1.000 0.0590 c RU . .
H7A H Uiso 0.72110 0.73320 0.90660 1.000 0.0650 c RU . .
H9AC H Uiso 0.82620 0.74330 0.76450 1.000 0.0590 c RU . .
H8A H Uiso 0.80530 0.80600 0.85760 1.000 0.0530 c RU . .
H9A H Uiso 0.76400 0.76420 0.75310 1.000 0.0590 c RU . .
H10A H Uiso 0.64850 0.64920 0.77360 1.000 0.0600 c RU . .
H10B H Uiso 0.68900 0.59240 0.77570 1.000 0.0600 c RU . .
H10C H Uiso 0.70360 0.64620 0.74870 1.000 0.0600 c RU . .
H16A H Uiso 1.01310 0.14160 0.86170 1.000 0.0980 c RU . .
H16B H Uiso 0.96600 0.18290 0.84310 1.000 0.0980 c RU . .
H16C H Uiso 0.98300 0.19220 0.88530 1.000 0.0980 c RU . .
H17A H Uiso 1.10370 0.22300 0.92130 1.000 0.0920 c RU . .
H17B H Uiso 1.04210 0.25190 0.92280 1.000 0.0920 c RU . .
H17C H Uiso 1.09670 0.29380 0.92220 1.000 0.0920 c RU . .
H18A H Uiso 1.19840 0.30560 0.86270 1.000 0.0730 c RU . .
H18B H Uiso 1.15460 0.34110 0.88760 1.000 0.0730 c RU . .
H18C H Uiso 1.16710 0.36310 0.84670 1.000 0.0730 c RU . .
H19A H Uiso 1.16090 0.26570 0.77210 1.000 0.0640 c RU . .
H19B H Uiso 1.15660 0.33280 0.78630 1.000 0.0640 c RU . .
H19C H Uiso 1.10860 0.30630 0.75990 1.000 0.0640 c RU . .
H20A H Uiso 1.04050 0.16430 0.77970 1.000 0.0640 c RU . .
H20B H Uiso 1.04830 0.22410 0.75650 1.000 0.0640 c RU . .
H20C H Uiso 0.99120 0.21270 0.77840 1.000 0.0640 c RU . .
H56A H Uiso 0.69500 0.73280 0.67770 1.000 0.0610 c RU . .
H56B H Uiso 0.66590 0.66970 0.67010 1.000 0.0610 c RU . .
H56C H Uiso 0.63740 0.71590 0.69770 1.000 0.0610 c RU . .
H57A H Uiso 0.71740 0.70980 0.59630 1.000 0.0570 c RU . .
H57B H Uiso 0.67610 0.69430 0.56270 1.000 0.0570 c RU . .
H57C H Uiso 0.67720 0.65280 0.59840 1.000 0.0570 c RU . .
H58A H Uiso 0.62090 0.80130 0.53650 1.000 0.0650 c RU . .
H58B H Uiso 0.55510 0.78550 0.53660 1.000 0.0650 c RU . .
H58C H Uiso 0.60080 0.73360 0.53270 1.000 0.0650 c RU . .
H59A H Uiso 0.53460 0.87740 0.59310 1.000 0.0600 c RU . .
H59B H Uiso 0.49460 0.84900 0.62350 1.000 0.0600 c RU . .
H59C H Uiso 0.49100 0.82600 0.58190 1.000 0.0600 c RU . .
H60A H Uiso 0.57320 0.84310 0.68590 1.000 0.0530 c RU . .
H60B H Uiso 0.56740 0.77700 0.70160 1.000 0.0530 c RU . .
H60C H Uiso 0.51580 0.80700 0.67990 1.000 0.0530 c RU . .
H66A H Uiso 0.22870 0.29680 0.53240 1.000 0.0900 c RU . .
H66B H Uiso 0.29450 0.31120 0.52910 1.000 0.0900 c RU . .
H66C H Uiso 0.24970 0.36430 0.53030 1.000 0.0900 c RU . .
H67A H Uiso 0.14290 0.37810 0.60750 1.000 0.0700 c RU . .
H67B H Uiso 0.16990 0.39300 0.56850 1.000 0.0700 c RU . .
H67C H Uiso 0.18240 0.43520 0.60300 1.000 0.0700 c RU . .
H68A H Uiso 0.17760 0.34830 0.67640 1.000 0.0710 c RU . .
H68B H Uiso 0.21360 0.40840 0.67500 1.000 0.0710 c RU . .
H68C H Uiso 0.23710 0.35210 0.69730 1.000 0.0710 c RU . .
H69A H Uiso 0.30490 0.23840 0.67790 1.000 0.0700 c RU . .
H69B H Uiso 0.32100 0.30300 0.69310 1.000 0.0700 c RU . .
H69C H Uiso 0.36220 0.26950 0.66540 1.000 0.0700 c RU . .
H70A H Uiso 0.32980 0.21490 0.58010 1.000 0.0720 c RU . .
H70B H Uiso 0.37530 0.24380 0.60750 1.000 0.0720 c RU . .
H70C H Uiso 0.36660 0.27050 0.56720 1.000 0.0720 c RU . .
H165 H Uiso 0.72320 0.50760 0.54220 1.000 0.0850 c RU . .
H166 H Uiso 0.78780 0.44170 0.57160 1.000 0.0840 c RU . .
H167 H Uiso 0.80890 0.35090 0.54730 1.000 0.0910 c RU . .
H169 H Uiso 0.69280 0.37900 0.46720 1.000 0.1080 c RU . .
H170 H Uiso 0.68280 0.47430 0.48780 1.000 0.0980 c RU . .

loop_
_atom_type_symbol
_atom_type_description
_atom_type_scat_dispersion_real
_atom_type_scat_dispersion_imag
_atom_type_scat_source
C C 0.0033 0.0016 ' International Tables Vol C Tables 4.2.6.8 and 6.1.1.4'
H H 0.0000 0.0000 ' International Tables Vol C Tables 4.2.6.8 and 6.1.1.4'
B B 0.0013 0.0007 ' International Tables Vol C Tables 4.2.6.8 and 6.1.1.4'
Cu Cu 0.3201 1.2651 ' International Tables Vol C Tables 4.2.6.8 and 6.1.1.4'
F F 0.0171 0.0103 ' International Tables Vol C Tables 4.2.6.8 and 6.1.1.4'
Zn Zn 0.2839 1.4301 ' International Tables Vol C Tables 4.2.6.8 and 6.1.1.4'

loop_
_geom_angle_atom_site_label_1
_geom_angle_atom_site_label_2
_geom_angle_atom_site_label_3
_geom_angle
_geom_angle_publ_flag
Cu1 Zn2 Cu2 58.69(17) yes
Cu1 Zn3 C73 160.6(4) yes
Cu1 Zn3 C74 130.8(4) yes
Cu1 Zn3 C75 119.5(4) yes
Cu2 Zn3 C71 139.7(3) yes
Cu2 Zn3 C72 116.1(4) yes
Cu2 Zn3 C73 117.9(4) yes
Cu2 Zn3 C74 145.4(4) yes
Cu2 Zn3 C75 176.1(4) yes
C71 Zn3 C72 37.1(5) yes
C71 Zn3 C73 62.9(5) yes
C71 Zn3 C74 62.8(5) yes
C71 Zn3 C75 37.0(5) yes
C72 Zn3 C73 38.0(6) yes
C72 Zn3 C74 63.5(6) yes
C72 Zn3 C75 62.5(5) yes
C73 Zn3 C74 38.6(6) yes
C73 Zn3 C75 63.5(6) yes
C74 Zn3 C75 37.9(6) yes
Cu1 Zn3 C71 132.4(3) yes
Cu1 Zn3 C72 161.5(4) yes
Cu1 Zn3 Cu2 60.51(9) yes
Cu1 Zn4 Cu2 58.14(17) yes
Zn2 Cu1 Zn3 67.73(14) yes
Zn2 Cu1 Zn4 114.5(2) yes
Zn2 Cu1 C81 148.5(8) yes
Zn2 Cu1 C82 141.9(6) yes
Zn3 Cu1 Zn4 66.05(15) yes
Zn3 Cu1 C81 121.2(7) yes
Zn3 Cu1 C82 150.3(5) yes
Zn3 Cu1 C83 171.2(6) yes
Zn2 Cu1 C83 104.4(5) yes
Zn2 Cu1 C84 88.8(6) yes
Zn2 Cu1 C85 112.1(5) yes
Zn4 Cu1 C82 91.6(6) yes
Zn4 Cu1 C83 122.2(6) yes
Zn4 Cu1 C84 155.2(6) yes
Zn4 Cu1 C85 128.2(6) yes
C81 Cu1 C82 38.2(9) yes
C81 Cu1 C83 63.3(9) yes
C81 Cu1 C84 63.4(9) yes
C81 Cu1 C85 36.6(9) yes
C82 Cu1 C83 38.0(8) yes
C82 Cu1 C84 63.9(8) yes
C82 Cu1 C85 63.3(8) yes
C83 Cu1 C84 38.2(8) yes
C83 Cu1 C85 63.9(8) yes
C84 Cu1 C85 39.0(8) yes
Zn3 Cu1 C85 114.6(6) yes
Zn4 Cu1 C81 95.6(8) yes
Zn3 Cu1 C84 135.1(6) yes
Zn2 Cu2 C91 117.7(5) yes
Zn2 Cu2 C92 149.7(6) yes
Zn2 Cu2 C94 90.2(5) yes
Zn2 Cu2 C95 86.1(5) yes
Zn2 Cu2 C93 124.5(5) yes
Zn3 Cu2 C91 118.2(6) yes
Zn3 Cu2 C92 131.5(6) yes
Zn3 Cu2 C93 164.1(5) yes
Zn3 Cu2 C94 159.1(5) yes
Zn3 Cu2 C95 129.2(6) yes
Zn4 Cu2 C91 115.7(5) yes
Zn3 Cu2 Zn4 67.40(17) yes
Zn2 Cu2 Zn3 69.80(17) yes
Zn2 Cu2 Zn4 122.4(2) yes
Zn4 Cu2 C95 151.5(5) yes
C91 Cu2 C92 37.4(8) yes
C91 Cu2 C93 63.8(8) yes
C91 Cu2 C94 65.1(8) yes
C91 Cu2 C95 38.3(7) yes
C92 Cu2 C93 39.6(8) yes
C92 Cu2 C94 64.8(8) yes
C92 Cu2 C95 63.7(7) yes
C93 Cu2 C94 36.8(7) yes
C93 Cu2 C95 63.2(7) yes
C94 Cu2 C95 39.5(8) yes
Zn4 Cu2 C92 87.9(6) yes
Zn4 Cu2 C93 97.2(5) yes
Zn4 Cu2 C94 131.7(5) yes
Cu3 Zn7 Cu4 56.87(6) yes
C41 Zn8 C42 36.3(7) yes
C41 Zn8 C43 61.3(6) yes
Cu4 Zn8 C45 130.3(5) yes
C42 Zn8 C45 61.7(7) yes
C43 Zn8 C44 37.8(5) yes
C43 Zn8 C45 62.1(6) yes
C44 Zn8 C45 38.5(7) yes
Cu3 Zn8 C44 179.6(3) yes
Cu3 Zn8 C45 141.5(5) yes
Cu4 Zn8 C41 158.9(5) yes
Cu4 Zn8 C42 164.8(5) yes
Cu4 Zn8 C43 135.0(4) yes
Cu4 Zn8 C44 119.0(4) yes
Cu3 Zn8 C42 117.4(5) yes
C41 Zn8 C44 63.5(6) yes
C41 Zn8 C45 37.4(7) yes
C42 Zn8 C43 36.6(6) yes
C42 Zn8 C44 63.0(6) yes
Cu3 Zn8 Cu4 60.65(6) yes
Cu3 Zn8 C41 116.7(5) yes
Cu3 Zn8 C43 142.6(4) yes
Cu3 Zn9 Cu4 56.83(6) yes
Zn7 Cu3 C34 152.5(4) yes
Zn7 Cu3 Zn8 62.55(7) yes
Zn7 Cu3 Zn9 117.82(8) yes
Zn7 Cu3 C31 89.5(4) yes
Zn7 Cu3 C32 100.0(4) yes
Zn7 Cu3 C33 136.7(4) yes
C31 Cu3 C34 64.1(6) yes
C31 Cu3 C35 38.1(6) yes
C32 Cu3 C33 38.0(6) yes
C32 Cu3 C34 64.0(6) yes
C32 Cu3 C35 62.1(6) yes
C33 Cu3 C34 38.0(5) yes
C33 Cu3 C35 61.7(6) yes
C34 Cu3 C35 37.2(6) yes
Zn8 Cu3 C35 120.5(4) yes
Zn9 Cu3 C31 151.5(4) yes
Zn9 Cu3 C32 133.9(4) yes
Zn9 Cu3 C33 97.5(4) yes
Zn9 Cu3 C34 87.7(4) yes
Zn9 Cu3 C35 115.6(4) yes
C31 Cu3 C32 36.9(5) yes
C31 Cu3 C33 62.7(6) yes
Zn8 Cu3 C31 133.0(4) yes
Zn7 Cu3 C35 116.2(4) yes
Zn8 Cu3 Zn9 62.85(7) yes
Zn8 Cu3 C34 130.1(4) yes
Zn8 Cu3 C32 162.2(4) yes
Zn8 Cu3 C33 159.8(4) yes
Zn8 Cu4 C21 116.9(4) yes
Zn7 Cu4 Zn8 61.08(7) yes
Zn7 Cu4 Zn9 109.45(9) yes
Zn7 Cu4 C21 111.4(3) yes
Zn7 Cu4 C22 148.2(4) yes
Zn7 Cu4 C23 150.5(4) yes
Zn7 Cu4 C24 113.6(4) yes
Zn7 Cu4 C25 94.7(4) yes
Zn8 Cu4 Zn9 60.79(7) yes
C23 Cu4 C24 37.1(5) yes
C23 Cu4 C25 62.9(5) yes
C24 Cu4 C25 37.4(6) yes
Zn8 Cu4 C22 120.7(3) yes
Zn8 Cu4 C23 148.4(4) yes
Zn8 Cu4 C24 174.3(4) yes
Zn8 Cu4 C25 138.5(4) yes
Zn9 Cu4 C21 128.4(3) yes
Zn9 Cu4 C22 95.8(3) yes
Zn9 Cu4 C23 93.5(4) yes
Zn9 Cu4 C24 124.5(4) yes
Zn9 Cu4 C25 155.7(4) yes
C21 Cu4 C22 37.2(5) yes
C21 Cu4 C23 63.2(5) yes
C21 Cu4 C24 62.4(5) yes
C21 Cu4 C25 37.5(5) yes
C22 Cu4 C23 38.5(5) yes
C22 Cu4 C24 62.6(5) yes
C22 Cu4 C25 62.6(5) yes
Cu1A Zn2A Cu2A 53.6(2) yes
Cu2A Zn3A C72A 136.5(4) yes
Cu2A Zn3A C74A 121.3(5) yes
Cu2A Zn3A C75A 149.7(5) yes
Cu2A Zn3A C73A 115.7(4) yes
C71A Zn3A C73A 62.8(6) yes
C71A Zn3A C74A 62.6(6) yes
C71A Zn3A C75A 37.4(6) yes
C72A Zn3A C73A 37.6(6) yes
C72A Zn3A C74A 62.8(6) yes
C72A Zn3A C75A 62.7(6) yes
C71A Zn3A C72A 37.6(6) yes
C73A Zn3A C75A 62.7(6) yes
C74A Zn3A C75A 37.4(6) yes
Cu2A Zn3A C71A 172.3(4) yes
Cu1A Zn3A C75A 125.2(4) yes
Cu1A Zn3A C74A 151.7(5) yes
Cu1A Zn3A Cu2A 60.73(13) yes
Cu1A Zn3A C71A 119.5(4) yes
C73A Zn3A C74A 37.6(7) yes
Cu1A Zn3A C73A 170.6(5) yes
Cu1A Zn3A C72A 138.2(4) yes
Cu1A Zn4A Cu2A 55.00(17) yes
C81A Cu1A C82A 37.7(6) yes
Zn4A Cu1A C85A 132.4(4) yes
C83A Cu1A C84A 37.9(7) yes
C81A Cu1A C83A 63.2(7) yes
C81A Cu1A C84A 63.0(6) yes
C81A Cu1A C85A 37.6(5) yes
C82A Cu1A C83A 37.9(7) yes
C82A Cu1A C84A 63.2(7) yes
C82A Cu1A C85A 63.0(7) yes
Zn2A Cu1A Zn4A 98.7(2) yes
Zn2A Cu1A C81A 101.9(4) yes
Zn2A Cu1A C82A 122.9(5) yes
Zn2A Cu1A C83A 160.8(6) yes
Zn2A Cu1A C84A 148.1(5) yes
Zn2A Cu1A C85A 113.2(5) yes
Zn4A Cu1A C84A 99.6(5) yes
Zn3A Cu1A C81A 141.0(4) yes
Zn3A Cu1A C82A 177.2(5) yes
C83A Cu1A C85A 63.1(7) yes
C84A Cu1A C85A 37.6(7) yes
Zn3A Cu1A C84A 119.0(5) yes
Zn3A Cu1A C85A 117.4(4) yes
Zn3A Cu1A Zn4A 55.72(18) yes
Zn2A Cu1A Zn3A 54.3(2) yes
Zn4A Cu1A C83A 96.5(6) yes
Zn4A Cu1A C82A 126.3(5) yes
Zn3A Cu1A C83A 144.9(6) yes
Zn4A Cu1A C81A 159.4(4) yes
C93A Cu2A C95A 63.1(9) yes
C93A Cu2A C94A 37.9(10) yes
Zn3A Cu2A Zn4A 59.23(19) yes
Zn2A Cu2A C95A 100.5(6) yes
Zn3A Cu2A C93A 162.6(7) yes
Zn3A Cu2A C94A 130.9(8) yes
C94A Cu2A C95A 37.3(9) yes
Zn2A Cu2A Zn3A 59.6(2) yes
Zn2A Cu2A Zn4A 117.3(3) yes
Zn3A Cu2A C91A 128.0(5) yes
Zn3A Cu2A C92A 158.8(6) yes
C92A Cu2A C95A 63.4(9) yes
Zn2A Cu2A C92A 141.3(7) yes
Zn2A Cu2A C93A 103.0(8) yes
Zn2A Cu2A C94A 82.2(7) yes
C91A Cu2A C94A 63.0(8) yes
Zn3A Cu2A C95A 116.9(6) yes
Zn4A Cu2A C91A 91.6(5) yes
Zn4A Cu2A C92A 101.0(6) yes
Zn2A Cu2A C91A 138.0(6) yes
C91A Cu2A C95A 37.5(8) yes
C92A Cu2A C93A 38.5(9) yes
C92A Cu2A C94A 63.7(10) yes
C91A Cu2A C93A 63.8(8) yes
Zn4A Cu2A C93A 137.6(8) yes
Zn4A Cu2A C94A 153.8(7) yes
Zn4A Cu2A C95A 117.7(6) yes
C91A Cu2A C92A 38.3(8) yes
C2 Zn10 C3 37.4(4) yes
C1 Zn10 C5 37.7(4) yes
C4 Zn10 C5 37.5(4) yes
C2 Zn10 C5 62.7(4) yes
C2 Zn10 C4 62.8(4) yes
C1 Zn10 C4 62.5(4) yes
C3 Zn10 C5 62.0(4) yes
C3 Zn10 C4 37.1(4) yes
C1 Zn10 C3 61.5(4) yes
C1 Zn10 C2 36.8(4) yes
C11 Zn6 C14 62.8(4) yes
C11 Zn6 C13 62.7(4) yes
C12 Zn6 C15 62.4(5) yes
C12 Zn6 C14 62.4(5) yes
C11 Zn6 C12 35.9(5) yes
C14 Zn6 C15 37.4(4) yes
C13 Zn6 C15 62.6(4) yes
C12 Zn6 C13 38.7(4) yes
C11 Zn6 C15 38.6(5) yes
C13 Zn6 C14 36.7(4) yes
C51 Zn1 C52 35.6(4) yes
C52 Zn1 C54 61.1(4) yes
C51 Zn1 C55 37.8(4) yes
C53 Zn1 C55 61.4(4) yes
C51 Zn1 C53 61.3(4) yes
C53 Zn1 C54 35.7(4) yes
C54 Zn1 C55 37.7(4) yes
C52 Zn1 C55 61.3(4) yes
C52 Zn1 C53 37.4(4) yes
C51 Zn1 C54 62.2(4) yes
C62 Zn5 C65 61.7(4) yes
C62 Zn5 C63 36.8(5) yes
C61 Zn5 C62 36.7(5) yes
C61 Zn5 C63 61.7(4) yes
C61 Zn5 C64 61.7(5) yes
C61 Zn5 C65 37.3(5) yes
C63 Zn5 C64 36.8(4) yes
C63 Zn5 C65 61.9(4) yes
C64 Zn5 C65 37.0(5) yes
C62 Zn5 C64 61.2(5) yes
C106 C101 B1 121.3(9) yes
C102 C101 C106 117.1(10) no
C102 C101 B1 121.2(9) yes
C101 C102 C103 122.2(10) no
C102 C103 C104 119.9(11) no
C102 C103 C107 119.5(10) no
C104 C103 C107 120.5(10) no
C103 C104 C105 119.3(11) no
C104 C105 C108 122.1(12) no
C104 C105 C106 121.7(11) no
C106 C105 C108 116.1(12) no
C101 C106 C105 119.7(11) no
F1 C107 C103 112.4(11) yes
F2 C107 C103 112.0(9) yes
F2 C107 F3 107.2(11) yes
F1 C107 F2 105.1(10) yes
F1 C107 F3 105.8(10) yes
F3 C107 C103 113.7(10) yes
F4 C108 C105 115.7(13) yes
F6 C108 C105 111.5(14) yes
F5 C108 F6 103.0(13) yes
F5 C108 C105 116.2(14) yes
F4 C108 F6 104.9(14) yes
F4 C108 F5 104.3(14) yes
C110 C109 B1 124.0(10) yes
C114 C109 B1 119.5(10) yes
C110 C109 C114 116.1(10) no
C109 C110 C111 121.9(11) no
C110 C111 C112 120.7(13) no
C112 C111 C115 120.2(12) no
C110 C111 C115 119.1(12) no
C111 C112 C113 119.6(14) no
C114 C113 C116 118.1(15) no
C112 C113 C114 119.7(14) no
C112 C113 C116 122.1(15) no
C109 C114 C113 121.9(12) no
F7 C115 F9 105.9(12) yes
F8 C115 C111 113.2(12) yes
F8 C115 F9 104.8(13) yes
F9 C115 C111 113.1(13) yes
F7 C115 F8 105.6(13) yes
F7 C115 C111 113.4(13) yes
F10 C116 F12 101.0(16) yes
F10 C116 F11 102.6(16) yes
F10 C116 C113 110.0(15) yes
F12 C116 C113 113.0(18) yes
F11 C116 F12 115.1(17) yes
F11 C116 C113 113.7(15) yes
C118 C117 B1 123.0(10) yes
C118 C117 C122 115.8(10) no
C122 C117 B1 121.0(10) yes
C117 C118 C119 119.8(11) no
C120 C119 C123 118.9(13) no
C118 C119 C120 123.8(12) no
C118 C119 C123 117.4(13) no
C119 C120 C121 118.3(11) no
C120 C121 C124 122.0(12) no
C120 C121 C122 119.4(11) no
C122 C121 C124 118.6(13) no
C117 C122 C121 122.9(11) no
F13 C123 C119 114.2(15) yes
F14 C123 C119 114.9(14) yes
F13 C123 F14 102.0(14) yes
F13 C123 F15 105.2(14) yes
F15 C123 C119 114.6(14) yes
F14 C123 F15 104.7(14) yes
F18 C124 C121 114.7(15) yes
F16 C124 F17 101.1(13) yes
F17 C124 C121 115.3(15) yes
F16 C124 C121 114.4(13) yes
F17 C124 F18 104.9(14) yes
F16 C124 F18 104.8(14) yes
C126 C125 B1 122.5(10) yes
C130 C125 B1 122.1(10) yes
C126 C125 C130 114.7(10) no
C125 C126 C127 123.7(11) no
C128 C127 C131 118.5(11) no
C126 C127 C131 120.0(12) no
C126 C127 C128 121.4(10) no
C127 C128 C129 116.1(10) no
C128 C129 C132 118.3(10) no
C128 C129 C130 120.3(10) no
C130 C129 C132 121.3(10) no
C125 C130 C129 123.8(10) no
F23 C131 C127 113.8(12) yes
F24 C131 C127 110.7(13) yes
F22 C131 C127 112.1(13) yes
F22 C131 F23 106.5(13) yes
F23 C131 F24 106.0(14) yes
F22 C131 F24 107.3(12) yes
F20 C132 F21 106.1(10) yes
F19 C132 C129 112.1(10) yes
F21 C132 C129 113.4(11) yes
F19 C132 F21 107.9(11) yes
F20 C132 C129 110.8(11) yes
F19 C132 F20 106.1(10) yes
C109 B1 C125 113.8(9) yes
C109 B1 C117 111.5(9) yes
C101 B1 C117 110.3(9) yes
C101 B1 C125 113.7(8) yes
C101 B1 C109 102.9(10) yes
C117 B1 C125 104.8(10) yes
C103 C102 H102 119.00 no
C101 C102 H102 119.00 no
C105 C104 H104 120.00 no
C103 C104 H104 120.00 no
C101 C106 H106 120.00 no
C105 C106 H106 120.00 no
C111 C110 H110 119.00 no
C109 C110 H110 119.00 no
C113 C112 H112 120.00 no
C111 C112 H112 120.00 no
C113 C114 H114 119.00 no
C109 C114 H114 119.00 no
C119 C118 H118 120.00 no
C117 C118 H118 120.00 no
C121 C120 H120 121.00 no
C119 C120 H120 121.00 no
C121 C122 H122 119.00 no
C117 C122 H122 118.00 no
C127 C126 H126 118.00 no
C125 C126 H126 118.00 no
C127 C128 H128 122.00 no
C129 C128 H128 122.00 no
C129 C130 H130 118.00 no
C125 C130 H130 118.00 no
C134 C133 C138 113.6(10) no
C134 C133 B2 124.1(11) yes
C138 C133 B2 121.8(10) yes
C133 C134 C135 122.8(11) no
C134 C135 C139 119.2(11) no
C134 C135 C136 120.7(11) no
C136 C135 C139 120.1(11) no
C135 C136 C137 120.3(11) no
C136 C137 C138 117.5(12) no
C138 C137 C140 121.4(11) no
C136 C137 C140 120.9(11) no
C133 C138 C137 125.1(11) no
F29 C139 C135 112.6(12) yes
F28 C139 F30 106.5(12) yes
F28 C139 F29 106.8(11) yes
F29 C139 F30 105.9(13) yes
F28 C139 C135 113.4(13) yes
F30 C139 C135 111.2(11) yes
F25 C140 F26 108.0(12) yes
F26 C140 F27 107.0(11) yes
F26 C140 C137 110.5(11) yes
F25 C140 C137 112.9(11) yes
F25 C140 F27 105.8(12) yes
F27 C140 C137 112.4(11) yes
C142 C141 C146 114.0(10) no
C142 C141 B2 122.9(10) yes
C146 C141 B2 122.9(10) yes
C141 C142 C143 123.9(12) no
C144 C143 C147 118.6(11) no
C142 C143 C144 120.4(12) no
C142 C143 C147 120.9(12) no
C143 C144 C145 117.4(11) no
C144 C145 C146 122.0(11) no
C144 C145 C148 117.7(11) no
C146 C145 C148 120.0(11) no
C141 C146 C145 122.3(11) no
F32 C147 C143 112.4(11) yes
F31 C147 C143 113.1(11) yes
F32 C147 F33 107.8(11) yes
F33 C147 C143 110.3(11) yes
F31 C147 F32 107.7(11) yes
F31 C147 F33 105.3(11) yes
F34 C148 C145 111.2(11) yes
F34 C148 F35 105.0(12) yes
F36 C148 C145 112.7(11) yes
F34 C148 F36 107.9(11) yes
F35 C148 F36 106.3(11) yes
F35 C148 C145 113.3(11) yes
C150 C149 C154 114.8(10) no
C154 C149 B2 122.8(10) yes
C150 C149 B2 122.3(10) yes
C149 C150 C151 123.2(11) no
C152 C151 C155 119.2(11) no
C150 C151 C152 120.5(11) no
C150 C151 C155 120.2(11) no
C151 C152 C153 117.4(10) no
C154 C153 C156 118.3(11) no
C152 C153 C156 119.9(11) no
C152 C153 C154 121.8(11) no
C149 C154 C153 122.0(11) no
F37 C155 C151 111.2(11) yes
F39 C155 C151 113.2(12) yes
F37 C155 F38 106.2(12) yes
F37 C155 F39 105.9(11) yes
F38 C155 F39 107.7(12) yes
F38 C155 C151 112.1(11) yes
F40 C156 F42 107.9(12) yes
F42 C156 C153 110.8(11) yes
F40 C156 F41 109.0(12) yes
F40 C156 C153 113.2(11) yes
F41 C156 C153 111.5(11) yes
F41 C156 F42 104.0(11) yes
C158 C157 C162 116.3(11) no
C158 C157 B2 123.8(11) yes
C162 C157 B2 119.2(12) yes
C157 C158 C159 121.9(11) no
C158 C159 C160 120.9(12) no
C160 C159 C163 119.7(11) no
C158 C159 C163 119.5(12) no
C159 C160 C161 118.1(11) no
C160 C161 C162 121.3(13) no
C160 C161 C164 118.8(14) no
C162 C161 C164 120.0(14) no
C157 C162 C161 121.5(12) no
F45 C163 C159 112.4(12) yes
F43 C163 F44 103.3(11) yes
F44 C163 C159 111.6(12) yes
F44 C163 F45 106.7(12) yes
F43 C163 F45 108.3(13) yes
F43 C163 C159 114.0(12) yes
F47 C164 F48 100.8(16) yes
F48 C164 C161 121.7(17) yes
F47 C164 C161 111.5(17) yes
F46 C164 C161 115.6(18) yes
F46 C164 F47 98.3(16) yes
F46 C164 F48 105.6(18) yes
C149 B2 C157 110.0(10) yes
C133 B2 C157 103.3(10) yes
C141 B2 C157 113.4(10) yes
C141 B2 C149 104.5(10) yes
C133 B2 C149 110.7(10) yes
C133 B2 C141 115.1(10) yes
C135 C134 H134 119.00 no
C133 C134 H134 118.00 no
C135 C136 H136 120.00 no
C137 C136 H136 120.00 no
C137 C138 H138 118.00 no
C133 C138 H138 117.00 no
C141 C142 H142 118.00 no
C143 C142 H142 118.00 no
C143 C144 H144 121.00 no
C145 C144 H144 121.00 no
C145 C146 H146 119.00 no
C141 C146 H146 119.00 no
C149 C150 H150 118.00 no
C151 C150 H150 118.00 no
C151 C152 H152 121.00 no
C153 C152 H152 121.00 no
C153 C154 H154 119.00 no
C149 C154 H154 119.00 no
C157 C158 H158 119.00 no
C159 C158 H158 119.00 no
C159 C160 H160 121.00 no
C161 C160 H160 121.00 no
C157 C162 H162 120.00 no
C161 C162 H162 119.00 no
Zn3 C71 C75 70.0(8) yes
Zn3 C71 C76 125.7(10) yes
C72 C71 C76 125.9(13) no
Zn3 C71 C72 69.9(8) yes
C72 C71 C75 108.0(12) no
C75 C71 C76 126.2(13) no
C71 C72 C77 122.9(15) no
Zn3 C72 C77 127.1(12) yes
Zn3 C72 C71 73.0(8) yes
Zn3 C72 C73 68.5(8) yes
C71 C72 C73 107.9(12) no
C73 C72 C77 129.1(15) no
C72 C73 C74 108.0(13) no
Zn3 C73 C74 70.8(9) yes
Zn3 C73 C78 130.8(13) yes
C72 C73 C78 124.0(16) no
C74 C73 C78 126.8(16) no
Zn3 C73 C72 73.6(9) yes
C73 C74 C79 122.4(16) no
Zn3 C74 C75 73.5(9) yes
Zn3 C74 C73 70.6(9) yes
C75 C74 C79 128.7(16) no
C73 C74 C75 108.0(14) no
Zn3 C74 C79 130.0(13) yes
C71 C75 C80 123.7(15) no
C71 C75 C74 108.1(13) no
Zn3 C75 C74 68.6(9) yes
Zn3 C75 C71 73.1(8) yes
C74 C75 C80 127.7(15) no
Zn3 C75 C80 130.3(12) yes
C82 C81 C85 110(2) no
C85 C81 C86 125(2) no
Cu1 C81 C86 129.3(17) yes
Cu1 C81 C85 72.5(15) yes
C82 C81 C86 124(2) no
Cu1 C81 C82 71.2(14) yes
C83 C82 C87 124.2(19) no
C81 C82 C87 128(2) no
C81 C82 C83 107(2) no
Cu1 C82 C81 70.6(14) yes
Cu1 C82 C87 130.9(16) yes
Cu1 C82 C83 71.2(12) yes
Cu1 C83 C82 70.9(12) yes
Cu1 C83 C84 69.8(12) yes
C82 C83 C88 125(2) no
Cu1 C83 C88 133.0(16) yes
C84 C83 C88 126.7(19) no
C82 C83 C84 108.0(18) no
C83 C84 C85 107.5(17) no
Cu1 C84 C89 129.7(15) yes
C85 C84 C89 124.2(18) no
C83 C84 C89 127.4(18) no
Cu1 C84 C85 71.9(12) yes
Cu1 C84 C83 72.0(12) yes
Cu1 C85 C90 131.4(15) yes
C81 C85 C84 107.2(19) no
C84 C85 C90 122.0(17) no
Cu1 C85 C81 70.9(14) yes
Cu1 C85 C84 69.1(11) yes
C81 C85 C90 130(2) no
Cu2 C91 C96 133.8(15) yes
Cu2 C91 C92 69.5(12) yes
Cu2 C91 C95 70.1(11) yes
C95 C91 C96 125.0(18) no
C92 C91 C95 107.8(19) no
C92 C91 C96 126.5(19) no
Cu2 C92 C93 71.4(11) yes
C93 C92 C97 126.0(18) no
Cu2 C92 C97 132.4(14) yes
C91 C92 C93 107.9(17) no
Cu2 C92 C91 73.2(11) yes
C91 C92 C97 124.5(19) no
C92 C93 C94 109.4(18) no
C94 C93 C98 124.2(19) no
Cu2 C93 C92 69.0(11) yes
C92 C93 C98 126.4(17) no
Cu2 C93 C94 71.5(11) yes
Cu2 C93 C98 126.1(13) yes
C93 C94 C95 106.7(18) no
C93 C94 C99 127.2(19) no
Cu2 C94 C93 71.7(11) yes
C95 C94 C99 125.0(16) no
Cu2 C94 C99 132.3(14) yes
Cu2 C94 C95 70.2(11) yes
C91 C95 C94 108.2(16) no
C10' C95 C91 124.0(19) no
C10' C95 C94 127.0(17) no
Cu2 C95 C94 70.3(10) yes
Cu2 C95 C10' 131.6(13) yes
Cu2 C95 C91 71.6(11) yes
C95 C10' H10E 110.00 no
H10D C10' H10E 110.00 no
C95 C10' H10F 109.00 no
C95 C10' H10D 109.00 no
H10D C10' H10F 109.00 no
H10E C10' H10F 110.00 no
C71 C76 H76C 109.00 no
C71 C76 H76A 109.00 no
C71 C76 H76B 109.00 no
H76A C76 H76C 109.00 no
H76B C76 H76C 109.00 no
H76A C76 H76B 110.00 no
C72 C77 H77C 109.00 no
H77A C77 H77C 109.00 no
H77A C77 H77B 110.00 no
C72 C77 H77B 109.00 no
C72 C77 H77A 109.00 no
H77B C77 H77C 110.00 no
H78B C78 H78C 110.00 no
H78A C78 H78B 109.00 no
H78A C78 H78C 109.00 no
C73 C78 H78B 109.00 no
C73 C78 H78A 109.00 no
C73 C78 H78C 110.00 no
H79B C79 H79C 110.00 no
H79A C79 H79B 110.00 no
H79A C79 H79C 110.00 no
C74 C79 H79C 109.00 no
C74 C79 H79A 109.00 no
C74 C79 H79B 109.00 no
C75 C80 H80B 109.00 no
C75 C80 H80A 109.00 no
H80B C80 H80C 110.00 no
H80A C80 H80C 109.00 no
H80A C80 H80B 109.00 no
C75 C80 H80C 109.00 no
C81 C86 H86A 110.00 no
H86B C86 H86C 109.00 no
C81 C86 H86B 109.00 no
H86A C86 H86C 110.00 no
H86A C86 H86B 110.00 no
C81 C86 H86C 109.00 no
C82 C87 H87C 110.00 no
H87A C87 H87C 109.00 no
C82 C87 H87A 109.00 no
H87A C87 H87B 109.00 no
C82 C87 H87B 110.00 no
H87B C87 H87C 110.00 no
C83 C88 H88C 109.00 no
C83 C88 H88A 109.00 no
H88B C88 H88C 109.00 no
H88A C88 H88C 110.00 no
H88A C88 H88B 110.00 no
C83 C88 H88B 109.00 no
H89A C89 H89C 109.00 no
H89B C89 H89C 109.00 no
C84 C89 H89C 110.00 no
C84 C89 H89A 109.00 no
C84 C89 H89B 110.00 no
H89A C89 H89B 109.00 no
H90A C90 H90B 110.00 no
H90B C90 H90C 109.00 no
C85 C90 H90B 109.00 no
H90A C90 H90C 109.00 no
C85 C90 H90A 110.00 no
C85 C90 H90C 109.00 no
H96A C96 H96B 110.00 no
H96A C96 H96C 109.00 no
H96B C96 H96C 109.00 no
C91 C96 H96C 109.00 no
C91 C96 H96B 109.00 no
C91 C96 H96A 110.00 no
C92 C97 H97A 109.00 no
H97B C97 H97C 109.00 no
C92 C97 H97C 109.00 no
H97A C97 H97C 109.00 no
C92 C97 H97B 110.00 no
H97A C97 H97B 110.00 no
C93 C98 H98A 109.00 no
H98A C98 H98B 109.00 no
H98A C98 H98C 110.00 no
H98B C98 H98C 109.00 no
C93 C98 H98B 110.00 no
C93 C98 H98C 110.00 no
H99A C99 H99C 109.00 no
C94 C99 H99C 109.00 no
C94 C99 H99A 110.00 no
H99A C99 H99B 110.00 no
H99B C99 H99C 109.00 no
C94 C99 H99B 110.00 no
C22 C21 C26 129.3(12) no
Cu4 C21 C22 70.7(7) yes
Cu4 C21 C25 69.7(7) yes
Cu4 C21 C26 130.4(10) yes
C22 C21 C25 107.4(11) no
C25 C21 C26 122.9(12) no
C21 C22 C23 107.9(11) no
Cu4 C22 C23 70.2(7) yes
C21 C22 C27 124.7(12) no
Cu4 C22 C21 72.1(7) yes
C23 C22 C27 127.2(12) no
Cu4 C22 C27 126.9(9) yes
C24 C23 C28 126.0(13) no
C22 C23 C28 126.6(13) no
C22 C23 C24 106.8(12) no
Cu4 C23 C22 71.3(6) yes
Cu4 C23 C28 129.1(9) yes
Cu4 C23 C24 71.6(7) yes
Cu4 C24 C25 70.8(8) yes
C23 C24 C29 125.0(15) no
Cu4 C24 C23 71.4(7) yes
C25 C24 C29 125.4(15) no
C23 C24 C25 109.3(12) no
Cu4 C24 C29 129.0(10) yes
C21 C25 C30 123.3(12) no
Cu4 C25 C30 128.3(10) yes
C21 C25 C24 108.5(12) no
Cu4 C25 C24 71.8(7) yes
C24 C25 C30 127.6(13) no
Cu4 C25 C21 72.8(8) yes
C35 C31 C36 126.0(14) no
C32 C31 C35 106.0(13) no
C32 C31 C36 127.0(14) no
Cu3 C31 C35 70.5(9) yes
Cu3 C31 C36 132.3(11) yes
Cu3 C31 C32 70.4(8) yes
Cu3 C32 C31 72.7(9) yes
C31 C32 C37 124.6(14) no
C33 C32 C37 126.5(14) no
C31 C32 C33 108.6(13) no
Cu3 C32 C33 70.6(8) yes
Cu3 C32 C37 128.2(11) yes
Cu3 C33 C34 72.4(9) yes
Cu3 C33 C38 129.8(10) yes
Cu3 C33 C32 71.4(9) yes
C32 C33 C34 109.8(13) no
C34 C33 C38 123.6(13) no
C32 C33 C38 126.0(13) no
Cu3 C34 C39 134.1(11) yes
C33 C34 C39 125.3(14) no
Cu3 C34 C35 71.0(9) yes
C33 C34 C35 104.7(13) no
Cu3 C34 C33 69.6(9) yes
C35 C34 C39 128.5(14) no
C31 C35 C34 111.0(13) no
Cu3 C35 C40 130.6(12) yes
Cu3 C35 C34 71.8(9) yes
C34 C35 C40 123.5(15) no
Cu3 C35 C31 71.5(8) yes
C31 C35 C40 125.0(15) no
Zn8 C41 C45 69.5(10) yes
C42 C41 C45 107.7(17) no
Zn8 C41 C46 126.6(14) yes
Zn8 C41 C42 71.7(11) yes
C45 C41 C46 131.8(18) no
C42 C41 C46 120.5(18) no
C41 C42 C43 108.5(16) no
C41 C42 C47 123.9(18) no
Zn8 C42 C47 130.8(14) yes
Zn8 C42 C43 70.5(10) yes
Zn8 C42 C41 72.0(11) yes
C43 C42 C47 126.9(18) no
C42 C43 C44 111.1(14) no
C42 C43 C48 126.8(15) no
Zn8 C43 C48 129.8(12) yes
Zn8 C43 C42 72.9(10) yes
Zn8 C43 C44 72.5(9) yes
C44 C43 C48 121.3(15) no
C45 C44 C49 134.4(16) no
C43 C44 C49 121.9(16) no
Zn8 C44 C45 69.0(10) yes
Zn8 C44 C43 69.7(9) yes
C43 C44 C45 102.9(14) no
Zn8 C44 C49 131.8(13) yes
C44 C45 C50 115.9(18) no
Zn8 C45 C41 73.1(11) yes
C41 C45 C50 133.6(19) no
C41 C45 C44 109.8(15) no
Zn8 C45 C44 72.5(10) yes
Zn8 C45 C50 127.8(15) yes
C21 C26 H26B 110.00 no
C21 C26 H26A 109.00 no
H26B C26 H26C 110.00 no
C21 C26 H26C 109.00 no
H26A C26 H26C 109.00 no
H26A C26 H26B 110.00 no
C22 C27 H27A 109.00 no
C22 C27 H27C 109.00 no
H27B C27 H27C 109.00 no
H27A C27 H27C 110.00 no
C22 C27 H27B 109.00 no
H27A C27 H27B 110.00 no
H28A C28 H28C 110.00 no
C23 C28 H28C 109.00 no
H28A C28 H28B 110.00 no
C23 C28 H28A 110.00 no
C23 C28 H28B 109.00 no
H28B C28 H28C 109.00 no
H29B C29 H29C 109.00 no
C24 C29 H29A 110.00 no
C24 C29 H29C 110.00 no
H29A C29 H29C 109.00 no
C24 C29 H29B 110.00 no
H29A C29 H29B 109.00 no
C25 C30 H30B 109.00 no
H30B C30 H30C 110.00 no
C25 C30 H30A 110.00 no
H30A C30 H30C 110.00 no
H30A C30 H30B 109.00 no
C25 C30 H30C 109.00 no
C31 C36 H36A 109.00 no
C31 C36 H36B 109.00 no
H36A C36 H36B 110.00 no
H36B C36 H36C 109.00 no
C31 C36 H36C 109.00 no
H36A C36 H36C 110.00 no
C32 C37 H37B 109.00 no
H37A C37 H37B 110.00 no
C32 C37 H37A 109.00 no
H37B C37 H37C 110.00 no
H37A C37 H37C 110.00 no
C32 C37 H37C 109.00 no
C33 C38 H38C 109.00 no
H38A C38 H38C 110.00 no
H38A C38 H38B 109.00 no
C33 C38 H38A 110.00 no
C33 C38 H38B 109.00 no
H38B C38 H38C 110.00 no
H39B C39 H39C 109.00 no
H39A C39 H39C 110.00 no
H39A C39 H39B 109.00 no
C34 C39 H39C 110.00 no
C34 C39 H39B 109.00 no
C34 C39 H39A 109.00 no
H40B C40 H40C 110.00 no
C35 C40 H40A 109.00 no
H40A C40 H40C 110.00 no
C35 C40 H40C 110.00 no
H40A C40 H40B 109.00 no
C35 C40 H40B 109.00 no
H46B C46 H46C 110.00 no
H46A C46 H46B 110.00 no
C41 C46 H46A 109.00 no
H46A C46 H46C 109.00 no
C41 C46 H46B 109.00 no
C41 C46 H46C 110.00 no
C42 C47 H47A 110.00 no
H47A C47 H47C 109.00 no
H47B C47 H47C 109.00 no
H47A C47 H47B 109.00 no
C42 C47 H47B 109.00 no
C42 C47 H47C 109.00 no
C43 C48 H48B 109.00 no
H48A C48 H48C 109.00 no
H48A C48 H48B 110.00 no
C43 C48 H48A 109.00 no
H48B C48 H48C 110.00 no
C43 C48 H48C 109.00 no
H49A C49 H49C 109.00 no
H49A C49 H49B 109.00 no
C44 C49 H49C 110.00 no
C44 C49 H49A 109.00 no
C44 C49 H49B 109.00 no
H49B C49 H49C 110.00 no
H50B C50 H50C 110.00 no
H50A C50 H50C 110.00 no
C45 C50 H50C 109.00 no
C45 C50 H50B 109.00 no
C45 C50 H50A 109.00 no
H50A C50 H50B 109.00 no
C75A C71A C76A 126.0(16) no
C72A C71A C76A 126.0(16) no
Zn3A C71A C75A 71.5(10) yes
Zn3A C71A C72A 70.9(9) yes
Zn3A C71A C76A 123.3(13) yes
C72A C71A C75A 108.0(13) no
Zn3A C72A C77A 129.6(14) yes
Zn3A C72A C71A 71.5(9) yes
Zn3A C72A C73A 71.1(9) yes
C71A C72A C77A 125.3(16) no
C73A C72A C77A 126.3(16) no
C71A C72A C73A 107.9(14) no
C72A C73A C74A 108.1(14) no
C74A C73A C78A 129.6(17) no
C72A C73A C78A 122.0(17) no
Zn3A C73A C74A 71.5(10) yes
Zn3A C73A C78A 127.6(15) yes
Zn3A C73A C72A 71.3(9) yes
Zn3A C74A C79A 130.7(17) yes
Zn3A C74A C73A 70.9(11) yes
C75A C74A C79A 127(2) no
C73A C74A C75A 108.0(15) no
Zn3A C74A C75A 71.5(11) yes
C73A C74A C79A 124.3(19) no
Zn3A C75A C80A 130.1(18) yes
C71A C75A C80A 122.2(18) no
Zn3A C75A C74A 71.1(11) yes
Zn3A C75A C71A 71.1(10) yes
C71A C75A C74A 108.0(15) no
C74A C75A C80A 129(2) no
C82A C81A C86A 126.1(15) no
C82A C81A C85A 108.0(13) no
Cu1A C81A C85A 71.4(10) yes
C85A C81A C86A 125.9(15) no
Cu1A C81A C86A 123.8(12) yes
Cu1A C81A C82A 70.6(9) yes
Cu1A C82A C81A 71.8(9) yes
C83A C82A C87A 126.8(18) no
C81A C82A C87A 124.3(17) no
Cu1A C82A C87A 131.4(17) yes
C81A C82A C83A 108.1(15) no
Cu1A C82A C83A 70.8(11) yes
Cu1A C83A C82A 71.3(11) yes
C82A C83A C84A 108.0(16) no
Cu1A C83A C84A 71.6(11) yes
Cu1A C83A C88A 127.5(18) yes
C82A C83A C88A 125(2) no
C84A C83A C88A 127(2) no
C83A C84A C85A 108.0(16) no
Cu1A C84A C85A 71.8(12) yes
Cu1A C84A C89A 127.8(17) yes
C85A C84A C89A 126(2) no
C83A C84A C89A 125(2) no
Cu1A C84A C83A 70.6(12) yes
Cu1A C85A C84A 70.6(12) yes
C84A C85A C90A 132(2) no
C81A C85A C90A 120(2) no
Cu1A C85A C90A 128.2(17) yes
C81A C85A C84A 107.9(15) no
Cu1A C85A C81A 71.0(10) yes
C92A C91A C96A 126(2) no
Cu2A C91A C92A 69.3(12) yes
C92A C91A C95A 108.0(18) no
C95A C91A C96A 126(2) no
Cu2A C91A C96A 123.5(15) yes
Cu2A C91A C95A 72.9(12) yes
C93A C92A C97A 131(2) no
C91A C92A C97A 120(2) no
Cu2A C92A C91A 72.4(13) yes
Cu2A C92A C93A 71.3(15) yes
C91A C92A C93A 108(2) no
Cu2A C92A C97A 129.6(19) yes
C92A C93A C98A 128(3) no
C92A C93A C94A 108(2) no
Cu2A C93A C92A 70.2(14) yes
C94A C93A C98A 123(3) no
Cu2A C93A C98A 131(2) yes
Cu2A C93A C94A 73.1(15) yes
C93A C94A C95A 108(2) no
Cu2A C94A C99A 128(2) yes
C95A C94A C99A 120(3) no
C93A C94A C99A 133(2) no
Cu2A C94A C95A 71.9(13) yes
Cu2A C94A C93A 69.0(14) yes
C91A C95A C94A 108(2) no
C10A C95A C91A 129(2) no
Cu2A C95A C91A 69.7(12) yes
C10A C95A C94A 122(3) no
Cu2A C95A C10A 134(2) yes
Cu2A C95A C94A 70.8(14) yes
C95A C10A H10G 110.00 no
C95A C10A H10I 109.00 no
H10G C10A H10H 110.00 no
H10H C10A H10I 109.00 no
H10G C10A H10I 109.00 no
C95A C10A H10H 110.00 no
H76D C76A H76E 109.00 no
C71A C76A H76F 109.00 no
C71A C76A H76E 109.00 no
C71A C76A H76D 109.00 no
H76D C76A H76F 110.00 no
H76E C76A H76F 110.00 no
H77D C77A H77F 109.00 no
C72A C77A H77D 110.00 no
H77D C77A H77E 109.00 no
C72A C77A H77F 109.00 no
C72A C77A H77E 109.00 no
H77E C77A H77F 109.00 no
H78D C78A H78E 109.00 no
H78D C78A H78F 109.00 no
C73A C78A H78F 110.00 no
C73A C78A H78E 110.00 no
H78E C78A H78F 110.00 no
C73A C78A H78D 109.00 no
C74A C79A H79E 109.00 no
H79E C79A H79F 110.00 no
H79D C79A H79E 109.00 no
C74A C79A H79F 110.00 no
H79D C79A H79F 110.00 no
C74A C79A H79D 109.00 no
C75A C80A H80D 109.00 no
H80E C80A H80F 109.00 no
H80D C80A H80E 109.00 no
H80D C80A H80F 109.00 no
C75A C80A H80E 110.00 no
C75A C80A H80F 110.00 no
C81A C86A H86E 109.00 no
C81A C86A H86F 109.00 no
H86E C86A H86F 109.00 no
H86D C86A H86E 109.00 no
H86D C86A H86F 110.00 no
C81A C86A H86D 110.00 no
C82A C87A H87E 109.00 no
H87E C87A H87F 110.00 no
C82A C87A H87D 109.00 no
H87D C87A H87F 109.00 no
C82A C87A H87F 110.00 no
H87D C87A H87E 109.00 no
H88E C88A H88F 109.00 no
H88D C88A H88E 109.00 no
C83A C88A H88E 110.00 no
H88D C88A H88F 109.00 no
C83A C88A H88F 109.00 no
C83A C88A H88D 110.00 no
H89D C89A H89F 110.00 no
H89D C89A H89E 109.00 no
C84A C89A H89E 109.00 no
C84A C89A H89D 109.00 no
C84A C89A H89F 109.00 no
H89E C89A H89F 110.00 no
H90D C90A H90F 110.00 no
H90D C90A H90E 109.00 no
H90E C90A H90F 109.00 no
C85A C90A H90F 109.00 no
C85A C90A H90E 110.00 no
C85A C90A H90D 109.00 no
H96E C96A H96F 109.00 no
H96D C96A H96E 109.00 no
C91A C96A H96F 109.00 no
C91A C96A H96D 110.00 no
H96D C96A H96F 110.00 no
C91A C96A H96E 110.00 no
C92A C97A H97D 110.00 no
H97D C97A H97F 109.00 no
C92A C97A H97E 110.00 no
H97E C97A H97F 109.00 no
H97D C97A H97E 110.00 no
C92A C97A H97F 109.00 no
C93A C98A H98D 109.00 no
C93A C98A H98E 109.00 no
H98E C98A H98F 109.00 no
C93A C98A H98F 110.00 no
H98D C98A H98E 109.00 no
H98D C98A H98F 110.00 no
H99E C99A H99F 109.00 no
H99D C99A H99F 109.00 no
C94A C99A H99F 109.00 no
H99D C99A H99E 110.00 no
C94A C99A H99D 110.00 no
C94A C99A H99E 109.00 no
Zn10 C1 C5 71.7(6) yes
Zn10 C1 C2 71.5(7) yes
C2 C1 C6 126.5(11) no
C5 C1 C6 123.9(10) no
C2 C1 C5 109.4(10) no
Zn10 C1 C6 127.7(8) yes
Zn10 C2 C7 125.7(9) yes
Zn10 C2 C3 72.1(6) yes
C3 C2 C7 125.0(11) no
Zn10 C2 C1 71.8(7) yes
C1 C2 C7 127.4(11) no
C1 C2 C3 107.4(9) no
C4 C3 C8 126.3(10) no
C2 C3 C8 125.1(10) no
Zn10 C3 C2 70.5(6) yes
C2 C3 C4 108.5(9) no
Zn10 C3 C4 70.5(6) yes
Zn10 C3 C8 126.8(7) yes
C3 C4 C5 108.2(9) no
Zn10 C4 C3 72.4(6) yes
C3 C4 C9 125.2(10) no
Zn10 C4 C9 126.1(8) yes
Zn10 C4 C5 72.1(6) yes
C5 C4 C9 126.3(10) no
C1 C5 C4 106.5(9) no
C1 C5 C10 126.5(10) no
Zn10 C5 C10 127.3(8) yes
Zn10 C5 C4 70.4(6) yes
Zn10 C5 C1 70.6(6) yes
C4 C5 C10 126.9(10) no
H6AB C6 H6AC 109.00 no
H6AB C6 H6A 110.00 no
C1 C6 H6A 110.00 no
C1 C6 H6AC 109.00 no
H6AC C6 H6A 109.00 no
C1 C6 H6AB 109.00 no
H7AC C7 H7A 109.00 no
H7AB C7 H7A 109.00 no
H7AB C7 H7AC 109.00 no
C2 C7 H7AB 110.00 no
C2 C7 H7AC 110.00 no
C2 C7 H7A 110.00 no
H8AB C8 H8A 109.00 no
H8AB C8 H8AC 110.00 no
C3 C8 H8AB 110.00 no
H8AC C8 H8A 109.00 no
C3 C8 H8AC 110.00 no
C3 C8 H8A 109.00 no
H9AB C9 H9A 110.00 no
C4 C9 H9AC 109.00 no
C4 C9 H9A 109.00 no
H9AC C9 H9A 109.00 no
C4 C9 H9AB 110.00 no
H9AB C9 H9AC 109.00 no
H10A C10 H10C 110.00 no
H10B C10 H10C 109.00 no
H10A C10 H10B 109.00 no
C5 C10 H10C 109.00 no
C5 C10 H10A 109.00 no
C5 C10 H10B 109.00 no
Zn6 C11 C12 71.6(8) yes
Zn6 C11 C15 70.7(7) yes
Zn6 C11 C16 126.5(9) yes
C15 C11 C16 122.8(12) no
C12 C11 C16 128.9(14) no
C12 C11 C15 108.1(11) no
C13 C12 C17 124.2(12) no
Zn6 C12 C17 126.3(10) yes
C11 C12 C13 109.4(12) no
Zn6 C12 C13 71.3(7) yes
Zn6 C12 C11 72.6(8) yes
C11 C12 C17 126.2(13) no
Zn6 C13 C18 125.0(9) yes
C12 C13 C14 106.1(10) no
Zn6 C13 C14 71.3(7) yes
C12 C13 C18 124.7(11) no
C14 C13 C18 129.1(11) no
Zn6 C13 C12 70.0(7) yes
Zn6 C14 C15 71.4(7) yes
Zn6 C14 C19 126.6(8) yes
Zn6 C14 C13 72.0(7) yes
C13 C14 C19 124.4(11) no
C13 C14 C15 110.0(10) no
C15 C14 C19 125.5(10) no
Zn6 C15 C20 128.0(9) yes
C11 C15 C14 106.3(10) no
C11 C15 C20 126.3(11) no
Zn6 C15 C11 70.7(7) yes
Zn6 C15 C14 71.2(6) yes
C14 C15 C20 127.0(11) no
H16A C16 H16B 109.00 no
H16B C16 H16C 109.00 no
C11 C16 H16C 109.00 no
H16A C16 H16C 110.00 no
C11 C16 H16B 110.00 no
C11 C16 H16A 109.00 no
C12 C17 H17A 110.00 no
H17A C17 H17C 109.00 no
H17A C17 H17B 109.00 no
C12 C17 H17B 110.00 no
H17B C17 H17C 109.00 no
C12 C17 H17C 110.00 no
C13 C18 H18A 109.00 no
C13 C18 H18B 110.00 no
H18A C18 H18C 109.00 no
C13 C18 H18C 109.00 no
H18B C18 H18C 110.00 no
H18A C18 H18B 110.00 no
C14 C19 H19C 109.00 no
H19A C19 H19B 109.00 no
H19A C19 H19C 110.00 no
C14 C19 H19B 110.00 no
H19B C19 H19C 109.00 no
C14 C19 H19A 109.00 no
H20B C20 H20C 109.00 no
H20A C20 H20B 109.00 no
H20A C20 H20C 109.00 no
C15 C20 H20A 110.00 no
C15 C20 H20B 109.00 no
C15 C20 H20C 110.00 no
Zn1 C51 C52 72.9(7) yes
Zn1 C51 C55 71.6(6) yes
Zn1 C51 C56 123.8(7) yes
C52 C51 C55 108.7(10) no
C55 C51 C56 124.7(10) no
C52 C51 C56 126.6(10) no
C51 C52 C53 108.6(10) no
C51 C52 C57 127.1(11) no
Zn1 C52 C57 123.8(8) yes
Zn1 C52 C53 71.1(7) yes
Zn1 C52 C51 71.5(6) yes
C53 C52 C57 124.3(10) no
Zn1 C53 C52 71.4(6) yes
Zn1 C53 C54 71.3(7) yes
C52 C53 C58 126.1(11) no
C54 C53 C58 125.9(11) no
Zn1 C53 C58 125.9(8) yes
C52 C53 C54 107.9(10) no
Zn1 C54 C59 127.7(8) yes
Zn1 C54 C53 73.1(7) yes
Zn1 C54 C55 71.9(6) yes
C55 C54 C59 122.7(10) no
C53 C54 C55 109.3(10) no
C53 C54 C59 127.4(11) no
Zn1 C55 C54 70.4(6) yes
C51 C55 C60 126.1(10) no
Zn1 C55 C60 125.9(8) yes
C51 C55 C54 105.5(9) no
Zn1 C55 C51 70.7(6) yes
C54 C55 C60 128.3(11) no
C51 C56 H56B 109.00 no
C51 C56 H56C 110.00 no
C51 C56 H56A 110.00 no
H56A C56 H56C 109.00 no
H56B C56 H56C 109.00 no
H56A C56 H56B 109.00 no
H57A C57 H57B 109.00 no
H57A C57 H57C 110.00 no
H57B C57 H57C 109.00 no
C52 C57 H57A 110.00 no
C52 C57 H57B 109.00 no
C52 C57 H57C 109.00 no
C53 C58 H58A 109.00 no
C53 C58 H58B 109.00 no
C53 C58 H58C 110.00 no
H58B C58 H58C 110.00 no
H58A C58 H58B 109.00 no
H58A C58 H58C 109.00 no
C54 C59 H59A 109.00 no
H59A C59 H59B 109.00 no
C54 C59 H59B 109.00 no
C54 C59 H59C 109.00 no
H59B C59 H59C 110.00 no
H59A C59 H59C 110.00 no
C55 C60 H60C 110.00 no
C55 C60 H60B 109.00 no
H60B C60 H60C 109.00 no
H60A C60 H60B 110.00 no
H60A C60 H60C 109.00 no
C55 C60 H60A 110.00 no
Zn5 C61 C62 71.7(7) yes
Zn5 C61 C65 71.6(7) yes
Zn5 C61 C66 126.3(10) yes
C62 C61 C65 107.9(10) no
C62 C61 C66 126.8(13) no
C65 C61 C66 125.1(12) no
Zn5 C62 C61 71.6(7) yes
Zn5 C62 C63 71.7(7) yes
Zn5 C62 C67 125.8(8) yes
C61 C62 C63 108.9(10) no
C61 C62 C67 127.1(12) no
C63 C62 C67 123.9(12) no
Zn5 C63 C62 71.6(7) yes
Zn5 C63 C64 70.6(7) yes
Zn5 C63 C68 124.6(8) yes
C62 C63 C64 107.1(11) no
C62 C63 C68 125.1(11) no
C64 C63 C68 127.7(11) no
Zn5 C64 C63 72.6(7) yes
Zn5 C64 C65 72.7(7) yes
Zn5 C64 C69 124.4(8) yes
C63 C64 C65 109.7(11) no
C63 C64 C69 126.0(12) no
C65 C64 C69 124.2(11) no
Zn5 C65 C61 71.1(7) yes
Zn5 C65 C64 70.3(6) yes
Zn5 C65 C70 125.8(9) yes
C61 C65 C64 106.4(10) no
C61 C65 C70 126.7(11) no
C64 C65 C70 126.9(11) no
C61 C66 H66A 110.00 no
C61 C66 H66B 110.00 no
C61 C66 H66C 110.00 no
H66A C66 H66B 109.00 no
H66A C66 H66C 109.00 no
H66B C66 H66C 109.00 no
C62 C67 H67A 109.00 no
C62 C67 H67B 109.00 no
C62 C67 H67C 110.00 no
H67A C67 H67B 109.00 no
H67A C67 H67C 109.00 no
H67B C67 H67C 110.00 no
C63 C68 H68A 109.00 no
C63 C68 H68B 110.00 no
C63 C68 H68C 110.00 no
H68A C68 H68B 109.00 no
H68A C68 H68C 109.00 no
H68B C68 H68C 110.00 no
C64 C69 H69A 109.00 no
C64 C69 H69B 109.00 no
C64 C69 H69C 109.00 no
H69A C69 H69B 110.00 no
H69A C69 H69C 109.00 no
H69B C69 H69C 110.00 no
C65 C70 H70A 109.00 no
C65 C70 H70B 109.00 no
C65 C70 H70C 110.00 no
H70A C70 H70B 110.00 no
H70A C70 H70C 110.00 no
H70B C70 H70C 109.00 no
C166 C165 C170 114.4(17) no
C165 C166 C167 123.0(17) no
C166 C167 C168 118.4(18) no
F49 C168 C167 115.7(17) yes
F49 C168 C169 121.7(18) yes
C167 C168 C169 121(2) no
C168 C169 C170 118.3(19) no
C165 C170 C169 124.9(18) no
C166 C165 H165 123.00 no
C170 C165 H165 123.00 no
C165 C166 H166 118.00 no
C167 C166 H166 119.00 no
C166 C167 H167 121.00 no
C168 C167 H167 121.00 no
C168 C169 H169 121.00 no
C170 C169 H169 121.00 no
C165 C170 H170 118.00 no
C169 C170 H170 117.00 no

loop_
_geom_bond_atom_site_label_1
_geom_bond_atom_site_label_2
_geom_bond_distance
_geom_bond_publ_flag
Zn2 Cu2 2.403(7) yes
Zn2 Cu1 2.525(7) yes
Zn3 C73 2.142(15) yes
Zn3 C72 2.209(15) yes
Zn3 Cu1 2.400(3) yes
Zn3 Cu2 2.398(3) yes
Zn3 C71 2.249(13) yes
Zn3 C75 2.209(15) yes
Zn3 C74 2.145(16) yes
Zn4 Cu1 2.527(7) yes
Zn4 Cu2 2.446(7) yes
Cu1 C84 2.18(2) yes
Cu1 C85 2.22(2) yes
Cu1 C81 2.19(3) yes
Cu1 C82 2.20(2) yes
Cu1 C83 2.21(2) yes
Cu2 C93 2.19(2) yes
Cu2 C91 2.21(2) yes
Cu2 C92 2.157(19) yes
Cu2 C94 2.187(19) yes
Cu2 C95 2.185(18) yes
Zn7 Cu4 2.585(3) yes
Zn7 Cu3 2.483(2) yes
Zn8 C43 2.178(16) yes
Zn8 C41 2.213(18) yes
Zn8 Cu4 2.389(2) yes
Zn8 Cu3 2.394(2) yes
Zn8 C44 2.214(16) yes
Zn8 C42 2.209(18) yes
Zn8 C45 2.167(18) yes
Zn9 Cu3 2.464(2) yes
Zn9 Cu4 2.604(2) yes
Cu3 C31 2.203(14) yes
Cu3 C35 2.190(16) yes
Cu3 C32 2.175(14) yes
Cu3 C34 2.200(16) yes
Cu3 C33 2.163(15) yes
Cu4 C23 2.192(12) yes
Cu4 C22 2.206(12) yes
Cu4 C21 2.224(13) yes
Cu4 C25 2.183(14) yes
Cu4 C24 2.195(11) yes
Zn2A Cu1A 2.835(9) yes
Zn2A Cu2A 2.465(10) yes
Zn3A Cu2A 2.393(4) yes
Zn3A Cu1A 2.381(4) yes
Zn3A C73A 2.185(17) yes
Zn3A C71A 2.194(15) yes
Zn3A C72A 2.187(16) yes
Zn3A C74A 2.193(19) yes
Zn3A C75A 2.199(19) yes
Zn4A Cu2A 2.476(7) yes
Zn4A Cu1A 2.729(7) yes
Cu1A C82A 2.201(18) yes
Cu1A C83A 2.19(2) yes
Cu1A C81A 2.217(14) yes
Cu1A C84A 2.21(2) yes
Cu1A C85A 2.22(2) yes
Cu2A C92A 2.14(2) yes
Cu2A C94A 2.21(3) yes
Cu2A C93A 2.16(3) yes
Cu2A C91A 2.183(19) yes
Cu2A C95A 2.22(2) yes
Zn10 C3 2.247(11) yes
Zn10 C2 2.226(11) yes
Zn10 C1 2.230(12) yes
Zn10 C4 2.222(11) yes
Zn10 C5 2.245(10) yes
Zn6 C15 2.231(11) yes
Zn6 C14 2.229(12) yes
Zn6 C12 2.220(14) yes
Zn6 C13 2.238(12) yes
Zn6 C11 2.232(14) yes
Zn1 C51 2.237(10) yes
Zn1 C53 2.250(11) yes
Zn1 C52 2.254(12) yes
Zn1 C55 2.248(11) yes
Zn1 C54 2.228(11) yes
Zn5 C65 2.242(11) yes
Zn5 C64 2.211(12) yes
Zn5 C61 2.234(13) yes
Zn5 C62 2.236(12) yes
Zn5 C63 2.237(12) yes
F1 C107 1.351(16) yes
F2 C107 1.359(14) yes
F3 C107 1.291(14) yes
F4 C108 1.30(2) yes
F5 C108 1.30(2) yes
F6 C108 1.33(2) yes
F7 C115 1.323(18) yes
F8 C115 1.309(19) yes
F9 C115 1.326(18) yes
F10 C116 1.37(3) yes
F11 C116 1.35(2) yes
F12 C116 1.23(2) yes
F13 C123 1.32(2) yes
F14 C123 1.34(2) yes
F15 C123 1.30(2) yes
F16 C124 1.39(2) yes
F17 C124 1.33(2) yes
F18 C124 1.31(2) yes
F19 C132 1.341(15) yes
F20 C132 1.353(15) yes
F21 C132 1.299(16) yes
F22 C131 1.320(19) yes
F23 C131 1.276(18) yes
F24 C131 1.307(19) yes
F25 C140 1.287(17) yes
F26 C140 1.338(17) yes
F27 C140 1.313(16) yes
F28 C139 1.303(18) yes
F29 C139 1.306(17) yes
F30 C139 1.327(19) yes
F31 C147 1.346(18) yes
F32 C147 1.327(16) yes
F33 C147 1.344(16) yes
F34 C148 1.339(16) yes
F35 C148 1.308(17) yes
F36 C148 1.316(16) yes
F37 C155 1.336(16) yes
F38 C155 1.327(18) yes
F39 C155 1.322(18) yes
F40 C156 1.303(16) yes
F41 C156 1.303(16) yes
F42 C156 1.359(18) yes
F43 C163 1.288(18) yes
F44 C163 1.355(18) yes
F45 C163 1.292(18) yes
F46 C164 1.30(3) yes
F47 C164 1.37(2) yes
F48 C164 1.27(2) yes
C101 C106 1.390(15) no
C101 C102 1.403(15) no
C101 B1 1.645(16) yes
C102 C103 1.414(16) no
C103 C107 1.465(17) no
C103 C104 1.373(16) no
C104 C105 1.359(18) no
C105 C106 1.442(16) no
C105 C108 1.49(2) no
C109 C114 1.392(16) no
C109 B1 1.652(17) yes
C109 C110 1.382(17) no
C110 C111 1.404(17) no
C111 C115 1.49(2) no
C111 C112 1.37(2) no
C112 C113 1.35(2) no
C113 C116 1.44(2) no
C113 C114 1.426(19) no
C117 C122 1.389(16) no
C117 B1 1.618(17) yes
C117 C118 1.432(16) no
C118 C119 1.382(17) no
C119 C120 1.342(18) no
C119 C123 1.49(2) no
C120 C121 1.403(19) no
C121 C124 1.44(2) no
C121 C122 1.401(16) no
C125 C130 1.376(16) no
C125 C126 1.382(16) no
C125 B1 1.622(17) yes
C126 C127 1.373(17) no
C127 C131 1.508(19) no
C127 C128 1.398(18) no
C128 C129 1.400(16) no
C129 C130 1.397(15) no
C129 C132 1.500(16) no
C102 H102 0.9500 no
C104 H104 0.9500 no
C106 H106 0.9500 no
C110 H110 0.9500 no
C112 H112 0.9500 no
C114 H114 0.9500 no
C118 H118 0.9500 no
C120 H120 0.9500 no
C122 H122 0.9500 no
C126 H126 0.9500 no
C128 H128 0.9500 no
C130 H130 0.9500 no
C133 C138 1.381(17) no
C133 C134 1.396(16) no
C133 B2 1.623(18) yes
C134 C135 1.401(16) no
C135 C139 1.493(18) no
C135 C136 1.334(17) no
C136 C137 1.388(16) no
C137 C138 1.402(16) no
C137 C140 1.51(2) no
C141 C142 1.395(17) no
C141 B2 1.601(18) yes
C141 C146 1.429(16) no
C142 C143 1.369(17) no
C143 C147 1.502(19) no
C143 C144 1.396(17) no
C144 C145 1.380(16) no
C145 C146 1.362(16) no
C145 C148 1.513(18) no
C149 C150 1.398(16) no
C149 B2 1.661(18) yes
C149 C154 1.396(16) no
C150 C151 1.334(16) no
C151 C155 1.502(18) no
C151 C152 1.402(16) no
C152 C153 1.357(16) no
C153 C156 1.512(18) no
C153 C154 1.360(16) no
C157 C158 1.383(18) no
C157 C162 1.394(19) no
C157 B2 1.650(18) yes
C158 C159 1.397(16) no
C159 C160 1.379(18) no
C159 C163 1.50(2) no
C160 C161 1.37(2) no
C161 C164 1.46(3) no
C161 C162 1.401(19) no
C134 H134 0.9500 no
C136 H136 0.9500 no
C138 H138 0.9500 no
C142 H142 0.9500 no
C144 H144 0.9500 no
C146 H146 0.9500 no
C150 H150 0.9500 no
C152 H152 0.9500 no
C154 H154 0.9500 no
C158 H158 0.9500 no
C160 H160 0.9500 no
C162 H162 0.9500 no
C10' C95 1.52(3) no
C71 C75 1.414(19) no
C71 C76 1.51(2) no
C71 C72 1.418(19) no
C72 C73 1.42(2) no
C72 C77 1.51(3) no
C73 C78 1.51(3) no
C73 C74 1.42(2) no
C74 C79 1.53(3) no
C74 C75 1.42(2) no
C75 C80 1.53(3) no
C81 C85 1.39(3) no
C81 C86 1.53(4) no
C81 C82 1.44(4) no
C82 C87 1.45(3) no
C82 C83 1.43(3) no
C83 C88 1.44(3) no
C83 C84 1.43(3) no
C84 C85 1.47(3) no
C84 C89 1.53(3) no
C85 C90 1.49(3) no
C91 C96 1.46(3) no
C91 C95 1.44(3) no
C91 C92 1.40(3) no
C92 C97 1.51(3) no
C92 C93 1.47(3) no
C93 C94 1.38(3) no
C93 C98 1.55(3) no
C94 C95 1.48(3) no
C94 C99 1.50(3) no
C10' H10F 0.9800 no
C10' H10E 0.9800 no
C10' H10D 0.9800 no
C76 H76A 0.9800 no
C76 H76B 0.9800 no
C76 H76C 0.9800 no
C77 H77C 0.9800 no
C77 H77A 0.9800 no
C77 H77B 0.9800 no
C78 H78A 0.9800 no
C78 H78C 0.9800 no
C78 H78B 0.9800 no
C79 H79B 0.9800 no
C79 H79A 0.9800 no
C79 H79C 0.9800 no
C80 H80C 0.9800 no
C80 H80A 0.9800 no
C80 H80B 0.9800 no
C86 H86B 0.9800 no
C86 H86C 0.9800 no
C86 H86A 0.9800 no
C87 H87C 0.9800 no
C87 H87B 0.9800 no
C87 H87A 0.9800 no
C88 H88A 0.9800 no
C88 H88B 0.9800 no
C88 H88C 0.9800 no
C89 H89C 0.9800 no
C89 H89B 0.9800 no
C89 H89A 0.9800 no
C90 H90A 0.9800 no
C90 H90C 0.9800 no
C90 H90B 0.9800 no
C96 H96B 0.9800 no
C96 H96A 0.9800 no
C96 H96C 0.9800 no
C97 H97C 0.9800 no
C97 H97A 0.9800 no
C97 H97B 0.9800 no
C98 H98C 0.9800 no
C98 H98A 0.9800 no
C98 H98B 0.9800 no
C99 H99B 0.9800 no
C99 H99C 0.9800 no
C99 H99A 0.9800 no
C21 C26 1.483(19) no
C21 C25 1.417(19) no
C21 C22 1.412(17) no
C22 C23 1.451(18) no
C22 C27 1.508(19) no
C23 C24 1.40(2) no
C23 C28 1.523(19) no
C24 C29 1.49(2) no
C24 C25 1.40(2) no
C25 C30 1.52(2) no
C31 C32 1.39(2) no
C31 C36 1.47(2) no
C31 C35 1.43(2) no
C32 C33 1.41(2) no
C32 C37 1.54(2) no
C33 C38 1.58(2) no
C33 C34 1.42(2) no
C34 C35 1.40(2) no
C34 C39 1.45(2) no
C35 C40 1.51(2) no
C41 C45 1.40(3) no
C41 C46 1.52(3) no
C41 C42 1.38(3) no
C42 C43 1.38(2) no
C42 C47 1.48(3) no
C43 C44 1.42(2) no
C43 C48 1.53(3) no
C44 C49 1.51(3) no
C44 C45 1.44(2) no
C45 C50 1.55(3) no
C26 H26C 0.9800 no
C26 H26B 0.9800 no
C26 H26A 0.9800 no
C27 H27A 0.9800 no
C27 H27B 0.9800 no
C27 H27C 0.9800 no
C28 H28C 0.9800 no
C28 H28B 0.9800 no
C28 H28A 0.9800 no
C29 H29B 0.9800 no
C29 H29C 0.9800 no
C29 H29A 0.9800 no
C30 H30A 0.9800 no
C30 H30C 0.9800 no
C30 H30B 0.9800 no
C36 H36A 0.9800 no
C36 H36B 0.9800 no
C36 H36C 0.9800 no
C37 H37C 0.9800 no
C37 H37B 0.9800 no
C37 H37A 0.9800 no
C38 H38C 0.9800 no
C38 H38B 0.9800 no
C38 H38A 0.9800 no
C39 H39C 0.9800 no
C39 H39A 0.9800 no
C39 H39B 0.9800 no
C40 H40B 0.9800 no
C40 H40A 0.9800 no
C40 H40C 0.9800 no
C46 H46A 0.9800 no
C46 H46B 0.9800 no
C46 H46C 0.9800 no
C47 H47A 0.9800 no
C47 H47B 0.9800 no
C47 H47C 0.9800 no
C48 H48B 0.9800 no
C48 H48A 0.9800 no
C48 H48C 0.9800 no
C49 H49B 0.9800 no
C49 H49A 0.9800 no
C49 H49C 0.9800 no
C50 H50B 0.9800 no
C50 H50C 0.9800 no
C50 H50A 0.9800 no
C10A C95A 1.48(5) no
C71A C76A 1.50(3) no
C71A C72A 1.41(2) no
C71A C75A 1.41(2) no
C72A C77A 1.44(3) no
C72A C73A 1.41(2) no
C73A C74A 1.41(2) no
C73A C78A 1.44(3) no
C74A C79A 1.47(4) no
C74A C75A 1.41(2) no
C75A C80A 1.49(4) no
C81A C82A 1.43(2) no
C81A C86A 1.52(3) no
C81A C85A 1.43(2) no
C82A C87A 1.49(3) no
C82A C83A 1.43(3) no
C83A C88A 1.38(4) no
C83A C84A 1.43(3) no
C84A C85A 1.43(2) no
C84A C89A 1.48(4) no
C85A C90A 1.50(4) no
C91A C95A 1.42(3) no
C91A C92A 1.42(3) no
C91A C96A 1.51(3) no
C92A C97A 1.58(5) no
C92A C93A 1.42(3) no
C93A C94A 1.42(4) no
C93A C98A 1.51(4) no
C94A C99A 1.54(5) no
C94A C95A 1.42(3) no
C10A H10I 0.9800 no
C10A H10H 0.9800 no
C10A H10G 0.9800 no
C76A H76D 0.9800 no
C76A H76F 0.9800 no
C76A H76E 0.9800 no
C77A H77E 0.9800 no
C77A H77D 0.9800 no
C77A H77F 0.9800 no
C78A H78D 0.9800 no
C78A H78E 0.9800 no
C78A H78F 0.9800 no
C79A H79E 0.9800 no
C79A H79F 0.9800 no
C79A H79D 0.9800 no
C80A H80F 0.9800 no
C80A H80D 0.9800 no
C80A H80E 0.9800 no
C86A H86E 0.9800 no
C86A H86F 0.9800 no
C86A H86D 0.9800 no
C87A H87F 0.9800 no
C87A H87D 0.9800 no
C87A H87E 0.9800 no
C88A H88D 0.9800 no
C88A H88E 0.9800 no
C88A H88F 0.9800 no
C89A H89F 0.9800 no
C89A H89D 0.9800 no
C89A H89E 0.9800 no
C90A H90E 0.9800 no
C90A H90F 0.9800 no
C90A H90D 0.9800 no
C96A H96D 0.9800 no
C96A H96F 0.9800 no
C96A H96E 0.9800 no
C97A H97F 0.9800 no
C97A H97D 0.9800 no
C97A H97E 0.9800 no
C98A H98D 0.9800 no
C98A H98E 0.9800 no
C98A H98F 0.9800 no
C99A H99E 0.9800 no
C99A H99D 0.9800 no
C99A H99F 0.9800 no
C1 C6 1.487(17) no
C1 C5 1.445(15) no
C1 C2 1.405(16) no
C2 C3 1.436(15) no
C2 C7 1.470(16) no
C3 C8 1.523(16) no
C3 C4 1.421(15) no
C4 C9 1.520(16) no
C4 C5 1.436(16) no
C5 C10 1.449(17) no
C6 H6AC 0.9800 no
C6 H6A 0.9800 no
C6 H6AB 0.9800 no
C7 H7AC 0.9800 no
C7 H7AB 0.9800 no
C7 H7A 0.9800 no
C8 H8A 0.9800 no
C8 H8AC 0.9800 no
C8 H8AB 0.9800 no
C9 H9A 0.9800 no
C9 H9AB 0.9800 no
C9 H9AC 0.9800 no
C10 H10A 0.9800 no
C10 H10B 0.9800 no
C10 H10C 0.9800 no
C11 C15 1.475(18) no
C11 C12 1.371(19) no
C11 C16 1.50(2) no
C12 C13 1.477(17) no
C12 C17 1.50(2) no
C13 C14 1.406(16) no
C13 C18 1.454(18) no
C14 C19 1.475(18) no
C14 C15 1.429(16) no
C15 C20 1.478(18) no
C16 H16C 0.9800 no
C16 H16A 0.9800 no
C16 H16B 0.9800 no
C17 H17B 0.9800 no
C17 H17A 0.9800 no
C17 H17C 0.9800 no
C18 H18A 0.9800 no
C18 H18B 0.9800 no
C18 H18C 0.9800 no
C19 H19A 0.9800 no
C19 H19B 0.9800 no
C19 H19C 0.9800 no
C20 H20B 0.9800 no
C20 H20C 0.9800 no
C20 H20A 0.9800 no
C51 C55 1.451(15) no
C51 C56 1.536(17) no
C51 C52 1.373(15) no
C52 C57 1.492(17) no
C52 C53 1.446(16) no
C53 C54 1.371(16) no
C53 C58 1.509(15) no
C54 C59 1.515(16) no
C54 C55 1.445(16) no
C55 C60 1.466(16) no
F49 C168 1.39(3) yes
C56 H56A 0.9800 no
C56 H56B 0.9800 no
C56 H56C 0.9800 no
C57 H57C 0.9800 no
C57 H57B 0.9800 no
C57 H57A 0.9800 no
C58 H58A 0.9800 no
C58 H58B 0.9800 no
C58 H58C 0.9800 no
C59 H59A 0.9800 no
C59 H59B 0.9800 no
C59 H59C 0.9800 no
C60 H60B 0.9800 no
C60 H60A 0.9800 no
C60 H60C 0.9800 no
C61 C65 1.433(17) no
C61 C66 1.502(16) no
C61 C62 1.409(18) no
C62 C67 1.539(18) no
C62 C63 1.410(18) no
C63 C64 1.404(16) no
C63 C68 1.510(18) no
C64 C69 1.53(2) no
C64 C65 1.415(18) no
C65 C70 1.483(18) no
C66 H66B 0.9800 no
C66 H66C 0.9800 no
C66 H66A 0.9800 no
C67 H67A 0.9800 no
C67 H67B 0.9800 no
C67 H67C 0.9800 no
C68 H68A 0.9800 no
C68 H68B 0.9800 no
C68 H68C 0.9800 no
C69 H69B 0.9800 no
C69 H69C 0.9800 no
C69 H69A 0.9800 no
C70 H70B 0.9800 no
C70 H70C 0.9800 no
C70 H70A 0.9800 no
C165 C166 1.41(2) no
C165 C170 1.36(3) no
C166 C167 1.35(3) no
C167 C168 1.40(3) no
C168 C169 1.35(3) no
C169 C170 1.36(3) no
C165 H165 0.9500 no
C166 H166 0.9500 no
C167 H167 0.9500 no
C169 H169 0.9500 no
C170 H170 0.9500 no

loop_
_geom_hbond_atom_site_label_D
_geom_hbond_atom_site_label_H
_geom_hbond_atom_site_label_A
_geom_hbond_distance_DH
_geom_hbond_distance_HA
_geom_hbond_distance_DA
_geom_hbond_angle_DHA
_geom_hbond_site_symmetry_A
_geom_hbond_publ_flag
C30 H30A F34 0.9800 2.5400 3.383(18) 144.00 . yes
C57 H57C F32 0.9800 2.5500 3.477(15) 159.00 . yes
C59 H59C F29 0.9800 2.4800 3.434(16) 165.00 3_455 yes
C112 H112 F7 0.9500 2.3700 2.70(2) 100.00 . yes
C112 H112 F48 0.9500 2.5400 3.352(18) 143.00 2_575 yes
C120 H120 F14 0.9500 2.3900 2.721(16) 100.00 . yes
C136 H136 F28 0.9500 2.3400 2.680(15) 100.00 . yes
C152 H152 F42 0.9500 2.3400 2.676(15) 100.00 . yes

loop_
_geom_torsion_atom_site_label_1
_geom_torsion_atom_site_label_2
_geom_torsion_atom_site_label_3
_geom_torsion_atom_site_label_4
_geom_torsion
_geom_torsion_publ_flag
Cu1 Zn2 Cu2 C95 160.1(6) no
Cu1 Zn2 Cu2 C94 120.8(6) no
Cu2 Zn2 Cu1 C84 -152.1(6) no
Cu2 Zn2 Cu1 C85 175.8(6) no
Cu2 Zn2 Cu1 Zn3 67.20(12) no
Cu2 Zn2 Cu1 Zn4 19.1(2) no
Cu2 Zn2 Cu1 C81 -179.0(13) no
Cu2 Zn2 Cu1 C82 -109.8(9) no
Cu2 Zn2 Cu1 C83 -117.0(6) no
Cu1 Zn2 Cu2 Zn4 -21.4(2) no
Cu1 Zn2 Cu2 C91 -177.5(6) no
Cu1 Zn2 Cu2 Zn3 -65.50(12) no
Cu1 Zn2 Cu2 C93 106.6(7) no
Cu1 Zn2 Cu2 C92 154.1(12) no
Cu2 Zn3 Cu1 C84 -128.8(8) no
Cu2 Zn3 Cu1 C82 111.2(11) no
Cu2 Zn3 Cu1 C81 148.9(9) no
C75 Zn3 Cu1 Zn2 119.4(5) no
C75 Zn3 Cu1 Zn4 -108.4(5) no
Cu2 Zn3 Cu1 C85 -170.1(6) no
C71 Zn3 Cu1 Zn2 162.8(5) no
C71 Zn3 Cu1 Zn4 -65.0(5) no
C71 Zn3 Cu1 C81 16.7(10) no
C71 Zn3 Cu1 C82 -21.0(12) no
C71 Zn3 Cu1 C84 99.0(9) no
C71 Zn3 Cu1 C85 57.7(7) no
C74 Zn3 Cu1 Zn2 74.5(6) no
C74 Zn3 Cu1 Zn4 -153.3(6) no
C74 Zn3 Cu1 C81 -71.5(10) no
C74 Zn3 Cu1 C82 -109.2(13) no
C74 Zn3 Cu1 C84 10.8(10) no
C74 Zn3 Cu1 C85 -30.5(8) no
C71 Zn3 Cu2 C92 -13.4(9) no
C71 Zn3 Cu2 C94 -150.1(16) no
C71 Zn3 Cu2 C95 -101.1(9) no
C72 Zn3 Cu2 Zn2 -130.7(4) no
C72 Zn3 Cu2 Zn4 88.9(4) no
C72 Zn3 Cu2 C91 -19.2(7) no
C72 Zn3 Cu2 C92 23.9(9) no
C72 Zn3 Cu2 C94 -112.8(16) no
C72 Zn3 Cu2 C95 -63.8(8) no
C73 Zn3 Cu2 Zn2 -87.9(5) no
C73 Zn3 Cu2 Zn4 131.7(5) no
C73 Zn3 Cu2 C91 23.6(8) no
C73 Zn3 Cu2 C92 66.7(9) no
C73 Zn3 Cu2 C94 -70.0(17) no
C73 Zn3 Cu2 C95 -21.0(9) no
C74 Zn3 Cu2 Zn2 -50.1(8) no
C74 Zn3 Cu2 Zn4 169.4(8) no
C74 Zn3 Cu2 C91 61.3(10) no
C75 Zn3 Cu1 C81 -26.7(10) no
C75 Zn3 Cu1 C82 -64.4(12) no
C75 Zn3 Cu1 C84 55.6(9) no
C75 Zn3 Cu1 C85 14.3(7) no
Cu1 Zn3 Cu2 Zn2 70.00(16) no
Cu1 Zn3 Cu2 Zn4 -70.48(16) no
Cu1 Zn3 Cu2 C91 -178.6(6) no
Cu1 Zn3 Cu2 C92 -135.5(8) no
Cu1 Zn3 Cu2 C94 87.9(16) no
Cu1 Zn3 Cu2 C95 136.9(7) no
C71 Zn3 Cu2 Zn2 -167.9(5) no
C71 Zn3 Cu2 Zn4 51.6(5) no
C71 Zn3 Cu2 C91 -56.5(8) no
Cu2 Zn3 Cu1 Zn4 67.14(19) no
C74 Zn3 C71 C72 -81.3(9) no
C74 Zn3 C71 C75 37.6(9) no
C74 Zn3 C71 C76 158.4(14) no
C75 Zn3 C71 C72 -118.9(11) no
C75 Zn3 C71 C76 120.7(16) no
Cu2 Zn3 C72 C71 -139.5(6) no
Cu2 Zn3 C72 C73 102.7(9) no
Cu2 Zn3 C72 C77 -20.8(17) no
C71 Zn3 C72 C73 -117.8(12) no
C71 Zn3 C72 C77 118.8(18) no
C73 Zn3 C72 C71 117.8(12) no
C73 Zn3 C72 C77 -123.4(19) no
C74 Zn3 C72 C71 79.2(8) no
C74 Zn3 C72 C73 -38.6(9) no
C74 Zn3 C72 C77 -162.0(17) no
C75 Zn3 C72 C71 36.4(8) no
C75 Zn3 C72 C73 -81.3(10) no
C75 Zn3 C72 C77 155.2(17) no
Cu2 Zn3 C73 C72 -97.5(8) no
Cu2 Zn3 C73 C74 146.1(8) no
Cu2 Zn3 C73 C78 23.6(19) no
C71 Zn3 C73 C72 36.8(8) no
C71 Zn3 C73 C74 -79.6(9) no
C71 Zn3 C73 C78 157.9(19) no
C72 Zn3 C73 C74 -116.4(13) no
C72 Zn3 C73 C78 121(2) no
C74 Zn3 C73 C72 116.4(13) no
C74 Zn3 C73 C78 -123(2) no
C75 Zn3 C73 C72 78.5(9) no
C75 Zn3 C73 C74 -37.9(9) no
C75 Zn3 C73 C78 -161(2) no
Cu1 Zn3 C74 C73 -156.3(7) no
Cu1 Zn3 C74 C75 87.2(9) no
Cu1 Zn3 C74 C79 -39.9(19) no
Cu2 Zn3 C74 C73 -60.3(12) no
Cu2 Zn3 C74 C75 -176.7(7) no
Cu2 Zn3 C74 C79 56(2) no
C71 Zn3 C74 C73 79.8(9) no
C71 Zn3 C74 C75 -36.7(8) no
C71 Zn3 C74 C79 -163.8(19) no
C72 Zn3 C74 C73 38.0(9) no
C72 Zn3 C74 C75 -78.5(9) no
C72 Zn3 C74 C79 154.5(19) no
C73 Zn3 C74 C75 -116.5(13) no
C73 Zn3 C74 C79 116(2) no
C75 Zn3 C74 C73 116.5(13) no
C75 Zn3 C74 C79 -127(2) no
Cu1 Zn3 C75 C71 122.4(7) no
Cu1 Zn3 C75 C74 -119.6(8) no
C74 Zn3 Cu2 C92 104.4(11) no
C74 Zn3 Cu2 C94 -32.2(18) no
C74 Zn3 Cu2 C95 16.8(10) no
Cu1 Zn3 C71 C72 157.1(7) no
Cu1 Zn3 C71 C75 -84.1(8) no
Cu1 Zn3 C71 C76 36.7(14) no
Cu2 Zn3 C71 C72 64.4(9) no
Cu2 Zn3 C71 C75 -176.7(7) no
Cu2 Zn3 C71 C76 -56.0(14) no
C72 Zn3 C71 C75 118.9(11) no
C72 Zn3 C71 C76 -120.4(15) no
C73 Zn3 C71 C72 -37.7(8) no
C73 Zn3 C71 C75 81.2(9) no
C73 Zn3 C71 C76 -158.1(14) no
Cu2 Zn3 Cu1 Zn2 -65.07(19) no
C72 Zn3 C75 C74 81.4(9) no
C72 Zn3 C75 C80 -156.7(18) no
C73 Zn3 C75 C71 -79.4(9) no
Cu1 Zn3 C75 C80 2.3(18) no
C71 Zn3 C75 C74 117.9(12) no
C71 Zn3 C75 C80 -120.2(19) no
C72 Zn3 C75 C71 -36.6(8) no
C73 Zn3 C75 C74 38.6(9) no
C73 Zn3 C75 C80 160.5(18) no
C74 Zn3 C75 C71 -117.9(12) no
C74 Zn3 C75 C80 121.9(19) no
Cu2 Zn4 Cu1 C84 139.9(14) no
Cu2 Zn4 Cu1 C85 -171.0(7) no
Cu2 Zn4 Cu1 C83 108.6(6) no
Cu2 Zn4 Cu1 Zn2 -18.9(2) no
Cu2 Zn4 Cu1 Zn3 -67.77(12) no
Cu2 Zn4 Cu1 C81 170.5(7) no
Cu2 Zn4 Cu1 C82 132.4(6) no
Cu1 Zn4 Cu2 Zn2 21.5(2) no
Cu1 Zn4 Cu2 Zn3 66.54(13) no
Cu1 Zn4 Cu2 C91 178.1(6) no
Cu1 Zn4 Cu2 C92 -156.2(6) no
Cu1 Zn4 Cu2 C93 -117.6(6) no
Cu1 Zn4 Cu2 C94 -103.3(8) no
Cu1 Zn4 Cu2 C95 -161.6(12) no
Zn2 Cu1 C81 C82 111.2(15) no
Zn2 Cu1 C81 C85 -8(2) no
Zn2 Cu1 C81 C86 -129.5(18) no
Zn3 Cu1 C81 C82 -150.7(11) no
Zn3 Cu1 C81 C85 90.0(14) no
Zn3 Cu1 C81 C86 -31(3) no
Zn4 Cu1 C81 C82 -85.3(13) no
Zn4 Cu1 C81 C85 155.3(13) no
Zn3 Cu1 C82 C83 174.3(10) no
Zn3 Cu1 C82 C87 -66(2) no
Zn4 Cu1 C82 C81 97.2(14) no
Zn4 Cu1 C82 C83 -146.2(11) no
Zn4 Cu1 C82 C87 -27(2) no
C81 Cu1 C82 C83 116.6(19) no
C81 Cu1 C82 C87 -124(3) no
C83 Cu1 C82 C81 -116.6(19) no
C83 Cu1 C82 C87 119(2) no
C84 Cu1 C82 C81 -79.4(15) no
C84 Cu1 C82 C83 37.3(12) no
C84 Cu1 C82 C87 157(2) no
C85 Cu1 C82 C81 -35.6(14) no
C85 Cu1 C82 C83 81.0(13) no
C85 Cu1 C82 C87 -160(2) no
Zn2 Cu1 C83 C82 172.8(11) no
Zn4 Cu1 C81 C86 34(2) no
C82 Cu1 C81 C85 -119(2) no
C82 Cu1 C81 C86 119(3) no
C83 Cu1 C81 C82 38.0(13) no
C83 Cu1 C81 C85 -81.4(15) no
C83 Cu1 C81 C86 157(3) no
C84 Cu1 C81 C82 80.9(14) no
C84 Cu1 C81 C85 -38.5(13) no
C84 Cu1 C81 C86 -160(3) no
C85 Cu1 C81 C82 119(2) no
C85 Cu1 C81 C86 -121(3) no
Zn2 Cu1 C82 C81 -128.0(14) no
Zn2 Cu1 C82 C83 -11.3(17) no
Zn2 Cu1 C82 C87 108.0(19) no
Zn3 Cu1 C82 C81 57.7(19) no
Zn2 Cu1 C84 C83 115.4(11) no
Zn2 Cu1 C84 C85 -128.6(11) no
Zn2 Cu1 C84 C89 -8.8(18) no
Zn3 Cu1 C84 C83 171.5(9) no
Zn3 Cu1 C84 C85 -72.4(13) no
Zn3 Cu1 C84 C89 47(2) no
Zn4 Cu1 C84 C83 -45(2) no
Zn4 Cu1 C84 C85 70.7(19) no
Zn4 Cu1 C84 C89 -169.6(11) no
C81 Cu1 C84 C83 -79.9(14) no
C81 Cu1 C84 C85 36.2(13) no
C81 Cu1 C84 C89 156(2) no
C82 Cu1 C84 C83 -37.1(12) no
C82 Cu1 C84 C85 79.0(12) no
C82 Cu1 C84 C89 -161(2) no
C83 Cu1 C84 C85 116.1(17) no
C83 Cu1 C84 C89 -124(2) no
C85 Cu1 C84 C83 -116.1(17) no
C85 Cu1 C84 C89 120(2) no
Zn2 Cu1 C85 C81 175.4(13) no
Zn2 Cu1 C85 C84 57.5(12) no
Zn2 Cu1 C85 C90 -57.3(19) no
Zn3 Cu1 C85 C81 -109.9(14) no
Zn3 Cu1 C85 C84 132.2(10) no
Zn3 Cu1 C85 C90 17(2) no
Zn4 Cu1 C85 C81 -31.9(16) no
Zn4 Cu1 C85 C84 -149.8(10) no
Zn4 Cu1 C85 C90 95.4(18) no
C81 Cu1 C85 C84 -117.9(19) no
C81 Cu1 C85 C90 127(3) no
C82 Cu1 C85 C81 37.1(14) no
C82 Cu1 C85 C84 -80.7(13) no
C82 Cu1 C85 C90 164(2) no
C83 Cu1 C85 C81 79.7(15) no
C83 Cu1 C85 C84 -38.2(12) no
C83 Cu1 C85 C90 -153(2) no
C84 Cu1 C85 C81 117.9(19) no
C84 Cu1 C85 C90 -115(2) no
C81 Cu1 C83 C82 -38.3(13) no
C81 Cu1 C83 C84 80.1(14) no
C81 Cu1 C83 C88 -158(2) no
C82 Cu1 C83 C84 118.4(17) no
C82 Cu1 C83 C88 -120(3) no
C84 Cu1 C83 C82 -118.4(17) no
C84 Cu1 C83 C88 122(3) no
C85 Cu1 C83 C82 -79.3(13) no
C85 Cu1 C83 C84 39.0(12) no
C85 Cu1 C83 C88 161(2) no
Zn2 Cu1 C83 C84 -68.9(11) no
Zn2 Cu1 C83 C88 53(2) no
Zn4 Cu1 C83 C82 41.0(13) no
Zn4 Cu1 C83 C84 159.4(10) no
Zn4 Cu1 C83 C88 -79(2) no
Zn2 Cu2 C91 C92 -156.7(10) no
Zn2 Cu2 C91 C95 -37.9(13) no
Zn2 Cu2 C91 C96 82(2) no
Zn3 Cu2 C91 C92 122.6(11) no
Zn3 Cu2 C91 C95 -118.6(11) no
Zn3 Cu2 C91 C96 1(2) no
Zn4 Cu2 C91 C92 45.6(13) no
Zn4 Cu2 C91 C95 164.4(10) no
Zn4 Cu2 C91 C96 -76(2) no
C92 Cu2 C91 C95 118.8(18) no
Zn4 Cu2 C92 C93 104.0(10) no
Zn4 Cu2 C92 C97 -18(2) no
C91 Cu2 C92 C93 -116.1(17) no
C91 Cu2 C92 C97 122(3) no
C93 Cu2 C92 C91 116.1(17) no
C93 Cu2 C92 C97 -122(2) no
C94 Cu2 C92 C91 81.3(13) no
C94 Cu2 C92 C93 -34.9(11) no
C94 Cu2 C92 C97 -157(2) no
C95 Cu2 C92 C91 37.3(12) no
C95 Cu2 C92 C93 -78.9(12) no
C95 Cu2 C92 C97 159(2) no
Zn2 Cu2 C93 C92 144.3(10) no
Zn2 Cu2 C93 C94 24.1(14) no
Zn2 Cu2 C93 C98 -95.2(16) no
Zn4 Cu2 C93 C92 -77.8(11) no
Zn4 Cu2 C93 C94 162.0(12) no
Zn4 Cu2 C93 C98 42.7(16) no
C91 Cu2 C93 C92 37.4(11) no
C91 Cu2 C93 C94 -82.8(13) no
C91 Cu2 C93 C98 157.9(19) no
C92 Cu2 C93 C94 -120.2(17) no
C92 Cu2 C93 C98 121(2) no
C94 Cu2 C93 C92 120.2(17) no
C94 Cu2 C93 C98 -119(2) no
C95 Cu2 C93 C92 80.4(12) no
C95 Cu2 C93 C94 -39.8(12) no
C95 Cu2 C93 C98 -159.1(19) no
Zn2 Cu2 C94 C93 -160.3(12) no
Zn2 Cu2 C94 C95 83.6(10) no
Zn2 Cu2 C94 C99 -36.2(19) no
Zn3 Cu2 C94 C93 -177.1(12) no
Zn3 Cu2 C94 C95 67(2) no
Zn3 Cu2 C94 C99 -53(3) no
Zn4 Cu2 C94 C93 -24.2(15) no
Zn4 Cu2 C94 C95 -140.3(9) no
Zn4 Cu2 C94 C99 100.0(18) no
C91 Cu2 C94 C93 78.9(13) no
C91 Cu2 C94 C95 -37.2(11) no
C91 Cu2 C94 C99 -157(2) no
C92 Cu2 C94 C93 37.5(12) no
C92 Cu2 C94 C95 -78.6(12) no
C92 Cu2 C94 C99 162(2) no
C93 Cu2 C94 C95 -116.1(17) no
C93 Cu2 C94 C99 124(3) no
C95 Cu2 C94 C93 116.1(17) no
C95 Cu2 C94 C99 -120(2) no
Zn2 Cu2 C95 C10' 27.4(19) no
Zn2 Cu2 C95 C91 147.0(11) no
Zn2 Cu2 C95 C94 -95.1(10) no
Zn3 Cu2 C95 C10' -33(2) no
Zn3 Cu2 C95 C91 87.1(12) no
Zn3 Cu2 C95 C94 -155.0(9) no
Zn4 Cu2 C95 C10' -150.0(14) no
Zn4 Cu2 C95 C91 -30.4(19) no
Zn4 Cu2 C95 C94 87.5(15) no
C91 Cu2 C95 C10' -120(2) no
C91 Cu2 C95 C94 117.9(16) no
C92 Cu2 C95 C10' -156(2) no
C92 Cu2 C95 C91 -36.4(12) no
C92 Cu2 C95 C94 81.5(12) no
C93 Cu2 C95 C10' 160(2) no
C93 Cu2 C95 C91 -80.9(12) no
C93 Cu2 C95 C94 37.0(11) no
C94 Cu2 C95 C10' 123(2) no
C94 Cu2 C95 C91 -117.9(16) no
Zn4 Cu2 C92 C91 -139.9(12) no
C92 Cu2 C91 C96 -121(2) no
C93 Cu2 C91 C92 -39.7(12) no
C93 Cu2 C91 C95 79.2(12) no
C93 Cu2 C91 C96 -161(2) no
C94 Cu2 C91 C92 -80.5(13) no
C94 Cu2 C91 C95 38.3(11) no
C94 Cu2 C91 C96 158(2) no
C95 Cu2 C91 C92 -118.8(18) no
C95 Cu2 C91 C96 120(2) no
Zn2 Cu2 C92 C91 43.9(19) no
Zn2 Cu2 C92 C93 -72.2(16) no
Zn2 Cu2 C92 C97 165.6(13) no
Zn3 Cu2 C92 C91 -83.0(13) no
Zn3 Cu2 C92 C93 160.8(8) no
Zn3 Cu2 C92 C97 39(2) no
Cu3 Zn7 Cu4 Zn9 -31.87(8) no
Cu3 Zn7 Cu4 C21 -179.8(4) no
Cu3 Zn7 Cu4 C22 -172.4(6) no
Cu3 Zn7 Cu4 C23 107.0(7) no
Cu3 Zn7 Cu4 C24 112.1(4) no
Cu3 Zn7 Cu4 C25 145.6(4) no
Cu4 Zn7 Cu3 Zn9 36.52(10) no
Cu4 Zn7 Cu3 C31 -151.8(4) no
Cu3 Zn7 Cu4 Zn8 -70.02(7) no
Cu4 Zn7 Cu3 C35 -179.9(5) no
Cu4 Zn7 Cu3 C34 -167.4(8) no
Cu4 Zn7 Cu3 C33 -104.3(6) no
Cu4 Zn7 Cu3 Zn8 67.69(7) no
Cu4 Zn7 Cu3 C32 -116.2(4) no
C44 Zn8 C45 C41 -117.8(15) no
C43 Zn8 C45 C41 -78.3(11) no
C42 Zn8 C45 C44 81.3(10) no
C42 Zn8 C45 C50 -169(2) no
C45 Zn8 Cu3 C33 -151.1(14) no
C45 Zn8 Cu3 C34 -105.4(9) no
C45 Zn8 Cu3 C35 -60.8(9) no
Cu3 Zn8 Cu4 Zn7 69.49(7) no
Cu3 Zn8 Cu4 Zn9 -68.65(7) no
C43 Zn8 C45 C44 39.6(9) no
C43 Zn8 C45 C50 149(2) no
Cu3 Zn8 Cu4 C23 -107.7(7) no
Cu3 Zn8 Cu4 C25 130.7(6) no
C44 Zn8 C45 C50 110(2) no
C41 Zn8 Cu3 Zn9 -128.8(5) no
C41 Zn8 Cu3 C31 22.0(8) no
Cu3 Zn8 Cu4 C21 170.4(3) no
Cu3 Zn8 Cu4 C22 -147.2(4) no
C45 Zn8 Cu3 C31 -15.3(10) no
C41 Zn8 Cu3 C35 -23.6(7) no
C42 Zn8 Cu3 Zn7 123.1(5) no
C42 Zn8 Cu3 Zn9 -87.8(5) no
C42 Zn8 Cu3 C31 62.9(8) no
C42 Zn8 Cu3 C33 -72.9(13) no
C42 Zn8 Cu3 C34 -27.2(7) no
C42 Zn8 Cu3 C35 17.3(7) no
C43 Zn8 Cu3 Zn7 159.0(7) no
C43 Zn8 Cu3 Zn9 -51.9(7) no
C41 Zn8 Cu4 Zn7 -19.2(14) no
C41 Zn8 Cu4 Zn9 -157.3(14) no
C41 Zn8 Cu4 C21 81.7(14) no
C41 Zn8 Cu4 C22 124.1(14) no
C41 Zn8 Cu3 C33 -113.9(13) no
C41 Zn8 Cu3 C34 -68.2(7) no
C45 Zn8 Cu4 C21 35.9(8) no
C45 Zn8 Cu4 C22 78.3(8) no
C45 Zn8 Cu4 C23 117.8(10) no
C45 Zn8 Cu4 C25 -3.8(9) no
Cu3 Zn8 C41 C42 100.6(11) no
Cu3 Zn8 C41 C45 -141.7(10) no
Cu3 Zn8 C41 C46 -14.2(19) no
Cu4 Zn8 C41 C42 178.0(10) no
Cu4 Zn8 C41 C45 -64.3(18) no
Cu4 Zn8 C41 C46 63(2) no
C42 Zn8 C41 C45 117.7(16) no
C42 Zn8 C41 C46 -115(2) no
C43 Zn8 C41 C42 -36.9(10) no
C43 Zn8 C41 C45 80.7(11) no
C43 Zn8 C41 C46 -151.8(19) no
C44 Zn8 C41 C42 -79.8(11) no
C44 Zn8 C41 C45 37.9(11) no
C44 Zn8 C41 C46 165.4(19) no
C45 Zn8 C41 C42 -117.7(16) no
C45 Zn8 C41 C46 128(2) no
Cu3 Zn8 C42 C41 -98.7(10) no
Cu3 Zn8 C42 C43 143.3(8) no
Cu3 Zn8 C42 C47 21(2) no
C41 Zn8 C42 C43 -118.0(15) no
C41 Zn8 C42 C47 120(2) no
C43 Zn8 Cu3 C31 98.8(9) no
C43 Zn8 Cu3 C33 -37.0(13) no
C43 Zn8 Cu3 C34 8.7(8) no
C43 Zn8 Cu3 C35 53.2(8) no
C45 Zn8 Cu3 Zn7 45.0(8) no
C45 Zn8 Cu3 Zn9 -166.0(8) no
C45 Zn8 C42 C43 -80.4(10) no
C45 Zn8 C42 C47 157(2) no
Cu3 Zn8 C43 C42 -60.8(12) no
Cu3 Zn8 C43 C44 179.8(7) no
Cu3 Zn8 C43 C48 63.2(18) no
Cu4 Zn8 C43 C42 -160.4(8) no
Cu4 Zn8 C43 C44 80.2(9) no
Cu4 Zn8 C43 C48 -36.4(17) no
C41 Zn8 C43 C42 36.6(10) no
C41 Zn8 C43 C44 -82.9(10) no
C41 Zn8 C43 C48 160.6(17) no
C42 Zn8 C43 C44 -119.5(13) no
C42 Zn8 C43 C48 124.0(19) no
C44 Zn8 C43 C42 119.5(13) no
C44 Zn8 C43 C48 -116.5(19) no
C45 Zn8 C43 C42 79.3(11) no
C45 Zn8 C43 C44 -40.2(9) no
C45 Zn8 C43 C48 -156.8(17) no
Cu4 Zn8 C44 C43 -127.2(8) no
Cu4 Zn8 C44 C45 119.5(9) no
Cu4 Zn8 C44 C49 -12.0(18) no
C41 Zn8 C44 C43 76.5(10) no
C41 Zn8 C44 C45 -36.9(10) no
C41 Zn8 C44 C49 -168.3(19) no
C42 Zn8 C44 C43 35.7(9) no
C43 Zn8 C42 C41 118.0(15) no
C43 Zn8 C42 C47 -122(2) no
C44 Zn8 C42 C41 81.2(11) no
C44 Zn8 C42 C43 -36.8(9) no
C44 Zn8 C42 C47 -159(2) no
C45 Zn8 C42 C41 37.6(11) no
C45 Zn8 Cu4 Zn9 156.9(7) no
Cu3 Zn8 C45 C50 -70(2) no
Cu4 Zn8 C45 C41 154.8(9) no
Cu4 Zn8 C45 C44 -87.3(10) no
Cu4 Zn8 C45 C50 22(2) no
C41 Zn8 C45 C44 117.8(15) no
C41 Zn8 C45 C50 -133(2) no
C42 Zn8 C45 C41 -36.5(11) no
Cu4 Zn8 Cu3 Zn7 -74.08(8) no
Cu4 Zn8 Cu3 Zn9 74.97(8) no
Cu4 Zn8 Cu3 C31 -134.3(6) no
Cu4 Zn8 Cu3 C33 89.9(11) no
Cu4 Zn8 Cu3 C34 135.6(5) no
Cu4 Zn8 Cu3 C35 -179.9(5) no
C41 Zn8 Cu3 Zn7 82.2(5) no
C44 Zn8 Cu4 C22 33.0(6) no
C44 Zn8 Cu4 C23 72.5(9) no
C44 Zn8 Cu4 C25 -49.1(8) no
C45 Zn8 Cu4 Zn7 -65.0(7) no
C41 Zn8 Cu4 C23 163.6(15) no
C41 Zn8 Cu4 C25 42.0(15) no
C43 Zn8 Cu4 Zn7 -153.9(5) no
C43 Zn8 Cu4 Zn9 67.9(5) no
C43 Zn8 Cu4 C21 -53.1(6) no
C43 Zn8 Cu4 C22 -10.6(7) no
C43 Zn8 Cu4 C23 28.9(9) no
C43 Zn8 Cu4 C25 -92.7(8) no
C44 Zn8 Cu4 Zn7 -110.3(5) no
C44 Zn8 Cu4 Zn9 111.6(5) no
C44 Zn8 Cu4 C21 -9.4(6) no
C42 Zn8 C44 C49 150.8(19) no
C43 Zn8 C44 C45 -113.3(13) no
C43 Zn8 C44 C49 115(2) no
C45 Zn8 C44 C43 113.3(13) no
Cu3 Zn8 C45 C44 -179.3(6) no
Cu3 Zn8 C45 C41 62.9(13) no
C45 Zn8 C44 C49 -132(2) no
C42 Zn8 C44 C45 -77.7(11) no
Cu3 Zn9 Cu4 Zn7 32.17(8) no
Cu4 Zn9 Cu3 C34 154.6(4) no
Cu3 Zn9 Cu4 C21 173.0(5) no
Cu3 Zn9 Cu4 C22 -167.5(3) no
Cu3 Zn9 Cu4 Zn8 70.45(7) no
Cu3 Zn9 Cu4 C24 -107.0(5) no
Cu4 Zn9 Cu3 C35 180.0(5) no
Cu4 Zn9 Cu3 Zn7 -36.22(10) no
Cu4 Zn9 Cu3 Zn8 -67.29(7) no
Cu4 Zn9 Cu3 C31 161.4(8) no
Cu4 Zn9 Cu3 C32 105.0(6) no
Cu3 Zn9 Cu4 C23 -128.9(4) no
Cu4 Zn9 Cu3 C33 117.9(4) no
Cu3 Zn9 Cu4 C25 -141.7(9) no
Zn9 Cu3 C31 C35 27.9(13) no
Zn9 Cu3 C31 C36 149.3(12) no
C32 Cu3 C31 C36 -122.7(19) no
C33 Cu3 C31 C32 -37.9(9) no
C33 Cu3 C31 C35 78.0(9) no
C33 Cu3 C31 C36 -160.6(17) no
C34 Cu3 C31 C32 -80.5(10) no
C34 Cu3 C31 C35 35.4(9) no
C32 Cu3 C31 C35 115.9(13) no
C35 Cu3 C31 C32 -115.9(13) no
C35 Cu3 C31 C36 121.4(18) no
Zn7 Cu3 C32 C31 -75.6(9) no
Zn7 Cu3 C32 C33 166.7(8) no
Zn9 Cu3 C31 C32 -88.0(11) no
Zn7 Cu3 C33 C38 102.6(13) no
Zn8 Cu3 C33 C32 -178.3(9) no
Zn8 Cu3 C33 C34 63.0(15) no
Zn8 Cu3 C33 C38 -56(2) no
Zn9 Cu3 C33 C32 -164.9(8) no
Zn9 Cu3 C33 C34 76.4(8) no
Zn9 Cu3 C33 C38 -43.1(13) no
C31 Cu3 C33 C32 36.7(8) no
C31 Cu3 C33 C34 -82.0(9) no
C34 Cu3 C31 C36 156.8(17) no
C32 Cu3 C33 C34 -118.7(12) no
C32 Cu3 C33 C38 121.9(17) no
C34 Cu3 C33 C32 118.7(12) no
C34 Cu3 C33 C38 -119.4(16) no
C35 Cu3 C33 C32 80.0(9) no
C35 Cu3 C33 C34 -38.7(9) no
C35 Cu3 C33 C38 -158.1(15) no
Zn7 Cu3 C34 C33 95.7(11) no
Zn7 Cu3 C34 C35 -18.7(14) no
Zn7 Cu3 C34 C39 -144.5(12) no
Zn8 Cu3 C34 C33 -156.3(7) no
Zn8 Cu3 C34 C35 89.3(9) no
Zn8 Cu3 C34 C39 -36.4(18) no
Zn9 Cu3 C34 C33 -105.4(8) no
C31 Cu3 C33 C38 158.6(15) no
Zn7 Cu3 C31 C32 107.5(9) no
Zn7 Cu3 C31 C35 -136.7(8) no
Zn7 Cu3 C31 C36 -15.3(15) no
Zn8 Cu3 C31 C32 157.9(7) no
Zn8 Cu3 C31 C35 -86.3(9) no
Zn8 Cu3 C31 C36 35.1(17) no
C32 Cu3 C34 C39 156.9(17) no
C33 Cu3 C34 C35 -114.4(12) no
C33 Cu3 C34 C39 119.9(19) no
C35 Cu3 C34 C33 114.4(12) no
C35 Cu3 C34 C39 -125.7(19) no
Zn7 Cu3 C35 C31 49.9(9) no
Zn7 Cu3 C35 C34 170.5(7) no
Zn7 Cu3 C35 C40 -70.7(16) no
Zn8 Cu3 C35 C31 122.1(8) no
Zn8 Cu3 C35 C34 -117.4(8) no
Zn8 Cu3 C35 C40 1.5(17) no
Zn9 Cu3 C35 C31 -165.7(7) no
Zn9 Cu3 C35 C34 -45.1(9) no
Zn9 Cu3 C35 C40 73.7(16) no
C31 Cu3 C35 C34 120.6(13) no
C31 Cu3 C35 C40 -120.6(19) no
C32 Cu3 C35 C31 -37.7(9) no
C32 Cu3 C35 C34 82.9(9) no
C32 Cu3 C35 C40 -158.3(18) no
C33 Cu3 C35 C31 -81.1(9) no
C33 Cu3 C35 C34 39.5(9) no
C33 Cu3 C35 C40 158.4(18) no
C34 Cu3 C35 C31 -120.6(13) no
C34 Cu3 C35 C40 118.9(19) no
Zn9 Cu3 C34 C35 140.2(8) no
Zn9 Cu3 C34 C39 14.5(15) no
C31 Cu3 C34 C33 78.2(9) no
C31 Cu3 C34 C35 -36.2(9) no
C31 Cu3 C34 C39 -161.9(17) no
C32 Cu3 C34 C33 37.0(8) no
C32 Cu3 C34 C35 -77.4(9) no
Zn7 Cu3 C33 C34 -137.9(7) no
Zn7 Cu3 C33 C32 -19.2(11) no
C33 Cu3 C32 C31 117.7(13) no
Zn7 Cu3 C32 C37 45.1(14) no
Zn9 Cu3 C32 C31 138.6(8) no
Zn9 Cu3 C32 C33 21.0(11) no
Zn9 Cu3 C32 C37 -100.7(13) no
C31 Cu3 C32 C33 -117.7(13) no
C31 Cu3 C32 C37 120.7(18) no
C35 Cu3 C32 C37 159.6(15) no
C33 Cu3 C32 C37 -121.6(17) no
C34 Cu3 C32 C31 80.8(10) no
C34 Cu3 C32 C33 -36.9(8) no
C34 Cu3 C32 C37 -158.5(15) no
C35 Cu3 C32 C31 38.9(9) no
C35 Cu3 C32 C33 -78.8(9) no
Zn9 Cu4 C21 C26 -92.3(12) no
Zn8 Cu4 C22 C23 147.6(6) no
C22 Cu4 C21 C25 117.9(11) no
C22 Cu4 C21 C26 -125.7(16) no
C23 Cu4 C21 C22 -38.3(7) no
C23 Cu4 C21 C25 79.6(9) no
C23 Cu4 C21 C26 -164.0(14) no
C24 Cu4 C21 C22 -80.2(8) no
C24 Cu4 C21 C25 37.7(8) no
C24 Cu4 C21 C26 154.2(14) no
C25 Cu4 C21 C22 -117.9(11) no
C25 Cu4 C21 C26 116.4(15) no
Zn7 Cu4 C22 C21 -11.3(10) no
Zn7 Cu4 C22 C23 -128.7(7) no
Zn7 Cu4 C22 C27 109.1(12) no
Zn8 Cu4 C22 C21 -95.0(7) no
Zn9 Cu4 C21 C25 151.3(7) no
Zn7 Cu4 C23 C24 7.7(13) no
Zn7 Cu4 C23 C28 -114.1(13) no
Zn8 Cu4 C23 C22 -61.5(10) no
Zn8 Cu4 C23 C24 -177.2(7) no
Zn8 Cu4 C23 C28 61.0(17) no
Zn9 Cu4 C23 C22 -94.9(7) no
Zn9 Cu4 C23 C24 149.3(8) no
Zn9 Cu4 C23 C28 27.5(14) no
C21 Cu4 C23 C22 36.9(7) no
C21 Cu4 C23 C24 -78.9(9) no
C21 Cu4 C23 C28 159.4(16) no
C22 Cu4 C23 C24 -115.8(11) no
C22 Cu4 C23 C28 122.4(17) no
C24 Cu4 C23 C22 115.8(11) no
C24 Cu4 C23 C28 -121.8(18) no
C25 Cu4 C23 C22 79.2(8) no
Zn8 Cu4 C22 C27 25.4(13) no
Zn9 Cu4 C22 C21 -154.3(7) no
Zn9 Cu4 C22 C23 88.3(7) no
Zn9 Cu4 C22 C27 -33.9(12) no
C21 Cu4 C22 C23 -117.4(10) no
C21 Cu4 C22 C27 120.4(15) no
C23 Cu4 C22 C21 117.4(10) no
C23 Cu4 C22 C27 -122.2(15) no
C24 Cu4 C22 C21 79.7(8) no
C24 Cu4 C22 C23 -37.7(8) no
C24 Cu4 C22 C27 -159.9(14) no
C25 Cu4 C22 C21 37.3(8) no
C25 Cu4 C22 C23 -80.1(8) no
C25 Cu4 C22 C27 157.7(13) no
Zn7 Cu4 C23 C22 123.5(8) no
C25 Cu4 C24 C29 -120.5(19) no
Zn7 Cu4 C25 C21 119.7(7) no
Zn7 Cu4 C25 C24 -123.5(8) no
Zn7 Cu4 C25 C30 0.5(13) no
Zn8 Cu4 C25 C21 69.3(9) no
Zn8 Cu4 C25 C24 -173.8(6) no
Zn8 Cu4 C25 C30 -49.9(16) no
Zn9 Cu4 C25 C21 -66.1(12) no
Zn9 Cu4 C25 C24 50.7(14) no
Zn9 Cu4 C25 C30 174.7(9) no
C21 Cu4 C25 C24 116.8(12) no
C21 Cu4 C25 C30 -119.2(16) no
C22 Cu4 C25 C21 -37.0(7) no
C22 Cu4 C25 C24 79.9(9) no
C22 Cu4 C25 C30 -156.2(15) no
C23 Cu4 C25 C21 -80.6(8) no
C23 Cu4 C25 C24 36.3(8) no
C23 Cu4 C25 C30 160.3(15) no
C24 Cu4 C25 C21 -116.8(12) no
C24 Cu4 C25 C30 124.0(17) no
C25 Cu4 C23 C28 -158.4(16) no
Zn7 Cu4 C24 C23 -175.9(7) no
Zn7 Cu4 C24 C25 65.0(8) no
Zn7 Cu4 C24 C29 -55.5(16) no
Zn9 Cu4 C24 C23 -38.2(10) no
Zn9 Cu4 C24 C25 -157.3(7) no
Zn7 Cu4 C21 C22 173.6(6) no
Zn7 Cu4 C21 C25 -68.5(8) no
Zn7 Cu4 C21 C26 47.9(13) no
Zn8 Cu4 C21 C22 106.2(7) no
Zn8 Cu4 C21 C25 -136.0(7) no
Zn8 Cu4 C21 C26 -19.5(13) no
Zn9 Cu4 C21 C22 33.4(9) no
C23 Cu4 C24 C25 -119.1(12) no
C23 Cu4 C24 C29 120.4(19) no
C25 Cu4 C24 C23 119.1(12) no
Zn9 Cu4 C24 C29 82.2(16) no
C21 Cu4 C24 C23 81.3(9) no
C21 Cu4 C24 C25 -37.8(8) no
C21 Cu4 C24 C29 -158.3(17) no
C22 Cu4 C24 C23 39.2(8) no
C22 Cu4 C24 C25 -79.9(9) no
C22 Cu4 C24 C29 159.6(17) no
C25 Cu4 C23 C24 -36.6(9) no
C4 Zn10 C3 C8 -121.3(13) no
C5 Zn10 C3 C2 80.8(7) no
C5 Zn10 C3 C4 -38.1(6) no
C5 Zn10 C3 C8 -159.4(11) no
C1 Zn10 C4 C3 78.3(7) no
C1 Zn10 C4 C5 -38.1(6) no
C4 Zn10 C3 C2 118.9(9) no
C5 Zn10 C1 C6 119.2(13) no
C1 Zn10 C2 C3 -116.0(9) no
C1 Zn10 C2 C7 123.5(13) no
C3 Zn10 C2 C1 116.0(9) no
C3 Zn10 C2 C7 -120.6(13) no
C4 Zn10 C2 C1 79.5(7) no
C4 Zn10 C2 C3 -36.4(6) no
C1 Zn10 C4 C9 -160.5(11) no
C2 Zn10 C4 C3 36.8(6) no
C2 Zn10 C4 C5 -79.7(7) no
C2 Zn10 C4 C9 158.0(11) no
C3 Zn10 C4 C5 -116.5(9) no
C3 Zn10 C4 C9 121.2(12) no
C5 Zn10 C4 C3 116.5(9) no
C2 Zn10 C3 C4 -118.9(9) no
C2 Zn10 C3 C8 119.8(13) no
C4 Zn10 C1 C6 157.1(12) no
C5 Zn10 C1 C2 -118.6(9) no
C1 Zn10 C5 C10 -121.6(13) no
C2 Zn10 C5 C1 -36.2(6) no
C2 Zn10 C5 C4 80.2(7) no
C2 Zn10 C5 C10 -157.9(11) no
C3 Zn10 C5 C1 -78.7(7) no
C4 Zn10 C2 C7 -157.0(12) no
C2 Zn10 C1 C5 118.6(9) no
C2 Zn10 C1 C6 -122.2(13) no
C3 Zn10 C1 C2 -38.5(6) no
C3 Zn10 C1 C5 80.2(7) no
C3 Zn10 C1 C6 -160.7(12) no
C4 Zn10 C1 C2 -80.7(7) no
C4 Zn10 C1 C5 37.9(6) no
C4 Zn10 C5 C10 122.0(13) no
C5 Zn10 C4 C9 -122.4(12) no
C1 Zn10 C5 C4 116.4(9) no
C5 Zn10 C2 C7 160.6(12) no
C1 Zn10 C3 C2 37.7(6) no
C1 Zn10 C3 C4 -81.1(7) no
C1 Zn10 C3 C8 157.6(11) no
C3 Zn10 C5 C10 159.7(11) no
C5 Zn10 C2 C1 37.2(6) no
C5 Zn10 C2 C3 -78.8(6) no
C3 Zn10 C5 C4 37.7(6) no
C4 Zn10 C5 C1 -116.4(9) no
C15 Zn6 C13 C18 161.8(12) no
C15 Zn6 C13 C14 36.6(6) no
C14 Zn6 C13 C12 -115.8(10) no
C11 Zn6 C14 C13 -80.0(7) no
C14 Zn6 C13 C18 125.2(13) no
C15 Zn6 C13 C12 -79.2(8) no
C12 Zn6 C13 C18 -119.0(13) no
C12 Zn6 C15 C20 157.4(12) no
C11 Zn6 C14 C15 39.2(7) no
C11 Zn6 C14 C19 160.1(12) no
C11 Zn6 C13 C14 80.3(8) no
C13 Zn6 C11 C12 38.3(7) no
C13 Zn6 C11 C15 -79.4(7) no
C13 Zn6 C11 C16 163.5(15) no
C14 Zn6 C11 C12 79.7(8) no
C13 Zn6 C15 C11 79.7(7) no
C12 Zn6 C11 C15 -117.7(10) no
C12 Zn6 C11 C16 125.3(17) no
C15 Zn6 C11 C16 -117.1(15) no
C11 Zn6 C13 C18 -154.5(12) no
C12 Zn6 C13 C14 115.8(10) no
C12 Zn6 C15 C14 -79.8(7) no
C11 Zn6 C15 C14 -115.7(9) no
C11 Zn6 C15 C20 121.6(14) no
C13 Zn6 C15 C14 -36.0(6) no
C13 Zn6 C15 C20 -158.7(12) no
C14 Zn6 C15 C11 115.7(9) no
C14 Zn6 C15 C20 -122.7(13) no
C14 Zn6 C12 C11 -81.0(8) no
C14 Zn6 C12 C13 37.4(6) no
C14 Zn6 C11 C15 -37.9(6) no
C14 Zn6 C11 C16 -155.0(15) no
C15 Zn6 C11 C12 117.7(10) no
C11 Zn6 C13 C12 -35.5(8) no
C15 Zn6 C12 C17 -161.1(13) no
C15 Zn6 C14 C13 -119.2(9) no
C15 Zn6 C14 C19 120.9(13) no
C11 Zn6 C12 C13 118.3(11) no
C12 Zn6 C14 C13 -39.4(7) no
C12 Zn6 C15 C11 35.9(7) no
C13 Zn6 C12 C17 119.2(15) no
C11 Zn6 C12 C17 -122.5(15) no
C13 Zn6 C12 C11 -118.3(11) no
C12 Zn6 C14 C15 79.8(7) no
C12 Zn6 C14 C19 -159.4(12) no
C13 Zn6 C14 C15 119.2(9) no
C13 Zn6 C14 C19 -119.9(13) no
C15 Zn6 C12 C13 79.7(7) no
C14 Zn6 C12 C17 156.6(13) no
C15 Zn6 C12 C11 -38.6(8) no
C53 Zn1 C54 C55 -117.6(10) no
C52 Zn1 C54 C53 38.2(7) no
C52 Zn1 C54 C59 162.7(12) no
C55 Zn1 C51 C56 120.0(12) no
C53 Zn1 C51 C56 -160.7(10) no
C52 Zn1 C54 C55 -79.5(7) no
C53 Zn1 C51 C55 79.4(7) no
C51 Zn1 C54 C59 -156.6(12) no
C55 Zn1 C51 C52 -117.1(9) no
C54 Zn1 C53 C52 117.2(9) no
C54 Zn1 C53 C58 -121.2(13) no
C55 Zn1 C53 C52 79.1(7) no
C54 Zn1 C51 C52 -78.4(7) no
C54 Zn1 C51 C55 38.7(6) no
C54 Zn1 C51 C56 158.7(10) no
C51 Zn1 C54 C55 -38.8(6) no
C53 Zn1 C55 C51 -79.1(7) no
C52 Zn1 C51 C55 117.1(9) no
C52 Zn1 C51 C56 -122.9(12) no
C53 Zn1 C51 C52 -37.7(7) no
C54 Zn1 C55 C60 123.7(13) no
C51 Zn1 C53 C52 35.9(6) no
C51 Zn1 C53 C54 -81.3(7) no
C53 Zn1 C54 C59 124.6(13) no
C55 Zn1 C54 C53 117.6(10) no
C55 Zn1 C54 C59 -117.8(13) no
C51 Zn1 C55 C54 115.1(9) no
C51 Zn1 C55 C60 -121.2(12) no
C52 Zn1 C55 C51 -36.2(6) no
C52 Zn1 C55 C54 78.9(7) no
C52 Zn1 C55 C60 -157.4(11) no
C53 Zn1 C52 C57 -119.2(12) no
C53 Zn1 C55 C54 36.0(7) no
C53 Zn1 C55 C60 159.7(11) no
C54 Zn1 C55 C51 -115.1(9) no
C55 Zn1 C52 C51 38.4(7) no
C55 Zn1 C52 C53 -79.6(7) no
C55 Zn1 C52 C57 161.3(11) no
C51 Zn1 C53 C58 157.5(12) no
C52 Zn1 C53 C54 -117.2(9) no
C52 Zn1 C53 C58 121.6(13) no
C54 Zn1 C52 C53 -36.3(6) no
C54 Zn1 C52 C57 -155.5(11) no
C55 Zn1 C53 C54 -38.1(7) no
C55 Zn1 C53 C58 -159.3(12) no
C51 Zn1 C54 C53 78.8(7) no
C53 Zn1 C52 C51 118.0(9) no
C54 Zn1 C52 C51 81.7(7) no
C51 Zn1 C52 C53 -118.0(9) no
C51 Zn1 C52 C57 122.8(13) no
C64 Zn5 C61 C66 -158.5(14) no
C65 Zn5 C63 C62 -79.4(7) no
C65 Zn5 C63 C64 37.1(7) no
C63 Zn5 C61 C65 -79.9(7) no
C61 Zn5 C65 C70 122.1(13) no
C62 Zn5 C65 C61 37.3(7) no
C62 Zn5 C65 C64 -78.7(8) no
C62 Zn5 C65 C70 159.4(12) no
C65 Zn5 C61 C62 116.8(10) no
C65 Zn5 C61 C66 -120.5(15) no
C61 Zn5 C65 C64 -116.1(10) no
C63 Zn5 C61 C62 36.9(7) no
C62 Zn5 C64 C69 -159.8(13) no
C63 Zn5 C61 C66 159.6(14) no
C64 Zn5 C61 C62 78.9(8) no
C64 Zn5 C61 C65 -37.9(7) no
C65 Zn5 C64 C63 -117.9(10) no
C65 Zn5 C64 C69 120.0(13) no
C62 Zn5 C63 C64 116.5(10) no
C62 Zn5 C63 C68 -120.5(13) no
C64 Zn5 C63 C62 -116.5(10) no
C64 Zn5 C63 C68 123.0(13) no
C61 Zn5 C62 C67 -122.9(15) no
C63 Zn5 C62 C61 -118.0(10) no
C63 Zn5 C62 C67 119.1(14) no
C62 Zn5 C61 C65 -116.8(10) no
C62 Zn5 C61 C66 122.7(16) no
C62 Zn5 C64 C65 80.3(8) no
C62 Zn5 C64 C63 -37.7(7) no
C61 Zn5 C64 C69 158.2(12) no
C65 Zn5 C62 C67 -160.8(13) no
C63 Zn5 C64 C65 117.9(10) no
C63 Zn5 C64 C69 -122.1(14) no
C61 Zn5 C63 C68 -157.3(12) no
C64 Zn5 C62 C63 37.7(7) no
C64 Zn5 C62 C67 156.8(14) no
C61 Zn5 C62 C63 118.0(10) no
C65 Zn5 C62 C63 80.1(7) no
C61 Zn5 C64 C65 38.2(7) no
C61 Zn5 C63 C62 -36.8(7) no
C64 Zn5 C62 C61 -80.3(8) no
C65 Zn5 C63 C68 160.1(11) no
C63 Zn5 C65 C61 79.2(7) no
C65 Zn5 C62 C61 -37.9(7) no
C61 Zn5 C63 C64 79.7(8) no
C61 Zn5 C64 C63 -79.7(8) no
C64 Zn5 C65 C70 -121.9(13) no
C63 Zn5 C65 C64 -36.8(7) no
C63 Zn5 C65 C70 -158.7(12) no
C64 Zn5 C65 C61 116.1(10) no
C106 C101 C102 C103 1.4(16) no
B1 C101 C106 C105 171.8(10) no
C102 C101 C106 C105 -0.9(16) no
B1 C101 C102 C103 -171.3(10) no
C106 C101 B1 C125 32.4(15) no
C102 C101 B1 C125 -155.2(10) no
C102 C101 B1 C109 81.2(12) no
C102 C101 B1 C117 -37.9(14) no
C106 C101 B1 C117 149.8(10) no
C106 C101 B1 C109 -91.2(11) no
C101 C102 C103 C107 173.8(10) no
C101 C102 C103 C104 -2.0(17) no
C104 C103 C107 F1 -28.3(15) no
C104 C103 C107 F2 -146.4(11) no
C102 C103 C107 F1 156.0(11) no
C104 C103 C107 F3 91.8(14) no
C107 C103 C104 C105 -173.7(11) no
C102 C103 C104 C105 2.0(17) no
C102 C103 C107 F2 37.8(15) no
C102 C103 C107 F3 -83.9(13) no
C103 C104 C105 C106 -1.6(17) no
C103 C104 C105 C108 -177.6(12) no
C106 C105 C108 F5 -73.8(18) no
C106 C105 C108 F6 168.8(12) no
C104 C105 C108 F6 -15(2) no
C104 C105 C106 C101 1.1(17) no
C104 C105 C108 F5 102.5(17) no
C108 C105 C106 C101 177.3(12) no
C104 C105 C108 F4 -134.7(15) no
C106 C105 C108 F4 49.0(19) no
C110 C109 B1 C125 -27.6(15) no
C110 C109 B1 C101 95.9(12) no
C114 C109 B1 C125 160.2(10) no
C110 C109 B1 C117 -145.9(11) no
C114 C109 B1 C117 42.0(14) no
C110 C109 C114 C113 2.3(17) no
C114 C109 B1 C101 -76.3(12) no
B1 C109 C114 C113 175.1(11) no
C114 C109 C110 C111 -2.2(17) no
B1 C109 C110 C111 -174.7(11) no
C109 C110 C111 C112 -0.4(19) no
C109 C110 C111 C115 -178.1(12) no
C110 C111 C112 C113 3(2) no
C112 C111 C115 F9 116.2(15) no
C115 C111 C112 C113 -179.2(14) no
C112 C111 C115 F8 -124.8(15) no
C110 C111 C115 F9 -66.2(16) no
C112 C111 C115 F7 -4.4(19) no
C110 C111 C115 F7 173.2(12) no
C110 C111 C115 F8 52.9(18) no
C111 C112 C113 C116 174.9(15) no
C111 C112 C113 C114 -3(2) no
C116 C113 C114 C109 -177.8(14) no
C114 C113 C116 F11 40(2) no
C114 C113 C116 F12 -93(2) no
C114 C113 C116 F10 154.8(14) no
C112 C113 C116 F11 -137.6(17) no
C112 C113 C114 C109 0(2) no
C112 C113 C116 F10 -23(2) no
C112 C113 C116 F12 89(2) no
B1 C117 C122 C121 -174.6(11) no
C118 C117 B1 C109 29.5(15) no
C118 C117 B1 C101 143.2(10) no
C118 C117 C122 C121 1.6(17) no
C122 C117 B1 C109 -154.6(10) no
C122 C117 B1 C125 81.8(12) no
C122 C117 C118 C119 -0.3(16) no
B1 C117 C118 C119 175.8(11) no
C122 C117 B1 C101 -40.9(14) no
C118 C117 B1 C125 -94.1(12) no
C117 C118 C119 C120 -0.7(19) no
C117 C118 C119 C123 178.1(13) no
C120 C119 C123 F15 104.1(17) no
C118 C119 C123 F14 163.9(13) no
C118 C119 C123 F13 46.7(19) no
C120 C119 C123 F13 -134.5(15) no
C120 C119 C123 F14 -17(2) no
C123 C119 C120 C121 -178.5(13) no
C118 C119 C123 F15 -75(2) no
C118 C119 C120 C121 0.3(19) no
C119 C120 C121 C122 1.0(17) no
C119 C120 C121 C124 180.0(13) no
C120 C121 C124 F18 17(2) no
C120 C121 C124 F16 138.6(13) no
C120 C121 C124 F17 -104.8(16) no
C122 C121 C124 F18 -163.8(13) no
C122 C121 C124 F17 74.2(18) no
C120 C121 C122 C117 -2.1(18) no
C122 C121 C124 F16 -42.5(19) no
C124 C121 C122 C117 179.0(12) no
C130 C125 B1 C117 85.5(12) no
C130 C125 B1 C109 -36.5(15) no
C126 C125 B1 C109 154.2(10) no
C126 C125 B1 C101 36.8(15) no
C126 C125 C130 C129 -2.7(17) no
C130 C125 B1 C101 -154.0(10) no
B1 C125 C130 C129 -172.7(11) no
B1 C125 C126 C127 170.8(11) no
C130 C125 C126 C127 0.8(17) no
C126 C125 B1 C117 -83.7(12) no
C125 C126 C127 C131 177.7(12) no
C125 C126 C127 C128 2.3(19) no
C131 C127 C128 C129 -178.9(11) no
C126 C127 C131 F24 71.3(16) no
C128 C127 C131 F22 6.7(17) no
C126 C127 C128 C129 -3.4(17) no
C126 C127 C131 F22 -168.9(12) no
C128 C127 C131 F24 -113.1(14) no
C126 C127 C131 F23 -47.9(19) no
C128 C127 C131 F23 127.6(14) no
C127 C128 C129 C132 178.6(11) no
C127 C128 C129 C130 1.6(16) no
C128 C129 C132 F19 149.4(11) no
C128 C129 C132 F20 -92.3(13) no
C132 C129 C130 C125 -175.4(11) no
C128 C129 C130 C125 1.6(17) no
C128 C129 C132 F21 26.9(15) no
C130 C129 C132 F19 -33.6(16) no
C130 C129 C132 F20 84.7(13) no
C130 C129 C132 F21 -156.2(11) no
C138 C133 B2 C149 -40.5(15) no
C134 C133 B2 C141 30.0(16) no
C138 C133 C134 C135 3.1(16) no
C134 C133 B2 C149 148.2(11) no
B2 C133 C138 C137 -175.4(11) no
C134 C133 C138 C137 -3.2(17) no
C138 C133 B2 C141 -158.7(11) no
C134 C133 B2 C157 -94.2(13) no
C138 C133 B2 C157 77.2(13) no
B2 C133 C134 C135 175.1(11) no
C133 C134 C135 C139 175.3(11) no
C133 C134 C135 C136 -1.7(18) no
C139 C135 C136 C137 -177.0(11) no
C134 C135 C136 C137 -0.1(17) no
C134 C135 C139 F29 -57.9(17) no
C136 C135 C139 F30 -122.3(13) no
C134 C135 C139 F28 -179.3(11) no
C136 C135 C139 F29 119.1(14) no
C134 C135 C139 F30 60.7(16) no
C136 C135 C139 F28 -2.3(18) no
C135 C136 C137 C138 0.1(17) no
C135 C136 C137 C140 -175.4(11) no
C136 C137 C140 F26 86.8(14) no
C140 C137 C138 C133 177.2(11) no
C136 C137 C140 F25 -34.2(17) no
C138 C137 C140 F25 150.5(12) no
C138 C137 C140 F27 30.9(17) no
C136 C137 C138 C133 1.7(17) no
C138 C137 C140 F26 -88.5(14) no
C136 C137 C140 F27 -153.8(11) no
C142 C141 C146 C145 -0.5(16) no
C146 C141 B2 C149 -88.8(13) no
C146 C141 C142 C143 0.0(17) no
C146 C141 B2 C157 151.5(11) no
B2 C141 C146 C145 173.5(11) no
C142 C141 B2 C157 -35.1(16) no
C142 C141 B2 C149 84.7(13) no
C142 C141 B2 C133 -153.7(11) no
C146 C141 B2 C133 32.9(16) no
B2 C141 C142 C143 -174.0(11) no
C141 C142 C143 C147 -178.7(11) no
C141 C142 C143 C144 -1.0(18) no
C144 C143 C147 F31 29.1(16) no
C142 C143 C144 C145 2.4(17) no
C147 C143 C144 C145 -179.9(11) no
C142 C143 C147 F33 -35.7(17) no
C144 C143 C147 F33 146.6(12) no
C142 C143 C147 F31 -153.2(11) no
C144 C143 C147 F32 -93.1(13) no
C142 C143 C147 F32 84.6(15) no
C143 C144 C145 C146 -2.9(17) no
C143 C144 C145 C148 -176.5(11) no
C148 C145 C146 C141 175.5(11) no
C144 C145 C148 F34 -147.9(12) no
C144 C145 C146 C141 2.0(18) no
C144 C145 C148 F35 -29.9(16) no
C146 C145 C148 F35 156.3(11) no
C146 C145 C148 F34 38.3(16) no
C144 C145 C148 F36 90.7(14) no
C146 C145 C148 F36 -83.0(15) no
C150 C149 B2 C133 152.8(11) no
B2 C149 C154 C153 -178.2(11) no
C154 C149 B2 C133 -32.8(15) no
C150 C149 B2 C157 39.3(15) no
C150 C149 B2 C141 -82.7(13) no
C150 C149 C154 C153 -3.4(17) no
C154 C149 B2 C157 -146.3(11) no
C154 C149 C150 C151 -2.0(17) no
C154 C149 B2 C141 91.7(13) no
B2 C149 C150 C151 172.9(11) no
C149 C150 C151 C152 5.8(18) no
C149 C150 C151 C155 -176.7(12) no
C150 C151 C155 F37 -39.4(18) no
C150 C151 C155 F38 79.4(15) no
C152 C151 C155 F39 19.1(17) no
C150 C151 C155 F39 -158.5(12) no
C155 C151 C152 C153 178.4(11) no
C150 C151 C152 C153 -4.0(17) no
C152 C151 C155 F37 138.2(12) no
C152 C151 C155 F38 -103.1(14) no
C151 C152 C153 C154 -1.3(17) no
C151 C152 C153 C156 179.4(11) no
C156 C153 C154 C149 -175.5(11) no
C154 C153 C156 F40 -52.0(16) no
C154 C153 C156 F41 71.4(15) no
C152 C153 C156 F42 6.0(17) no
C152 C153 C156 F41 -109.3(13) no
C152 C153 C154 C149 5.1(18) no
C154 C153 C156 F42 -173.4(11) no
C152 C153 C156 F40 127.4(13) no
C158 C157 B2 C141 -34.2(16) no
C162 C157 B2 C149 39.1(15) no
C158 C157 C162 C161 1.5(18) no
C162 C157 C158 C159 -3.3(17) no
B2 C157 C162 C161 172.4(12) no
C162 C157 B2 C141 155.7(11) no
C162 C157 B2 C133 -79.1(13) no
C158 C157 B2 C133 91.1(13) no
C158 C157 B2 C149 -150.7(11) no
B2 C157 C158 C159 -173.7(11) no
C157 C158 C159 C163 -176.2(11) no
C157 C158 C159 C160 3.3(18) no
C158 C159 C160 C161 -1.3(18) no
C160 C159 C163 F44 125.1(12) no
C160 C159 C163 F45 -115.2(14) no
C163 C159 C160 C161 178.2(12) no
C158 C159 C163 F43 -172.0(12) no
C158 C159 C163 F44 -55.5(15) no
C160 C159 C163 F43 8.5(18) no
C158 C159 C163 F45 64.3(17) no
C159 C160 C161 C162 -0.4(19) no
C159 C160 C161 C164 178.8(14) no
C160 C161 C162 C157 0(2) no
C162 C161 C164 F47 49(2) no
C162 C161 C164 F48 167.5(16) no
C164 C161 C162 C157 -178.9(14) no
C160 C161 C164 F46 118.6(18) no
C162 C161 C164 F46 -62(2) no
C160 C161 C164 F48 -12(3) no
C160 C161 C164 F47 -130.4(16) no
C76 C71 C72 Zn3 120.1(13) no
C75 C71 C72 C77 176.6(15) no
C75 C71 C72 Zn3 -59.9(9) no
C76 C71 C75 Zn3 -120.1(14) no
C75 C71 C72 C73 0.0(15) no
C76 C71 C72 C77 -3(2) no
Zn3 C71 C75 C74 -59.9(10) no
Zn3 C71 C75 C80 127.5(16) no
C76 C71 C72 C73 180.0(14) no
C76 C71 C75 C80 7(2) no
Zn3 C71 C72 C77 -123.5(16) no
C72 C71 C75 C80 -172.6(15) no
Zn3 C71 C72 C73 59.9(10) no
C76 C71 C75 C74 179.9(14) no
C72 C71 C75 Zn3 59.9(9) no
C72 C71 C75 C74 -0.1(16) no
C77 C72 C73 C78 -8(3) no
C77 C72 C73 C74 -176.2(17) no
C71 C72 C73 C78 168.8(16) no
Zn3 C72 C73 C78 -128.5(17) no
C77 C72 C73 Zn3 120.9(17) no
C71 C72 C73 C74 0.1(16) no
Zn3 C72 C73 C74 62.9(10) no
C71 C72 C73 Zn3 -62.7(10) no
C72 C73 C74 Zn3 -64.6(11) no
C78 C73 C74 Zn3 127.1(18) no
C72 C73 C74 C79 169.6(16) no
Zn3 C73 C74 C79 -125.8(17) no
C72 C73 C74 C75 -0.2(17) no
Zn3 C73 C74 C75 64.5(11) no
C78 C73 C74 C75 -168.4(17) no
C78 C73 C74 C79 1(3) no
C79 C74 C75 C71 -168.7(17) no
C73 C74 C75 C71 0.2(16) no
C79 C74 C75 Zn3 128.5(19) no
C73 C74 C75 C80 172.3(16) no
Zn3 C74 C75 C80 -125.1(17) no
C79 C74 C75 C80 3(3) no
C73 C74 C75 Zn3 -62.6(11) no
Zn3 C74 C75 C71 62.8(10) no
C82 C81 C85 Cu1 -61.6(18) no
C86 C81 C85 C90 -2(4) no
C86 C81 C85 C84 -174(2) no
C86 C81 C85 Cu1 126(2) no
Cu1 C81 C85 C90 -129(2) no
C82 C81 C85 C84 -2(3) no
C82 C81 C85 C90 170(2) no
Cu1 C81 C82 C87 127(2) no
C85 C81 C82 C87 -170(2) no
C86 C81 C82 C83 172(2) no
C85 C81 C82 Cu1 62.4(18) no
Cu1 C81 C85 C84 59.9(15) no
C85 C81 C82 C83 0(3) no
Cu1 C81 C82 C83 -62.2(15) no
C86 C81 C82 C87 2(4) no
C86 C81 C82 Cu1 -125(2) no
C81 C82 C83 C84 2(2) no
C81 C82 C83 Cu1 61.8(16) no
C81 C82 C83 C88 -169(2) no
C87 C82 C83 Cu1 -127(2) no
C87 C82 C83 C88 2(4) no
Cu1 C82 C83 C84 -60.3(15) no
Cu1 C82 C83 C88 130(2) no
C87 C82 C83 C84 173(2) no
C88 C83 C84 C85 167(2) no
C88 C83 C84 C89 -3(4) no
C88 C83 C84 Cu1 -129(2) no
C82 C83 C84 C89 -173(2) no
Cu1 C83 C84 C85 -63.5(14) no
C82 C83 C84 Cu1 60.9(15) no
C82 C83 C84 C85 -3(2) no
Cu1 C83 C84 C89 127(2) no
Cu1 C84 C85 C81 -61.0(16) no
C89 C84 C85 C90 1(3) no
C83 C84 C85 Cu1 63.6(15) no
C89 C84 C85 C81 173(2) no
Cu1 C84 C85 C90 127(2) no
C89 C84 C85 Cu1 -126(2) no
C83 C84 C85 C90 -169.8(19) no
C83 C84 C85 C81 3(3) no
Cu2 C91 C95 C94 -61.1(13) no
C96 C91 C92 C93 -166.7(19) no
C92 C91 C95 Cu2 59.5(14) no
C96 C91 C95 C10' -2(3) no
C96 C91 C92 C97 0(3) no
C96 C91 C92 Cu2 130(2) no
Cu2 C91 C92 C97 -130.3(19) no
C95 C91 C92 Cu2 -59.9(13) no
C96 C91 C95 Cu2 -130(2) no
C92 C91 C95 C10' -172.2(17) no
C92 C91 C95 C94 -2(2) no
Cu2 C91 C92 C93 63.4(13) no
Cu2 C91 C95 C10' 128.3(18) no
C95 C91 C92 C93 3(2) no
C96 C91 C95 C94 168.7(18) no
C95 C91 C92 C97 169.8(18) no
C91 C92 C93 C94 -4(2) no
C91 C92 C93 C98 175.4(18) no
C97 C92 C93 C94 -170.2(18) no
C97 C92 C93 C98 9(3) no
Cu2 C92 C93 C98 -120.1(18) no
C97 C92 C93 Cu2 129.4(19) no
C91 C92 C93 Cu2 -64.5(14) no
Cu2 C92 C93 C94 60.4(14) no
Cu2 C93 C94 C95 61.9(12) no
Cu2 C93 C94 C99 -130(2) no
C98 C93 C94 C99 -8(3) no
C98 C93 C94 C95 -176.5(17) no
C92 C93 C94 C95 3(2) no
C92 C93 C94 Cu2 -58.8(13) no
C98 C93 C94 Cu2 121.6(19) no
C92 C93 C94 C99 171.4(18) no
C99 C94 C95 C91 -169.6(18) no
C99 C94 C95 C10' 1(3) no
C93 C94 C95 C91 -1(2) no
Cu2 C94 C95 C10' -127.9(19) no
Cu2 C94 C95 C91 61.9(13) no
C99 C94 C95 Cu2 128.5(19) no
C93 C94 C95 Cu2 -62.9(13) no
C93 C94 C95 C10' 169.2(18) no
C26 C21 C22 C23 -171.6(14) no
C25 C21 C22 Cu4 -60.3(9) no
C26 C21 C22 Cu4 127.0(16) no
Cu4 C21 C22 C27 -122.9(12) no
C22 C21 C25 C24 -2.4(16) no
C26 C21 C22 C27 4(2) no
Cu4 C21 C22 C23 61.4(8) no
C26 C21 C25 C30 -1(2) no
Cu4 C21 C25 C30 124.9(14) no
C22 C21 C25 Cu4 61.0(9) no
Cu4 C21 C25 C24 -63.3(9) no
C25 C21 C22 C27 176.8(12) no
C26 C21 C25 Cu4 -125.8(14) no
C26 C21 C25 C24 170.9(13) no
C25 C21 C22 C23 1.1(14) no
C22 C21 C25 C30 -174.1(13) no
C21 C22 C23 Cu4 -62.7(9) no
Cu4 C22 C23 C24 63.2(8) no
Cu4 C22 C23 C28 -125.2(12) no
C21 C22 C23 C24 0.5(13) no
C21 C22 C23 C28 172.1(12) no
C27 C22 C23 Cu4 121.8(12) no
C27 C22 C23 C24 -175.0(12) no
C27 C22 C23 C28 -3(2) no
C28 C23 C24 C29 0(2) no
C22 C23 C24 C25 -2.0(14) no
Cu4 C23 C24 C29 -125.0(13) no
C22 C23 C24 Cu4 -63.0(8) no
Cu4 C23 C24 C25 61.0(9) no
C22 C23 C24 C29 172.0(12) no
C28 C23 C24 C25 -173.7(13) no
C28 C23 C24 Cu4 125.4(13) no
C29 C24 C25 C21 -171.2(13) no
C23 C24 C25 C21 2.7(15) no
C23 C24 C25 Cu4 -61.3(9) no
Cu4 C24 C25 C21 64.0(10) no
C29 C24 C25 C30 0(2) no
Cu4 C24 C25 C30 -124.7(15) no
C29 C24 C25 Cu4 124.8(13) no
C23 C24 C25 C30 174.0(13) no
Cu3 C31 C35 C34 -61.2(12) no
C35 C31 C32 C37 173.3(15) no
C36 C31 C32 C37 4(3) no
C32 C31 C35 Cu3 61.9(10) no
C32 C31 C35 C34 0.7(18) no
C32 C31 C35 C40 -171.0(16) no
Cu3 C31 C32 C33 61.8(10) no
Cu3 C31 C32 C37 -124.8(15) no
Cu3 C31 C35 C40 127.1(17) no
C35 C31 C32 C33 -0.1(17) no
C36 C31 C35 C40 -2(3) no
C36 C31 C35 Cu3 -128.7(16) no
C36 C31 C32 Cu3 128.8(16) no
C36 C31 C32 C33 -169.4(15) no
C36 C31 C35 C34 170.1(15) no
C35 C31 C32 Cu3 -61.9(10) no
C31 C32 C33 C34 -0.5(18) no
C31 C32 C33 Cu3 -63.1(11) no
Cu3 C32 C33 C38 -126.2(15) no
Cu3 C32 C33 C34 62.6(11) no
C31 C32 C33 C38 170.7(14) no
C37 C32 C33 C38 -3(2) no
C37 C32 C33 C34 -173.7(15) no
C37 C32 C33 Cu3 123.7(16) no
Cu3 C33 C34 C39 -130.3(15) no
C32 C33 C34 Cu3 -62.0(11) no
C38 C33 C34 C35 -170.5(14) no
C38 C33 C34 C39 -4(2) no
C38 C33 C34 Cu3 126.6(14) no
Cu3 C33 C34 C35 62.9(11) no
C32 C33 C34 C35 0.9(17) no
C32 C33 C34 C39 167.7(14) no
Cu3 C34 C35 C40 -127.1(17) no
C39 C34 C35 C40 5(3) no
Cu3 C34 C35 C31 61.0(11) no
C33 C34 C35 C40 170.9(16) no
C39 C34 C35 Cu3 131.8(16) no
C39 C34 C35 C31 -167.2(15) no
C33 C34 C35 Cu3 -62.0(10) no
C33 C34 C35 C31 -1.0(18) no
Zn8 C41 C45 C44 -63.7(12) no
Zn8 C41 C42 C43 61.4(12) no
Zn8 C41 C42 C47 -127.6(19) no
C45 C41 C42 Zn8 -60.6(13) no
C45 C41 C42 C43 1(2) no
C46 C41 C42 C43 -176.4(17) no
C46 C41 C45 C44 175.0(19) no
C46 C41 C45 Zn8 -121(2) no
C46 C41 C45 C50 5(4) no
C42 C41 C45 Zn8 61.9(13) no
C46 C41 C42 C47 -5(3) no
Zn8 C41 C45 C50 127(2) no
C42 C41 C45 C50 -172(2) no
C45 C41 C42 C47 171.9(18) no
C46 C41 C42 Zn8 122.2(18) no
C42 C41 C45 C44 -2(2) no
C47 C42 C43 Zn8 127(2) no
C41 C42 C43 C44 1(2) no
C41 C42 C43 Zn8 -62.3(13) no
C47 C42 C43 C48 0(3) no
C41 C42 C43 C48 170.4(18) no
C47 C42 C43 C44 -170.2(18) no
Zn8 C42 C43 C48 -127.3(18) no
Zn8 C42 C43 C44 62.8(11) no
C42 C43 C44 C49 169.5(17) no
C48 C43 C44 Zn8 126.4(16) no
C42 C43 C44 C45 -1.5(18) no
Zn8 C43 C44 C49 -127.4(16) no
C48 C43 C44 C45 -172.0(16) no
Zn8 C43 C44 C45 61.6(11) no
C48 C43 C44 C49 -1(3) no
C42 C43 C44 Zn8 -63.1(12) no
C43 C44 C45 Zn8 -62.1(10) no
C43 C44 C45 C50 173.8(17) no
Zn8 C44 C45 C41 64.1(13) no
C49 C44 C45 Zn8 129(2) no
C43 C44 C45 C41 2.0(19) no
Zn8 C44 C45 C50 -124.1(18) no
C49 C44 C45 C50 5(3) no
C49 C44 C45 C41 -167(2) no
Zn10 C1 C2 C7 -121.5(12) no
Zn10 C1 C2 C3 63.7(8) no
C6 C1 C2 Zn10 123.6(12) no
C6 C1 C2 C3 -172.7(11) no
C6 C1 C5 C10 -1.0(18) no
C6 C1 C5 C4 174.8(10) no
C5 C1 C2 C3 1.6(13) no
C5 C1 C2 C7 176.5(11) no
C2 C1 C5 Zn10 61.9(8) no
C2 C1 C5 C4 0.3(13) no
C6 C1 C5 Zn10 -123.6(11) no
Zn10 C1 C5 C10 122.6(12) no
C6 C1 C2 C7 2(2) no
C5 C1 C2 Zn10 -62.1(8) no
C2 C1 C5 C10 -175.5(11) no
Zn10 C1 C5 C4 -61.6(7) no
C7 C2 C3 C8 -0.4(18) no
C1 C2 C3 C4 -3.0(13) no
Zn10 C2 C3 C8 -121.9(10) no
C7 C2 C3 Zn10 121.5(12) no
C1 C2 C3 Zn10 -63.5(8) no
C7 C2 C3 C4 -178.0(11) no
C1 C2 C3 C8 174.6(10) no
Zn10 C2 C3 C4 60.5(8) no
Zn10 C3 C4 C9 -122.2(12) no
C2 C3 C4 C5 3.2(13) no
Zn10 C3 C4 C5 63.7(8) no
C8 C3 C4 C5 -174.3(10) no
C2 C3 C4 C9 177.3(11) no
C2 C3 C4 Zn10 -60.5(8) no
C8 C3 C4 Zn10 121.9(10) no
C8 C3 C4 C9 -0.3(18) no
C9 C4 C5 C10 -0.4(19) no
C3 C4 C5 C1 -2.2(12) no
C3 C4 C5 Zn10 -63.9(8) no
C9 C4 C5 C1 -176.2(11) no
Zn10 C4 C5 C10 -122.5(12) no
C9 C4 C5 Zn10 122.1(12) no
C3 C4 C5 C10 173.6(11) no
Zn10 C4 C5 C1 61.8(7) no
Zn6 C11 C12 C13 -62.2(9) no
C15 C11 C12 Zn6 61.6(9) no
C16 C11 C12 C13 175.3(13) no
C16 C11 C12 C17 0(2) no
Zn6 C11 C12 C17 122.7(14) no
Zn6 C11 C15 C14 62.8(8) no
Zn6 C11 C15 C20 -123.5(12) no
C12 C11 C15 Zn6 -62.1(9) no
C12 C11 C15 C14 0.6(14) no
C12 C11 C15 C20 174.4(12) no
C16 C11 C15 Zn6 121.6(12) no
C16 C11 C15 C14 -175.6(12) no
C16 C11 C15 C20 -2(2) no
C16 C11 C12 Zn6 -122.5(14) no
C15 C11 C12 C13 -0.6(14) no
C15 C11 C12 C17 -175.8(13) no
Zn6 C12 C13 C14 -62.6(8) no
C17 C12 C13 Zn6 -121.8(14) no
C17 C12 C13 C14 175.7(13) no
C17 C12 C13 C18 -2(2) no
C11 C12 C13 Zn6 62.9(9) no
C11 C12 C13 C14 0.4(14) no
Zn6 C12 C13 C18 119.3(12) no
C11 C12 C13 C18 -177.7(12) no
C12 C13 C14 Zn6 61.7(8) no
C12 C13 C14 C15 0.0(13) no
C12 C13 C14 C19 -175.8(11) no
C18 C13 C14 Zn6 -120.3(13) no
Zn6 C13 C14 C15 -61.7(8) no
C18 C13 C14 C19 2(2) no
Zn6 C13 C14 C19 122.5(12) no
C18 C13 C14 C15 178.0(12) no
Zn6 C14 C15 C11 -62.4(8) no
Zn6 C14 C15 C20 123.9(12) no
C19 C14 C15 C20 2(2) no
C13 C14 C15 Zn6 62.0(8) no
C19 C14 C15 C11 175.4(12) no
C19 C14 C15 Zn6 -122.2(12) no
C13 C14 C15 C11 -0.4(13) no
C13 C14 C15 C20 -174.1(12) no
Zn1 C51 C52 C53 61.9(8) no
C55 C51 C52 C57 178.1(11) no
C56 C51 C52 Zn1 119.8(11) no
C56 C51 C52 C53 -178.4(10) no
C56 C51 C52 C57 0.9(19) no
Zn1 C51 C52 C57 -118.9(12) no
C55 C51 C52 Zn1 -63.0(8) no
C55 C51 C52 C53 -1.2(13) no
C52 C51 C55 Zn1 63.9(8) no
C52 C51 C55 C54 1.7(13) no
C52 C51 C55 C60 -175.2(11) no
C56 C51 C55 Zn1 -118.9(10) no
C56 C51 C55 C54 178.9(10) no
C56 C51 C55 C60 2.0(18) no
Zn1 C51 C55 C54 -62.2(8) no
Zn1 C51 C55 C60 120.9(12) no
C51 C52 C53 Zn1 -62.1(8) no
C51 C52 C53 C54 0.2(13) no
C51 C52 C53 C58 176.6(11) no
C57 C52 C53 Zn1 118.6(11) no
C57 C52 C53 C54 -179.1(11) no
Zn1 C52 C53 C54 62.3(8) no
Zn1 C52 C53 C58 -121.3(12) no
C57 C52 C53 C58 -2.7(19) no
C52 C53 C54 C59 172.7(11) no
C58 C53 C54 Zn1 121.2(12) no
C52 C53 C54 C55 0.8(13) no
C58 C53 C54 C59 -4(2) no
Zn1 C53 C54 C59 -124.9(12) no
C58 C53 C54 C55 -175.6(11) no
Zn1 C53 C54 C55 63.2(8) no
C52 C53 C54 Zn1 -62.4(8) no
Zn1 C54 C55 C51 62.4(7) no
C59 C54 C55 Zn1 123.7(11) no
C59 C54 C55 C51 -173.9(10) no
C59 C54 C55 C60 2.9(19) no
Zn1 C54 C55 C60 -120.8(12) no
C53 C54 C55 Zn1 -64.0(8) no
C53 C54 C55 C51 -1.5(13) no
C53 C54 C55 C60 175.3(12) no
Zn5 C61 C62 C63 -62.3(8) no
Zn5 C61 C62 C67 121.4(12) no
C65 C61 C62 Zn5 62.9(9) no
C65 C61 C62 C63 0.6(14) no
C65 C61 C62 C67 -175.7(11) no
C66 C61 C62 Zn5 -122.1(14) no
C66 C61 C62 C63 175.6(13) no
C66 C61 C62 C67 -1(2) no
Zn5 C61 C65 C64 61.8(8) no
Zn5 C61 C65 C70 -121.0(12) no
C62 C61 C65 Zn5 -62.9(9) no
C62 C61 C65 C64 -1.1(14) no
C62 C61 C65 C70 176.1(12) no
C66 C61 C65 Zn5 122.0(14) no
C66 C61 C65 C64 -176.2(13) no
C66 C61 C65 C70 1(2) no
Zn5 C62 C63 C64 -62.1(8) no
Zn5 C62 C63 C68 119.9(12) no
C61 C62 C63 Zn5 62.3(9) no
C61 C62 C63 C64 0.2(14) no
C61 C62 C63 C68 -177.9(12) no
C67 C62 C63 Zn5 -121.3(11) no
C67 C62 C63 C64 176.6(11) no
C67 C62 C63 C68 -1.5(19) no
Zn5 C63 C64 C65 -63.6(8) no
Zn5 C63 C64 C69 120.3(12) no
C62 C63 C64 Zn5 62.7(8) no
C62 C63 C64 C65 -0.9(13) no
C62 C63 C64 C69 -177.0(11) no
C68 C63 C64 Zn5 -119.3(12) no
C68 C63 C64 C65 177.1(12) no
C68 C63 C64 C69 1(2) no
Zn5 C64 C65 C61 -62.3(8) no
Zn5 C64 C65 C70 120.5(12) no
C63 C64 C65 Zn5 63.6(8) no
C63 C64 C65 C61 1.3(14) no
C63 C64 C65 C70 -175.9(12) no
C69 C64 C65 Zn5 -120.3(12) no
C69 C64 C65 C61 177.4(11) no
C69 C64 C65 C70 0.3(19) no
C170 C165 C166 C167 1(3) no
C166 C165 C170 C169 4(3) no
C165 C166 C167 C168 -2(3) no
C166 C167 C168 F49 -166.4(17) no
C166 C167 C168 C169 -2(3) no
F49 C168 C169 C170 170.0(18) no
C167 C168 C169 C170 7(3) no
C168 C169 C170 C165 -8(3) no
